data_7715993
loop_
_publ_author_name
'Lukina, Daria A.'
'Skatova, Alexandra A.'
'Rumyantcev, Roman V.'
'Demeshko, Serhiy V.'
'Meyer, Franc'
'Fedushkin, Igor L.'

_publ_section_title
;
 Gradual solid-state redox-isomerism in the lanthanide series.
;
_journal_issue 20
_journal_name_full 'Dalton transactions (Cambridge, England : 2003)'
_journal_page_first 8850
_journal_page_last 8856
_journal_paper_doi 10.1039/d4dt00484a
_journal_volume 53
_journal_year 2024
_chemical_formula_sum 'C85 H76 N3 O2 S2 Yb'
_chemical_formula_weight 1408.64
_space_group_crystal_system triclinic
_space_group_IT_number 2
_space_group_name_Hall '-P 1'
_space_group_name_H-M_alt 'P -1'
_atom_sites_solution_hydrogens geom
_atom_sites_solution_primary dual
_atom_sites_solution_secondary difmap
_audit_creation_method SHELXL-2018/3
_audit_update_record
;
2023-06-30 deposited with the CCDC.	2024-04-30 downloaded from the CCDC.
;
_cell_angle_alpha 103.6396(12)
_cell_angle_beta 90.8641(13)
_cell_angle_gamma 90.8324(13)
_cell_formula_units_Z 8
_cell_length_a 13.5191(5)
_cell_length_b 32.1317(12)
_cell_length_c 32.1481(12)
_cell_measurement_reflns_used 9711
_cell_measurement_temperature 100(2)
_cell_measurement_theta_max 30.09
_cell_measurement_theta_min 2.42
_cell_volume 13567.1(9)
_computing_cell_refinement SAINT
_computing_data_collection APEX3
_computing_data_reduction SAINT
_computing_molecular_graphics SHELXTL
_computing_publication_material SHELXTL
_computing_structure_refinement SHELXL-2018/3
_computing_structure_solution SHELXT-2014/5
_diffrn_ambient_temperature 100(2)
_diffrn_measured_fraction_theta_full 0.999
_diffrn_measured_fraction_theta_max 0.999
_diffrn_measurement_device_type 'Bruker D8 Quest (CMOS)'
_diffrn_measurement_method '\w scans'
_diffrn_radiation_type MoK\a
_diffrn_radiation_wavelength 0.71073
_diffrn_reflns_av_R_equivalents 0.0488
_diffrn_reflns_av_unetI/netI 0.0595
_diffrn_reflns_Laue_measured_fraction_full 0.999
_diffrn_reflns_Laue_measured_fraction_max 0.999
_diffrn_reflns_limit_h_max 18
_diffrn_reflns_limit_h_min -18
_diffrn_reflns_limit_k_max 44
_diffrn_reflns_limit_k_min -43
_diffrn_reflns_limit_l_max 44
_diffrn_reflns_limit_l_min -44
_diffrn_reflns_number 233552
_diffrn_reflns_point_group_measured_fraction_full 0.999
_diffrn_reflns_point_group_measured_fraction_max 0.999
_diffrn_reflns_theta_full 25.242
_diffrn_reflns_theta_max 29.575
_diffrn_reflns_theta_min 0.652
_diffrn_source 'microfocus tube'
_exptl_absorpt_coefficient_mu 1.493
_exptl_absorpt_correction_T_max 0.7354
_exptl_absorpt_correction_T_min 0.6426
_exptl_absorpt_correction_type multi-scan
_exptl_absorpt_process_details SADABS-2016/2
_exptl_crystal_colour black
_exptl_crystal_density_diffrn 1.379
_exptl_crystal_description prism
_exptl_crystal_F_000 5800
_exptl_crystal_size_max 0.310
_exptl_crystal_size_mid 0.290
_exptl_crystal_size_min 0.260
_refine_diff_density_max 1.032
_refine_diff_density_min -1.644
_refine_diff_density_rms 0.097
_refine_ls_extinction_method none
_refine_ls_goodness_of_fit_ref 1.017
_refine_ls_hydrogen_treatment constr
_refine_ls_matrix_type full
_refine_ls_number_parameters 3374
_refine_ls_number_reflns 76047
_refine_ls_number_restraints 0
_refine_ls_restrained_S_all 1.017
_refine_ls_R_factor_all 0.0391
_refine_ls_R_factor_gt 0.0321
_refine_ls_shift/su_max 0.008
_refine_ls_shift/su_mean 0.000
_refine_ls_structure_factor_coef Fsqd
_refine_ls_weighting_details 'w=1/[\s^2^(Fo^2^)+(0.0192P)^2^+3.5132P] where P=(Fo^2^+2Fc^2^)/3'
_refine_ls_weighting_scheme calc
_refine_ls_wR_factor_gt 0.0624
_refine_ls_wR_factor_ref 0.0643
_reflns_Friedel_coverage 0.000
_reflns_number_gt 69486
_reflns_number_total 76047
_reflns_threshold_expression 'I > 2\s(I)'
_cod_data_source_file d4dt00484a2.cif
_cod_data_source_block 100
_cod_depositor_comments 'Adding full bibliography for 7715990--7715993.cif.'
_cod_database_code 7715993
_shelx_shelxl_version_number 2018/3
_shelx_space_group_comment
;
The symmetry employed for this shelxl refinement is uniquely defined
by the following loop, which should always be used as a source of
symmetry information in preference to the above space-group names.
They are only intended as comments.
;
_shelx_estimated_absorpt_t_min 0.655
_shelx_estimated_absorpt_t_max 0.698

loop_
_space_group_symop_operation_xyz
'x, y, z'
'-x, -y, -z'

loop_
_atom_site_label
_atom_site_type_symbol
_atom_site_fract_x
_atom_site_fract_y
_atom_site_fract_z
_atom_site_U_iso_or_equiv
_atom_site_adp_type
_atom_site_occupancy
_atom_site_site_symmetry_order
_atom_site_calc_flag
_atom_site_refinement_flags_posn
_atom_site_refinement_flags_adp
_atom_site_refinement_flags_occupancy
_atom_site_disorder_assembly
_atom_site_disorder_group
Yb1A Yb 1.21133(2) 0.84013(2) 0.97486(2) 0.01117(3) Uani 1 1 d . . . . .
S1A S 1.29583(6) 0.92471(2) 1.00414(2) 0.02226(17) Uani 1 1 d . . . . .
S2A S 1.21105(5) 0.89308(2) 0.91613(2) 0.01657(15) Uani 1 1 d . . . . .
O1A O 1.14206(16) 0.85345(7) 1.04646(7) 0.0224(5) Uani 1 1 d . . . . .
O2A O 1.32951(14) 0.82162(6) 1.02819(6) 0.0181(4) Uani 1 1 d . . . . .
N1A N 1.06259(16) 0.79695(7) 0.94805(7) 0.0103(5) Uani 1 1 d . . . . .
N2A N 1.26186(16) 0.77370(7) 0.92711(7) 0.0094(5) Uani 1 1 d . . . . .
N3A N 1.31819(19) 0.96415(8) 0.94042(8) 0.0211(6) Uani 1 1 d . . . . .
C1A C 1.08348(19) 0.76377(9) 0.91585(8) 0.0092(5) Uani 1 1 d . . . . .
C2A C 1.18501(18) 0.75139(8) 0.90586(8) 0.0089(5) Uani 1 1 d . . . . .
C3A C 1.18216(19) 0.71351(9) 0.86962(8) 0.0106(5) Uani 1 1 d . . . . .
C4A C 1.08076(19) 0.70426(9) 0.85838(9) 0.0110(5) Uani 1 1 d . . . . .
C5A C 1.01786(19) 0.73408(9) 0.88487(8) 0.0098(5) Uani 1 1 d . . . . .
C6A C 0.91808(19) 0.73060(9) 0.87581(9) 0.0128(6) Uani 1 1 d . . . . .
H6AA H 0.873423 0.749755 0.892746 0.015 Uiso 1 1 calc R U . . .
C7A C 0.8828(2) 0.69788(9) 0.84069(9) 0.0166(6) Uani 1 1 d . . . . .
H7AA H 0.813854 0.695966 0.834133 0.020 Uiso 1 1 calc R U . . .
C8A C 0.9439(2) 0.66900(9) 0.81591(9) 0.0153(6) Uani 1 1 d . . . . .
H8AA H 0.917058 0.647516 0.792807 0.018 Uiso 1 1 calc R U . . .
C9A C 1.0472(2) 0.67109(9) 0.82464(9) 0.0133(6) Uani 1 1 d . . . . .
C10A C 1.1208(2) 0.64437(9) 0.80161(9) 0.0172(6) Uani 1 1 d . . . . .
H10A H 1.102101 0.620814 0.778788 0.021 Uiso 1 1 calc R U . . .
C11A C 1.2189(2) 0.65265(9) 0.81239(9) 0.0198(6) Uani 1 1 d . . . . .
H11A H 1.266931 0.634347 0.796752 0.024 Uiso 1 1 calc R U . . .
C12A C 1.2514(2) 0.68751(9) 0.84602(8) 0.0159(6) Uani 1 1 d . . . . .
H12A H 1.320040 0.692819 0.852139 0.019 Uiso 1 1 calc R U . . .
C13A C 0.95978(19) 0.80427(9) 0.95744(8) 0.0101(5) Uani 1 1 d . . . . .
C14A C 0.90947(19) 0.78189(8) 0.98381(8) 0.0095(5) Uani 1 1 d . . . . .
C15A C 0.80932(19) 0.78960(8) 0.99138(8) 0.0112(5) Uani 1 1 d . . . . .
H15A H 0.775521 0.774260 1.008933 0.013 Uiso 1 1 calc R U . . .
C16A C 0.75712(19) 0.81863(9) 0.97444(9) 0.0112(5) Uani 1 1 d . . . . .
C17A C 0.80812(19) 0.84109(8) 0.94928(8) 0.0111(5) Uani 1 1 d . . . . .
H17A H 0.773562 0.861281 0.937483 0.013 Uiso 1 1 calc R U . . .
C18A C 0.90856(19) 0.83497(8) 0.94073(8) 0.0103(5) Uani 1 1 d . . . . .
C19A C 0.96058(19) 0.74917(8) 1.00379(8) 0.0111(5) Uani 1 1 d . . . . .
H19A H 1.024180 0.742030 0.988460 0.013 Uiso 1 1 calc R U . . .
C20A C 0.89903(19) 0.70757(8) 0.99620(8) 0.0116(5) Uani 1 1 d . . . . .
C21A C 0.8269(2) 0.70108(9) 1.02447(9) 0.0155(6) Uani 1 1 d . . . . .
H21A H 0.815710 0.722746 1.049618 0.019 Uiso 1 1 calc R U . . .
C22A C 0.7709(2) 0.66328(9) 1.01647(9) 0.0190(6) Uani 1 1 d . . . . .
H22A H 0.720567 0.659617 1.035680 0.023 Uiso 1 1 calc R U . . .
C23A C 0.7883(2) 0.63101(9) 0.98054(10) 0.0205(6) Uani 1 1 d . . . . .
H23A H 0.751044 0.604938 0.975249 0.025 Uiso 1 1 calc R U . . .
C24A C 0.8611(2) 0.63712(10) 0.95219(10) 0.0214(7) Uani 1 1 d . . . . .
H24A H 0.873935 0.615045 0.927576 0.026 Uiso 1 1 calc R U . . .
C25A C 0.9150(2) 0.67548(9) 0.95987(9) 0.0162(6) Uani 1 1 d . . . . .
H25A H 0.963246 0.679709 0.940005 0.019 Uiso 1 1 calc R U . . .
C26A C 0.9870(2) 0.76531(9) 1.05149(9) 0.0133(6) Uani 1 1 d . . . . .
C27A C 0.9456(2) 0.80119(10) 1.07782(9) 0.0172(6) Uani 1 1 d . . . . .
H27A H 0.901421 0.818136 1.065866 0.021 Uiso 1 1 calc R U . . .
C28A C 0.9680(2) 0.81256(11) 1.12129(10) 0.0237(7) Uani 1 1 d . . . . .
H28A H 0.938377 0.837038 1.138771 0.028 Uiso 1 1 calc R U . . .
C29A C 1.0327(2) 0.78888(11) 1.13954(10) 0.0280(8) Uani 1 1 d . . . . .
H29A H 1.047847 0.796966 1.169339 0.034 Uiso 1 1 calc R U . . .
C30A C 1.0755(2) 0.75296(10) 1.11370(10) 0.0288(7) Uani 1 1 d . . . . .
H30A H 1.120079 0.736253 1.125758 0.035 Uiso 1 1 calc R U . . .
C31A C 1.0524(2) 0.74168(10) 1.07007(10) 0.0212(7) Uani 1 1 d . . . . .
H31A H 1.082175 0.717241 1.052572 0.025 Uiso 1 1 calc R U . . .
C32A C 0.6490(2) 0.82586(9) 0.98325(9) 0.0170(6) Uani 1 1 d . . . . .
H32A H 0.625587 0.806756 1.000850 0.025 Uiso 1 1 calc R U . . .
H32B H 0.611410 0.819833 0.956110 0.025 Uiso 1 1 calc R U . . .
H32C H 0.639429 0.855697 0.998520 0.025 Uiso 1 1 calc R U . . .
C33A C 0.96038(19) 0.85935(9) 0.91152(8) 0.0117(5) Uani 1 1 d . . . . .
H33A H 1.032623 0.859599 0.918743 0.014 Uiso 1 1 calc R U . . .
C34A C 0.9306(2) 0.90615(9) 0.91905(9) 0.0137(6) Uani 1 1 d . . . . .
C35A C 0.9138(2) 0.93036(10) 0.96065(10) 0.0210(7) Uani 1 1 d . . . . .
H35A H 0.920545 0.917481 0.984256 0.025 Uiso 1 1 calc R U . . .
C36A C 0.8875(3) 0.97279(10) 0.96751(12) 0.0305(8) Uani 1 1 d . . . . .
H36A H 0.875040 0.988663 0.995780 0.037 Uiso 1 1 calc R U . . .
C37A C 0.8791(3) 0.99219(10) 0.93418(12) 0.0318(8) Uani 1 1 d . . . . .
H37A H 0.859240 1.021171 0.939214 0.038 Uiso 1 1 calc R U . . .
C38A C 0.8994(2) 0.96977(10) 0.89330(11) 0.0279(7) Uani 1 1 d . . . . .
H38A H 0.896041 0.983501 0.870194 0.033 Uiso 1 1 calc R U . . .
C39A C 0.9249(2) 0.92666(9) 0.88589(10) 0.0208(6) Uani 1 1 d . . . . .
H39A H 0.938616 0.911231 0.857587 0.025 Uiso 1 1 calc R U . . .
C40A C 0.9486(2) 0.83486(9) 0.86512(9) 0.0126(6) Uani 1 1 d . . . . .
C41A C 1.0292(2) 0.81651(9) 0.84204(9) 0.0175(6) Uani 1 1 d . . . . .
H41A H 1.093093 0.819803 0.855204 0.021 Uiso 1 1 calc R U . . .
C42A C 1.0174(2) 0.79312(9) 0.79943(10) 0.0211(6) Uani 1 1 d . . . . .
H42A H 1.072500 0.779577 0.784238 0.025 Uiso 1 1 calc R U . . .
C43A C 0.9257(3) 0.78996(10) 0.77987(10) 0.0252(7) Uani 1 1 d . . . . .
H43A H 0.917775 0.774868 0.750789 0.030 Uiso 1 1 calc R U . . .
C44A C 0.8449(2) 0.80858(10) 0.80219(10) 0.0244(7) Uani 1 1 d . . . . .
H44A H 0.781807 0.806385 0.788376 0.029 Uiso 1 1 calc R U . . .
C45A C 0.8556(2) 0.83040(10) 0.84456(9) 0.0194(6) Uani 1 1 d . . . . .
H45A H 0.799343 0.842496 0.859907 0.023 Uiso 1 1 calc R U . . .
C46A C 1.35876(19) 0.75671(9) 0.91846(9) 0.0098(5) Uani 1 1 d . . . . .
C47A C 1.42432(19) 0.77460(8) 0.89370(8) 0.0110(5) Uani 1 1 d . . . . .
C48A C 1.5208(2) 0.75926(9) 0.88829(9) 0.0126(6) Uani 1 1 d . . . . .
H48A H 1.564917 0.771564 0.871585 0.015 Uiso 1 1 calc R U . . .
C49A C 1.5545(2) 0.72695(9) 0.90628(9) 0.0129(6) Uani 1 1 d . . . . .
C50A C 1.48840(19) 0.70956(9) 0.93075(9) 0.0124(6) Uani 1 1 d . . . . .
H50A H 1.509584 0.686964 0.943025 0.015 Uiso 1 1 calc R U . . .
C51A C 1.39204(19) 0.72432(8) 0.93779(9) 0.0102(5) Uani 1 1 d . . . . .
C52A C 1.39329(19) 0.81023(8) 0.87256(8) 0.0117(5) Uani 1 1 d . . . . .
H52A H 1.333651 0.823341 0.888102 0.014 Uiso 1 1 calc R U . . .
C53A C 1.3611(2) 0.79433(9) 0.82575(9) 0.0146(6) Uani 1 1 d . . . . .
C54A C 1.2939(2) 0.81814(9) 0.80812(10) 0.0179(6) Uani 1 1 d . . . . .
H54A H 1.266622 0.843123 0.825768 0.021 Uiso 1 1 calc R U . . .
C55A C 1.2661(2) 0.80581(10) 0.76482(10) 0.0211(7) Uani 1 1 d . . . . .
H55A H 1.219738 0.822170 0.753230 0.025 Uiso 1 1 calc R U . . .
C56A C 1.3063(2) 0.76969(10) 0.73899(10) 0.0234(7) Uani 1 1 d . . . . .
H56A H 1.288628 0.761560 0.709432 0.028 Uiso 1 1 calc R U . . .
C57A C 1.3717(2) 0.74551(10) 0.75587(9) 0.0235(7) Uani 1 1 d . . . . .
H57A H 1.398218 0.720434 0.738066 0.028 Uiso 1 1 calc R U . . .
C58A C 1.3993(2) 0.75760(10) 0.79889(10) 0.0212(7) Uani 1 1 d . . . . .
H58A H 1.444680 0.740667 0.810235 0.025 Uiso 1 1 calc R U . . .
C59A C 1.4716(2) 0.84559(9) 0.87918(9) 0.0157(6) Uani 1 1 d . . . . .
C60A C 1.4805(2) 0.87412(9) 0.91946(10) 0.0209(7) Uani 1 1 d . . . . .
H60A H 1.435744 0.871644 0.941291 0.025 Uiso 1 1 calc R U . . .
C61A C 1.5533(3) 0.90584(10) 0.92797(12) 0.0307(8) Uani 1 1 d . . . . .
H61A H 1.558045 0.924817 0.955510 0.037 Uiso 1 1 calc R U . . .
C62A C 1.6186(3) 0.91012(11) 0.89704(13) 0.0371(10) Uani 1 1 d . . . . .
H62A H 1.668932 0.931753 0.903130 0.045 Uiso 1 1 calc R U . . .
C63A C 1.6107(2) 0.88264(11) 0.85677(13) 0.0348(9) Uani 1 1 d . . . . .
H63A H 1.655290 0.885665 0.835057 0.042 Uiso 1 1 calc R U . . .
C64A C 1.5379(2) 0.85067(10) 0.84809(11) 0.0249(7) Uani 1 1 d . . . . .
H64A H 1.533324 0.831968 0.820401 0.030 Uiso 1 1 calc R U . . .
C65A C 1.6595(2) 0.71228(10) 0.90115(10) 0.0203(7) Uani 1 1 d . . . . .
H65A H 1.704279 0.737260 0.905488 0.030 Uiso 1 1 calc R U . . .
H65B H 1.667732 0.694262 0.872285 0.030 Uiso 1 1 calc R U . . .
H65C H 1.675108 0.695741 0.922344 0.030 Uiso 1 1 calc R U . . .
C66A C 1.3267(2) 0.70663(9) 0.96785(9) 0.0116(5) Uani 1 1 d . . . . .
H66A H 1.273630 0.728003 0.977147 0.014 Uiso 1 1 calc R U . . .
C67A C 1.3845(2) 0.70362(9) 1.00865(9) 0.0126(6) Uani 1 1 d . . . . .
C68A C 1.4559(2) 0.73487(9) 1.02588(9) 0.0199(6) Uani 1 1 d . . . . .
H68A H 1.468498 0.757599 1.012297 0.024 Uiso 1 1 calc R U . . .
C69A C 1.5088(2) 0.73304(10) 1.06289(9) 0.0227(7) Uani 1 1 d . . . . .
H69A H 1.557161 0.754645 1.074302 0.027 Uiso 1 1 calc R U . . .
C70A C 1.4923(2) 0.70039(10) 1.08317(9) 0.0223(7) Uani 1 1 d . . . . .
H70A H 1.529065 0.699215 1.108263 0.027 Uiso 1 1 calc R U . . .
C71A C 1.4217(2) 0.66956(10) 1.06656(10) 0.0249(7) Uani 1 1 d . . . . .
H71A H 1.408664 0.647131 1.080502 0.030 Uiso 1 1 calc R U . . .
C72A C 1.3689(2) 0.67101(10) 1.02932(9) 0.0210(6) Uani 1 1 d . . . . .
H72A H 1.321297 0.649105 1.017914 0.025 Uiso 1 1 calc R U . . .
C73A C 1.2744(2) 0.66426(9) 0.94689(9) 0.0127(6) Uani 1 1 d . . . . .
C74A C 1.3220(2) 0.63173(9) 0.91810(9) 0.0197(6) Uani 1 1 d . . . . .
H74A H 1.387795 0.636334 0.910047 0.024 Uiso 1 1 calc R U . . .
C75A C 1.2744(2) 0.59266(10) 0.90102(10) 0.0235(7) Uani 1 1 d . . . . .
H75A H 1.307441 0.570957 0.881119 0.028 Uiso 1 1 calc R U . . .
C76A C 1.1793(2) 0.58533(10) 0.91293(10) 0.0231(7) Uani 1 1 d . . . . .
H76A H 1.147363 0.558374 0.901846 0.028 Uiso 1 1 calc R U . . .
C77A C 1.1308(2) 0.61732(10) 0.94096(10) 0.0249(7) Uani 1 1 d . . . . .
H77A H 1.064997 0.612621 0.948967 0.030 Uiso 1 1 calc R U . . .
C78A C 1.1782(2) 0.65621(9) 0.95740(9) 0.0184(6) Uani 1 1 d . . . . .
H78A H 1.143765 0.678100 0.976492 0.022 Uiso 1 1 calc R U . . .
C79A C 1.2783(2) 0.93103(9) 0.95265(9) 0.0169(6) Uani 1 1 d . . . . .
C80A C 1.3760(3) 0.99824(10) 0.96938(12) 0.0345(9) Uani 1 1 d . . . . .
H80A H 1.367468 0.995974 0.998989 0.052 Uiso 1 1 calc R U . . .
H80B H 1.353158 1.026191 0.966349 0.052 Uiso 1 1 calc R U . . .
H80C H 1.446176 0.995332 0.962167 0.052 Uiso 1 1 calc R U . . .
C81A C 1.3149(3) 0.96718(11) 0.89580(11) 0.0314(8) Uani 1 1 d . . . . .
H81A H 1.248971 0.958424 0.883457 0.047 Uiso 1 1 calc R U . . .
H81B H 1.364498 0.948344 0.879629 0.047 Uiso 1 1 calc R U . . .
H81C H 1.329003 0.996814 0.894388 0.047 Uiso 1 1 calc R U . . .
C82A C 1.0753(3) 0.88778(12) 1.06092(14) 0.0460(11) Uani 1 1 d . . . . .
H82A H 1.033144 0.881100 1.083100 0.069 Uiso 1 1 calc R U . . .
H82B H 1.033946 0.891456 1.036792 0.069 Uiso 1 1 calc R U . . .
H82C H 1.113127 0.914285 1.072764 0.069 Uiso 1 1 calc R U . . .
C83A C 1.2031(2) 0.84546(12) 1.08010(10) 0.0294(8) Uani 1 1 d . . . . .
H83A H 1.161937 0.836985 1.102059 0.035 Uiso 1 1 calc R U . . .
H83B H 1.241930 0.871552 1.093887 0.035 Uiso 1 1 calc R U . . .
C84A C 1.2707(2) 0.81002(11) 1.06054(11) 0.0269(7) Uani 1 1 d . . . . .
H84A H 1.314587 0.803605 1.083071 0.032 Uiso 1 1 calc R U . . .
H84B H 1.231063 0.783854 1.047749 0.032 Uiso 1 1 calc R U . . .
C85A C 1.4163(2) 0.84637(10) 1.04551(11) 0.0263(7) Uani 1 1 d . . . . .
H85A H 1.458338 0.829457 1.060112 0.039 Uiso 1 1 calc R U . . .
H85B H 1.396666 0.872526 1.065969 0.039 Uiso 1 1 calc R U . . .
H85C H 1.453038 0.854014 1.022252 0.039 Uiso 1 1 calc R U . . .
Yb1B Yb 0.68130(2) 0.48846(2) 0.83526(2) 0.00866(3) Uani 1 1 d . . . . .
S1B S 0.80936(5) 0.51551(2) 0.90507(2) 0.01466(14) Uani 1 1 d . . . . .
S2B S 0.65711(5) 0.44688(2) 0.89781(2) 0.01547(14) Uani 1 1 d . . . . .
O1B O 0.61107(14) 0.55613(6) 0.86272(6) 0.0154(4) Uani 1 1 d . . . . .
O2B O 0.77195(14) 0.54275(6) 0.81330(6) 0.0159(4) Uani 1 1 d . . . . .
N1B N 0.54428(16) 0.46553(7) 0.79670(7) 0.0087(4) Uani 1 1 d . . . . .
N2B N 0.74607(15) 0.43941(7) 0.78420(7) 0.0101(5) Uani 1 1 d . . . . .
N3B N 0.80829(18) 0.45816(8) 0.95298(7) 0.0153(5) Uani 1 1 d . . . . .
C1B C 0.56964(19) 0.42776(8) 0.76673(8) 0.0091(5) Uani 1 1 d . . . . .
C2B C 0.66736(18) 0.41503(8) 0.76100(8) 0.0091(5) Uani 1 1 d . . . . .
C3B C 0.67017(19) 0.37408(9) 0.72892(9) 0.0133(6) Uani 1 1 d . . . . .
C4B C 0.57024(18) 0.36399(8) 0.71514(8) 0.0105(5) Uani 1 1 d . . . . .
C5B C 0.50526(19) 0.39574(8) 0.73747(9) 0.0104(5) Uani 1 1 d . . . . .
C6B C 0.4061(2) 0.39038(9) 0.72718(9) 0.0138(6) Uani 1 1 d . . . . .
H6BA H 0.359966 0.410812 0.741084 0.017 Uiso 1 1 calc R U . . .
C7B C 0.3737(2) 0.35377(10) 0.69540(9) 0.0179(6) Uani 1 1 d . . . . .
H7BA H 0.304909 0.350047 0.688810 0.021 Uiso 1 1 calc R U . . .
C8B C 0.4369(2) 0.32375(9) 0.67395(9) 0.0169(6) Uani 1 1 d . . . . .
H8BA H 0.412159 0.299820 0.652872 0.020 Uiso 1 1 calc R U . . .
C9B C 0.54065(19) 0.32860(9) 0.68345(9) 0.0149(6) Uani 1 1 d . . . . .
C10B C 0.6163(2) 0.30068(9) 0.66400(10) 0.0194(6) Uani 1 1 d . . . . .
H10B H 0.600011 0.275918 0.642124 0.023 Uiso 1 1 calc R U . . .
C11B C 0.7123(2) 0.30973(9) 0.67699(10) 0.0220(7) Uani 1 1 d . . . . .
H11B H 0.762005 0.290790 0.663716 0.026 Uiso 1 1 calc R U . . .
C12B C 0.7412(2) 0.34628(9) 0.70955(9) 0.0167(6) Uani 1 1 d . . . . .
H12B H 0.808900 0.351422 0.717819 0.020 Uiso 1 1 calc R U . . .
C13B C 0.44033(19) 0.47428(8) 0.80013(8) 0.0093(5) Uani 1 1 d . . . . .
C14B C 0.3960(2) 0.50020(8) 0.77509(8) 0.0111(5) Uani 1 1 d . . . . .
C15B C 0.2951(2) 0.50914(9) 0.77934(9) 0.0142(6) Uani 1 1 d . . . . .
H15B H 0.266537 0.526919 0.762783 0.017 Uiso 1 1 calc R U . . .
C16B C 0.2359(2) 0.49323(9) 0.80649(9) 0.0133(6) Uani 1 1 d . . . . .
C17B C 0.27890(19) 0.46684(9) 0.83030(9) 0.0137(6) Uani 1 1 d . . . . .
H17B H 0.238606 0.454694 0.848502 0.016 Uiso 1 1 calc R U . . .
C18B C 0.38003(19) 0.45784(8) 0.82801(8) 0.0108(5) Uani 1 1 d . . . . .
C19B C 0.4541(2) 0.51770(9) 0.74276(9) 0.0129(6) Uani 1 1 d . . . . .
H19B H 0.517458 0.501697 0.738210 0.015 Uiso 1 1 calc R U . . .
C20B C 0.3980(2) 0.50795(9) 0.69935(9) 0.0156(6) Uani 1 1 d . . . . .
C21B C 0.4196(3) 0.47116(10) 0.66835(10) 0.0256(7) Uani 1 1 d . . . . .
H21B H 0.470421 0.452884 0.673723 0.031 Uiso 1 1 calc R U . . .
C22B C 0.3673(3) 0.46097(11) 0.62951(11) 0.0337(9) Uani 1 1 d . . . . .
H22B H 0.384213 0.436317 0.608221 0.040 Uiso 1 1 calc R U . . .
C23B C 0.2915(3) 0.48627(11) 0.62172(10) 0.0304(8) Uani 1 1 d . . . . .
H23B H 0.254755 0.478638 0.595517 0.037 Uiso 1 1 calc R U . . .
C24B C 0.2688(2) 0.52271(11) 0.65202(11) 0.0272(8) Uani 1 1 d . . . . .
H24B H 0.216455 0.540334 0.646789 0.033 Uiso 1 1 calc R U . . .
C25B C 0.3231(2) 0.53367(10) 0.69051(9) 0.0202(6) Uani 1 1 d . . . . .
H25B H 0.308363 0.559262 0.710983 0.024 Uiso 1 1 calc R U . . .
C26B C 0.4817(2) 0.56514(9) 0.75781(9) 0.0132(6) Uani 1 1 d . . . . .
C27B C 0.5374(2) 0.58478(10) 0.73135(9) 0.0176(6) Uani 1 1 d . . . . .
H27B H 0.554726 0.568623 0.703777 0.021 Uiso 1 1 calc R U . . .
C28B C 0.5682(2) 0.62723(10) 0.74431(9) 0.0195(6) Uani 1 1 d . . . . .
H28B H 0.606801 0.639706 0.725826 0.023 Uiso 1 1 calc R U . . .
C29B C 0.5426(2) 0.65165(10) 0.78432(10) 0.0197(6) Uani 1 1 d . . . . .
H29B H 0.563742 0.680764 0.793379 0.024 Uiso 1 1 calc R U . . .
C30B C 0.4862(2) 0.63303(10) 0.81066(10) 0.0175(6) Uani 1 1 d . . . . .
H30B H 0.467957 0.649590 0.837921 0.021 Uiso 1 1 calc R U . . .
C31B C 0.4557(2) 0.59030(9) 0.79786(9) 0.0150(6) Uani 1 1 d . . . . .
H31B H 0.416841 0.578048 0.816444 0.018 Uiso 1 1 calc R U . . .
C32B C 0.1264(2) 0.50306(9) 0.80925(10) 0.0183(6) Uani 1 1 d . . . . .
H32D H 0.104068 0.504291 0.838368 0.028 Uiso 1 1 calc R U . . .
H32E H 0.089151 0.480530 0.788953 0.028 Uiso 1 1 calc R U . . .
H32F H 0.115333 0.530706 0.802217 0.028 Uiso 1 1 calc R U . . .
C33B C 0.4221(2) 0.42893(9) 0.85518(9) 0.0127(6) Uani 1 1 d . . . . .
H33B H 0.495698 0.431440 0.853468 0.015 Uiso 1 1 calc R U . . .
C34B C 0.39874(19) 0.44317(9) 0.90273(9) 0.0130(6) Uani 1 1 d . . . . .
C35B C 0.3734(2) 0.48491(9) 0.92211(10) 0.0198(6) Uani 1 1 d . . . . .
H35B H 0.362097 0.504854 0.905017 0.024 Uiso 1 1 calc R U . . .
C36B C 0.3643(3) 0.49785(11) 0.96654(10) 0.0291(8) Uani 1 1 d . . . . .
H36B H 0.346535 0.526462 0.979240 0.035 Uiso 1 1 calc R U . . .
C37B C 0.3809(2) 0.46972(11) 0.99217(10) 0.0254(7) Uani 1 1 d . . . . .
H37B H 0.376138 0.478907 1.022397 0.030 Uiso 1 1 calc R U . . .
C38B C 0.4045(2) 0.42781(10) 0.97315(10) 0.0227(7) Uani 1 1 d . . . . .
H38B H 0.415224 0.407897 0.990341 0.027 Uiso 1 1 calc R U . . .
C39B C 0.4126(2) 0.41483(10) 0.92879(9) 0.0181(6) Uani 1 1 d . . . . .
H39B H 0.428007 0.385906 0.916115 0.022 Uiso 1 1 calc R U . . .
C40B C 0.3964(2) 0.38195(9) 0.83650(8) 0.0141(6) Uani 1 1 d . . . . .
C41B C 0.4697(2) 0.35398(9) 0.81710(9) 0.0173(6) Uani 1 1 d . . . . .
H41B H 0.535468 0.364496 0.816208 0.021 Uiso 1 1 calc R U . . .
C42B C 0.4478(3) 0.31137(10) 0.79923(10) 0.0249(7) Uani 1 1 d . . . . .
H42B H 0.498191 0.292932 0.785713 0.030 Uiso 1 1 calc R U . . .
C43B C 0.3537(3) 0.29560(10) 0.80096(10) 0.0284(8) Uani 1 1 d . . . . .
H43B H 0.338989 0.266250 0.788592 0.034 Uiso 1 1 calc R U . . .
C44B C 0.2801(3) 0.32222(10) 0.82063(10) 0.0268(7) Uani 1 1 d . . . . .
H44B H 0.215014 0.311141 0.822021 0.032 Uiso 1 1 calc R U . . .
C45B C 0.3015(2) 0.36519(10) 0.83834(9) 0.0201(6) Uani 1 1 d . . . . .
H45B H 0.250748 0.383382 0.851875 0.024 Uiso 1 1 calc R U . . .
C46B C 0.84253(18) 0.42805(8) 0.76833(8) 0.0087(5) Uani 1 1 d . . . . .
C47B C 0.90666(19) 0.40559(8) 0.78999(8) 0.0103(5) Uani 1 1 d . . . . .
C48B C 1.00003(19) 0.39423(9) 0.77356(9) 0.0123(6) Uani 1 1 d . . . . .
H48B H 1.044151 0.380567 0.789163 0.015 Uiso 1 1 calc R U . . .
C49B C 1.0304(2) 0.40230(9) 0.73509(9) 0.0127(6) Uani 1 1 d . . . . .
C50B C 0.9664(2) 0.42422(9) 0.71393(9) 0.0133(6) Uani 1 1 d . . . . .
H50B H 0.985288 0.429305 0.687190 0.016 Uiso 1 1 calc R U . . .
C51B C 0.87555(19) 0.43896(9) 0.73062(8) 0.0107(5) Uani 1 1 d . . . . .
C52B C 0.87385(19) 0.39116(9) 0.82957(9) 0.0129(5) Uani 1 1 d . . . . .
H52B H 0.819655 0.410606 0.842499 0.015 Uiso 1 1 calc R U . . .
C53B C 0.8297(2) 0.34588(9) 0.81824(9) 0.0144(6) Uani 1 1 d . . . . .
C54B C 0.8732(2) 0.31245(10) 0.78879(10) 0.0212(7) Uani 1 1 d . . . . .
H54B H 0.930467 0.318087 0.774076 0.025 Uiso 1 1 calc R U . . .
C55B C 0.8339(2) 0.27103(10) 0.78072(11) 0.0240(7) Uani 1 1 d . . . . .
H55B H 0.864850 0.248568 0.760864 0.029 Uiso 1 1 calc R U . . .
C56B C 0.7498(2) 0.26240(10) 0.80155(10) 0.0226(7) Uani 1 1 d . . . . .
H56B H 0.722811 0.234120 0.795867 0.027 Uiso 1 1 calc R U . . .
C57B C 0.7056(2) 0.29487(10) 0.83042(10) 0.0240(7) Uani 1 1 d . . . . .
H57B H 0.647903 0.289096 0.844748 0.029 Uiso 1 1 calc R U . . .
C58B C 0.7455(2) 0.33629(10) 0.83870(9) 0.0203(6) Uani 1 1 d . . . . .
H58B H 0.714412 0.358490 0.858801 0.024 Uiso 1 1 calc R U . . .
C59B C 0.9571(2) 0.39681(9) 0.86345(9) 0.0143(6) Uani 1 1 d . . . . .
C60B C 1.0060(2) 0.43609(9) 0.87599(9) 0.0172(6) Uani 1 1 d . . . . .
H60B H 0.986486 0.458977 0.863796 0.021 Uiso 1 1 calc R U . . .
C61B C 1.0829(2) 0.44261(10) 0.90605(9) 0.0207(7) Uani 1 1 d . . . . .
H61B H 1.116366 0.469611 0.913682 0.025 Uiso 1 1 calc R U . . .
C62B C 1.1110(2) 0.41020(11) 0.92491(10) 0.0264(7) Uani 1 1 d . . . . .
H62B H 1.163461 0.414686 0.945557 0.032 Uiso 1 1 calc R U . . .
C63B C 1.0623(3) 0.37148(12) 0.91346(12) 0.0373(9) Uani 1 1 d . . . . .
H63B H 1.081007 0.349071 0.926491 0.045 Uiso 1 1 calc R U . . .
C64B C 0.9853(2) 0.36433(10) 0.88292(11) 0.0276(8) Uani 1 1 d . . . . .
H64B H 0.952235 0.337240 0.875431 0.033 Uiso 1 1 calc R U . . .
C65B C 1.1315(2) 0.38887(10) 0.71766(9) 0.0172(6) Uani 1 1 d . . . . .
H65D H 1.173914 0.383295 0.740665 0.026 Uiso 1 1 calc R U . . .
H65E H 1.161313 0.411833 0.706371 0.026 Uiso 1 1 calc R U . . .
H65F H 1.124738 0.362794 0.694664 0.026 Uiso 1 1 calc R U . . .
C66B C 0.8118(2) 0.46675(9) 0.70843(9) 0.0124(6) Uani 1 1 d . . . . .
H66B H 0.749730 0.472581 0.725187 0.015 Uiso 1 1 calc R U . . .
C67B C 0.7801(2) 0.44400(9) 0.66269(9) 0.0166(6) Uani 1 1 d . . . . .
C68B C 0.6863(3) 0.42591(12) 0.65506(11) 0.0360(9) Uani 1 1 d . . . . .
H68B H 0.642585 0.427597 0.678246 0.043 Uiso 1 1 calc R U . . .
C69B C 0.6551(3) 0.40532(13) 0.61400(13) 0.0514(12) Uani 1 1 d . . . . .
H69B H 0.590372 0.393008 0.609150 0.062 Uiso 1 1 calc R U . . .
C70B C 0.7182(3) 0.40275(12) 0.58019(12) 0.0461(11) Uani 1 1 d . . . . .
H70B H 0.697960 0.387782 0.552153 0.055 Uiso 1 1 calc R U . . .
C71B C 0.8106(3) 0.42200(13) 0.58728(11) 0.0393(10) Uani 1 1 d . . . . .
H71B H 0.853295 0.421170 0.563898 0.047 Uiso 1 1 calc R U . . .
C72B C 0.8417(2) 0.44259(11) 0.62846(9) 0.0250(7) Uani 1 1 d . . . . .
H72B H 0.905599 0.455762 0.633134 0.030 Uiso 1 1 calc R U . . .
C73B C 0.8582(2) 0.51042(9) 0.70827(9) 0.0154(6) Uani 1 1 d . . . . .
C74B C 0.7927(2) 0.54300(10) 0.70590(10) 0.0249(7) Uani 1 1 d . . . . .
H74B H 0.723439 0.537586 0.706148 0.030 Uiso 1 1 calc R U . . .
C75B C 0.8270(3) 0.58308(11) 0.70319(12) 0.0347(9) Uani 1 1 d . . . . .
H75B H 0.780954 0.604922 0.702232 0.042 Uiso 1 1 calc R U . . .
C76B C 0.9264(3) 0.59172(11) 0.70188(11) 0.0327(8) Uani 1 1 d . . . . .
H76B H 0.949385 0.618861 0.698702 0.039 Uiso 1 1 calc R U . . .
C77B C 0.9926(3) 0.56026(10) 0.70525(10) 0.0275(7) Uani 1 1 d . . . . .
H77B H 1.061725 0.565948 0.705281 0.033 Uiso 1 1 calc R U . . .
C78B C 0.9575(2) 0.51990(10) 0.70863(10) 0.0223(7) Uani 1 1 d . . . . .
H78B H 1.003641 0.498603 0.711230 0.027 Uiso 1 1 calc R U . . .
C79B C 0.7638(2) 0.47214(9) 0.92207(8) 0.0127(6) Uani 1 1 d . . . . .
C80B C 0.7786(3) 0.41808(10) 0.96382(10) 0.0252(7) Uani 1 1 d . . . . .
H80D H 0.707943 0.412473 0.957299 0.038 Uiso 1 1 calc R U . . .
H80E H 0.791161 0.420436 0.994401 0.038 Uiso 1 1 calc R U . . .
H80F H 0.816874 0.394489 0.947026 0.038 Uiso 1 1 calc R U . . .
C81B C 0.8937(2) 0.48048(11) 0.97746(10) 0.0259(7) Uani 1 1 d . . . . .
H81D H 0.907156 0.507187 0.968687 0.039 Uiso 1 1 calc R U . . .
H81E H 0.951649 0.462172 0.971994 0.039 Uiso 1 1 calc R U . . .
H81F H 0.879258 0.487011 1.008083 0.039 Uiso 1 1 calc R U . . .
C82B C 0.5560(3) 0.56209(12) 0.90151(11) 0.0324(9) Uani 1 1 d . . . . .
H82D H 0.511619 0.586307 0.903589 0.049 Uiso 1 1 calc R U . . .
H82E H 0.601923 0.567963 0.926175 0.049 Uiso 1 1 calc R U . . .
H82F H 0.517001 0.536084 0.901229 0.049 Uiso 1 1 calc R U . . .
C83B C 0.6724(2) 0.59274(9) 0.86162(10) 0.0199(7) Uani 1 1 d . . . . .
H83C H 0.722959 0.597642 0.884944 0.024 Uiso 1 1 calc R U . . .
H83D H 0.631832 0.618701 0.865110 0.024 Uiso 1 1 calc R U . . .
C84B C 0.7205(2) 0.58311(9) 0.81919(10) 0.0211(7) Uani 1 1 d . . . . .
H84C H 0.669825 0.581110 0.796196 0.025 Uiso 1 1 calc R U . . .
H84D H 0.767993 0.606404 0.817664 0.025 Uiso 1 1 calc R U . . .
C85B C 0.8784(2) 0.54734(10) 0.81593(9) 0.0178(6) Uani 1 1 d . . . . .
H85D H 0.901079 0.562025 0.794240 0.027 Uiso 1 1 calc R U . . .
H85E H 0.907930 0.518962 0.810888 0.027 Uiso 1 1 calc R U . . .
H85F H 0.898376 0.564166 0.844450 0.027 Uiso 1 1 calc R U . . .
Yb1C Yb 0.80249(2) 0.66564(2) 0.51617(2) 0.00968(3) Uani 1 1 d . . . . .
S1C S 0.68430(6) 0.59242(2) 0.49046(2) 0.01848(16) Uani 1 1 d . . . . .
S2C S 0.82903(6) 0.60707(2) 0.56236(3) 0.02023(16) Uani 1 1 d . . . . .
O1C O 0.88017(15) 0.63987(7) 0.44957(6) 0.0182(5) Uani 1 1 d . . . . .
O2C O 0.71298(15) 0.68421(6) 0.45947(6) 0.0195(5) Uani 1 1 d . . . . .
N1C N 0.93950(16) 0.70225(7) 0.54093(7) 0.0093(5) Uani 1 1 d . . . . .
N2C N 0.73827(16) 0.72103(7) 0.56127(7) 0.0092(5) Uani 1 1 d . . . . .
N3C N 0.69117(18) 0.54586(8) 0.54938(8) 0.0186(5) Uani 1 1 d . . . . .
C1C C 0.91404(19) 0.73380(9) 0.57736(8) 0.0086(5) Uani 1 1 d . . . . .
C2C C 0.81625(19) 0.74208(8) 0.58774(8) 0.0086(5) Uani 1 1 d . . . . .
C3C C 0.81211(19) 0.77442(8) 0.62838(9) 0.0103(5) Uani 1 1 d . . . . .
C4C C 0.9124(2) 0.78722(9) 0.63957(9) 0.0115(5) Uani 1 1 d . . . . .
C5C C 0.97765(19) 0.76332(9) 0.60918(9) 0.0097(5) Uani 1 1 d . . . . .
C6C C 1.0774(2) 0.77337(9) 0.61515(9) 0.0143(6) Uani 1 1 d . . . . .
H6CA H 1.124141 0.758628 0.595515 0.017 Uiso 1 1 calc R U . . .
C7C C 1.1089(2) 0.80594(10) 0.65092(9) 0.0182(6) Uani 1 1 d . . . . .
H7CA H 1.177631 0.812412 0.654931 0.022 Uiso 1 1 calc R U . . .
C8C C 1.0451(2) 0.82845(10) 0.67990(9) 0.0175(6) Uani 1 1 d . . . . .
H8CA H 1.069493 0.850113 0.703415 0.021 Uiso 1 1 calc R U . . .
C9C C 0.9414(2) 0.81926(9) 0.67466(9) 0.0139(6) Uani 1 1 d . . . . .
C10C C 0.8644(2) 0.83967(10) 0.70169(9) 0.0181(6) Uani 1 1 d . . . . .
H10C H 0.880025 0.862198 0.725986 0.022 Uiso 1 1 calc R U . . .
C11C C 0.7679(2) 0.82656(9) 0.69238(9) 0.0163(6) Uani 1 1 d . . . . .
H11C H 0.717965 0.839551 0.711370 0.020 Uiso 1 1 calc R U . . .
C12C C 0.7396(2) 0.79458(9) 0.65577(8) 0.0124(6) Uani 1 1 d . . . . .
H12C H 0.671786 0.786922 0.649915 0.015 Uiso 1 1 calc R U . . .
C13C C 1.0425(2) 0.70086(9) 0.53151(8) 0.0104(6) Uani 1 1 d . . . . .
C14C C 1.0807(2) 0.72524(9) 0.50458(9) 0.0118(6) Uani 1 1 d . . . . .
C15C C 1.1814(2) 0.72479(9) 0.49621(9) 0.0147(6) Uani 1 1 d . . . . .
H15C H 1.205947 0.741414 0.477648 0.018 Uiso 1 1 calc R U . . .
C16C C 1.2470(2) 0.70096(9) 0.51400(9) 0.0144(6) Uani 1 1 d . . . . .
C17C C 1.2095(2) 0.67685(9) 0.54072(9) 0.0144(6) Uani 1 1 d . . . . .
H17C H 1.253920 0.660659 0.553517 0.017 Uiso 1 1 calc R U . . .
C18C C 1.1087(2) 0.67538(9) 0.54963(8) 0.0118(5) Uani 1 1 d . . . . .
C19C C 1.0145(2) 0.75167(9) 0.48255(8) 0.0121(6) Uani 1 1 d . . . . .
H19C H 0.945070 0.746279 0.490534 0.014 Uiso 1 1 calc R U . . .
C20C C 1.0359(2) 0.79959(9) 0.49998(9) 0.0139(6) Uani 1 1 d . . . . .
C21C C 0.9799(2) 0.82252(9) 0.53363(9) 0.0189(6) Uani 1 1 d . . . . .
H21C H 0.926639 0.808522 0.544109 0.023 Uiso 1 1 calc R U . . .
C22C C 1.0006(3) 0.86533(10) 0.55198(10) 0.0267(7) Uani 1 1 d . . . . .
H22C H 0.961427 0.880508 0.574685 0.032 Uiso 1 1 calc R U . . .
C23C C 1.0783(2) 0.88595(10) 0.53725(10) 0.0285(8) Uani 1 1 d . . . . .
H23C H 1.092973 0.915251 0.549900 0.034 Uiso 1 1 calc R U . . .
C24C C 1.1344(2) 0.86377(11) 0.50408(10) 0.0267(7) Uani 1 1 d . . . . .
H24C H 1.188189 0.877780 0.494011 0.032 Uiso 1 1 calc R U . . .
C25C C 1.1127(2) 0.82120(10) 0.48543(9) 0.0209(6) Uani 1 1 d . . . . .
H25C H 1.151033 0.806475 0.462212 0.025 Uiso 1 1 calc R U . . .
C26C C 1.0186(2) 0.73687(9) 0.43353(9) 0.0144(6) Uani 1 1 d . . . . .
C27C C 0.9827(2) 0.76256(10) 0.40769(9) 0.0186(6) Uani 1 1 d . . . . .
H27C H 0.959868 0.790365 0.420561 0.022 Uiso 1 1 calc R U . . .
C28C C 0.9797(2) 0.74839(10) 0.36339(9) 0.0206(7) Uani 1 1 d . . . . .
H28C H 0.954426 0.766343 0.346259 0.025 Uiso 1 1 calc R U . . .
C29C C 1.0134(2) 0.70837(10) 0.34436(10) 0.0231(7) Uani 1 1 d . . . . .
H29C H 1.011302 0.698632 0.314059 0.028 Uiso 1 1 calc R U . . .
C30C C 1.0502(2) 0.68227(10) 0.36932(10) 0.0197(7) Uani 1 1 d . . . . .
H30C H 1.074246 0.654723 0.356256 0.024 Uiso 1 1 calc R U . . .
C31C C 1.0519(2) 0.69655(10) 0.41347(9) 0.0154(6) Uani 1 1 d . . . . .
H31C H 1.076446 0.678317 0.430461 0.019 Uiso 1 1 calc R U . . .
C32C C 1.3553(2) 0.70046(10) 0.50221(10) 0.0217(7) Uani 1 1 d . . . . .
H32G H 1.391925 0.682893 0.518079 0.033 Uiso 1 1 calc R U . . .
H32H H 1.382480 0.729771 0.509514 0.033 Uiso 1 1 calc R U . . .
H32I H 1.361442 0.688379 0.471400 0.033 Uiso 1 1 calc R U . . .
C33C C 1.0708(2) 0.64724(9) 0.57814(9) 0.0147(6) Uani 1 1 d . . . . .
H33C H 0.997327 0.650449 0.578661 0.018 Uiso 1 1 calc R U . . .
C34C C 1.0886(2) 0.59895(9) 0.56138(9) 0.0144(6) Uani 1 1 d . . . . .
C35C C 1.1335(2) 0.58139(10) 0.52261(9) 0.0194(6) Uani 1 1 d . . . . .
H35C H 1.156795 0.599816 0.505583 0.023 Uiso 1 1 calc R U . . .
C36C C 1.1447(2) 0.53753(10) 0.50840(11) 0.0263(7) Uani 1 1 d . . . . .
H36C H 1.175937 0.526294 0.481936 0.032 Uiso 1 1 calc R U . . .
C37C C 1.1112(2) 0.51029(10) 0.53227(11) 0.0286(8) Uani 1 1 d . . . . .
H37C H 1.118793 0.480248 0.522400 0.034 Uiso 1 1 calc R U . . .
C38C C 1.0662(2) 0.52681(10) 0.57076(11) 0.0274(7) Uani 1 1 d . . . . .
H38C H 1.042487 0.508059 0.587384 0.033 Uiso 1 1 calc R U . . .
C39C C 1.0554(2) 0.57070(10) 0.58527(10) 0.0213(7) Uani 1 1 d . . . . .
H39C H 1.024917 0.581684 0.611955 0.026 Uiso 1 1 calc R U . . .
C40C C 1.1065(2) 0.66149(9) 0.62479(9) 0.0180(6) Uani 1 1 d . . . . .
C41C C 1.1986(2) 0.64964(11) 0.63767(10) 0.0279(8) Uani 1 1 d . . . . .
H41C H 1.241729 0.633863 0.616945 0.033 Uiso 1 1 calc R U . . .
C42C C 1.2281(3) 0.66073(12) 0.68077(11) 0.0384(9) Uani 1 1 d . . . . .
H42C H 1.290945 0.652495 0.689390 0.046 Uiso 1 1 calc R U . . .
C43C C 1.1652(3) 0.68373(12) 0.71067(11) 0.0400(10) Uani 1 1 d . . . . .
H43C H 1.184878 0.691216 0.740017 0.048 Uiso 1 1 calc R U . . .
C44C C 1.0741(3) 0.69598(11) 0.69849(10) 0.0347(9) Uani 1 1 d . . . . .
H44C H 1.031390 0.711972 0.719283 0.042 Uiso 1 1 calc R U . . .
C45C C 1.0450(3) 0.68476(10) 0.65543(10) 0.0258(7) Uani 1 1 d . . . . .
H45C H 0.982113 0.693191 0.647021 0.031 Uiso 1 1 calc R U . . .
C46C C 0.6422(2) 0.73810(9) 0.57147(8) 0.0107(6) Uani 1 1 d . . . . .
C47C C 0.61345(19) 0.77663(9) 0.56128(8) 0.0103(5) Uani 1 1 d . . . . .
C48C C 0.5206(2) 0.79329(9) 0.57424(9) 0.0115(5) Uani 1 1 d . . . . .
H48C H 0.502951 0.820069 0.568851 0.014 Uiso 1 1 calc R U . . .
C49C C 0.4538(2) 0.77215(9) 0.59462(9) 0.0139(6) Uani 1 1 d . . . . .
C50C C 0.4819(2) 0.73384(9) 0.60323(9) 0.0133(6) Uani 1 1 d . . . . .
H50C H 0.436159 0.718497 0.616408 0.016 Uiso 1 1 calc R U . . .
C51C C 0.5755(2) 0.71700(9) 0.59314(9) 0.0124(6) Uani 1 1 d . . . . .
C52C C 0.68013(19) 0.80003(8) 0.53658(9) 0.0107(5) Uani 1 1 d . . . . .
H52C H 0.748349 0.788999 0.538699 0.013 Uiso 1 1 calc R U . . .
C53C C 0.6857(2) 0.84842(9) 0.55585(9) 0.0125(6) Uani 1 1 d . . . . .
C54C C 0.6278(2) 0.87740(9) 0.54084(9) 0.0181(6) Uani 1 1 d . . . . .
H54C H 0.583346 0.867211 0.517334 0.022 Uiso 1 1 calc R U . . .
C55C C 0.6338(2) 0.92101(10) 0.55966(10) 0.0226(7) Uani 1 1 d . . . . .
H55C H 0.594139 0.940324 0.548737 0.027 Uiso 1 1 calc R U . . .
C56C C 0.6973(2) 0.93649(10) 0.59423(10) 0.0247(7) Uani 1 1 d . . . . .
H56C H 0.701647 0.966293 0.607095 0.030 Uiso 1 1 calc R U . . .
C57C C 0.7541(2) 0.90801(10) 0.60966(10) 0.0241(7) Uani 1 1 d . . . . .
H57C H 0.797197 0.918291 0.633604 0.029 Uiso 1 1 calc R U . . .
C58C C 0.7491(2) 0.86459(9) 0.59073(9) 0.0186(6) Uani 1 1 d . . . . .
H58C H 0.789552 0.845520 0.601650 0.022 Uiso 1 1 calc R U . . .
C59C C 0.6533(2) 0.79150(9) 0.48879(9) 0.0133(6) Uani 1 1 d . . . . .
C60C C 0.5558(2) 0.78663(9) 0.47346(10) 0.0179(6) Uani 1 1 d . . . . .
H60C H 0.503548 0.785043 0.492515 0.022 Uiso 1 1 calc R U . . .
C61C C 0.5345(2) 0.78409(9) 0.43062(10) 0.0234(7) Uani 1 1 d . . . . .
H61C H 0.467636 0.781229 0.420635 0.028 Uiso 1 1 calc R U . . .
C62C C 0.6094(3) 0.78568(10) 0.40228(10) 0.0247(7) Uani 1 1 d . . . . .
H62C H 0.594288 0.784348 0.373038 0.030 Uiso 1 1 calc R U . . .
C63C C 0.7066(3) 0.78923(10) 0.41676(10) 0.0244(7) Uani 1 1 d . . . . .
H63C H 0.758766 0.789663 0.397388 0.029 Uiso 1 1 calc R U . . .
C64C C 0.7278(2) 0.79216(9) 0.45995(9) 0.0185(6) Uani 1 1 d . . . . .
H64C H 0.794726 0.794666 0.469756 0.022 Uiso 1 1 calc R U . . .
C65C C 0.3523(2) 0.79031(10) 0.60637(10) 0.0204(7) Uani 1 1 d . . . . .
H65G H 0.359526 0.819945 0.623130 0.031 Uiso 1 1 calc R U . . .
H65H H 0.318287 0.773065 0.623368 0.031 Uiso 1 1 calc R U . . .
H65I H 0.313599 0.789647 0.580198 0.031 Uiso 1 1 calc R U . . .
C66C C 0.60805(19) 0.67800(9) 0.60890(9) 0.0129(5) Uani 1 1 d . . . . .
H66C H 0.666441 0.666465 0.591414 0.015 Uiso 1 1 calc R U . . .
C67C C 0.5299(2) 0.64193(9) 0.60006(9) 0.0148(6) Uani 1 1 d . . . . .
C68C C 0.4822(2) 0.63063(9) 0.56027(9) 0.0183(6) Uani 1 1 d . . . . .
H68C H 0.497429 0.646090 0.539308 0.022 Uiso 1 1 calc R U . . .
C69C C 0.4132(2) 0.59747(10) 0.55049(10) 0.0204(7) Uani 1 1 d . . . . .
H69C H 0.380550 0.590845 0.523286 0.024 Uiso 1 1 calc R U . . .
C70C C 0.3918(3) 0.57427(11) 0.57965(11) 0.0290(8) Uani 1 1 d . . . . .
H70C H 0.343470 0.551825 0.573196 0.035 Uiso 1 1 calc R U . . .
C71C C 0.4411(3) 0.58369(13) 0.61861(12) 0.0468(11) Uani 1 1 d . . . . .
H71C H 0.428218 0.567054 0.638816 0.056 Uiso 1 1 calc R U . . .
C72C C 0.5092(3) 0.61723(12) 0.62848(11) 0.0350(9) Uani 1 1 d . . . . .
H72C H 0.542386 0.623348 0.655553 0.042 Uiso 1 1 calc R U . . .
C73C C 0.6459(2) 0.69148(9) 0.65500(9) 0.0149(6) Uani 1 1 d . . . . .
C74C C 0.7409(2) 0.68060(9) 0.66529(10) 0.0197(6) Uani 1 1 d . . . . .
H74C H 0.780023 0.663536 0.643670 0.024 Uiso 1 1 calc R U . . .
C75C C 0.7797(2) 0.69430(10) 0.70676(10) 0.0247(7) Uani 1 1 d . . . . .
H75C H 0.844899 0.686791 0.713249 0.030 Uiso 1 1 calc R U . . .
C76C C 0.7231(2) 0.71882(10) 0.73833(10) 0.0216(7) Uani 1 1 d . . . . .
H76C H 0.748954 0.727972 0.766715 0.026 Uiso 1 1 calc R U . . .
C77C C 0.6290(2) 0.73006(10) 0.72876(10) 0.0245(7) Uani 1 1 d . . . . .
H77C H 0.590373 0.747340 0.750424 0.029 Uiso 1 1 calc R U . . .
C78C C 0.5907(2) 0.71613(10) 0.68754(10) 0.0203(7) Uani 1 1 d . . . . .
H78C H 0.525237 0.723596 0.681386 0.024 Uiso 1 1 calc R U . . .
C79C C 0.7302(2) 0.57814(9) 0.53549(9) 0.0149(6) Uani 1 1 d . . . . .
C80C C 0.6093(2) 0.51905(10) 0.52687(12) 0.0287(8) Uani 1 1 d . . . . .
H80G H 0.586173 0.530551 0.502868 0.043 Uiso 1 1 calc R U . . .
H80H H 0.554946 0.518925 0.546659 0.043 Uiso 1 1 calc R U . . .
H80I H 0.632069 0.489732 0.516015 0.043 Uiso 1 1 calc R U . . .
C81C C 0.7242(3) 0.53640(11) 0.58954(11) 0.0313(8) Uani 1 1 d . . . . .
H81G H 0.796617 0.538362 0.591672 0.047 Uiso 1 1 calc R U . . .
H81H H 0.702227 0.507389 0.590273 0.047 Uiso 1 1 calc R U . . .
H81I H 0.696052 0.557087 0.613630 0.047 Uiso 1 1 calc R U . . .
C82C C 0.9400(3) 0.60275(11) 0.44417(12) 0.0331(9) Uani 1 1 d . . . . .
H82G H 0.987124 0.602502 0.421234 0.050 Uiso 1 1 calc R U . . .
H82H H 0.897731 0.576956 0.436652 0.050 Uiso 1 1 calc R U . . .
H82I H 0.976348 0.603352 0.470931 0.050 Uiso 1 1 calc R U . . .
C83C C 0.8245(2) 0.64053(11) 0.41146(9) 0.0240(7) Uani 1 1 d . . . . .
H83E H 0.777792 0.615763 0.404103 0.029 Uiso 1 1 calc R U . . .
H83F H 0.869250 0.639327 0.387129 0.029 Uiso 1 1 calc R U . . .
C84C C 0.7695(2) 0.68159(11) 0.42099(10) 0.0268(7) Uani 1 1 d . . . . .
H84E H 0.816671 0.706146 0.425192 0.032 Uiso 1 1 calc R U . . .
H84F H 0.724460 0.682621 0.396696 0.032 Uiso 1 1 calc R U . . .
C85C C 0.6082(2) 0.67839(10) 0.45222(11) 0.0258(7) Uani 1 1 d . . . . .
H85G H 0.583869 0.699660 0.437342 0.039 Uiso 1 1 calc R U . . .
H85H H 0.575204 0.681990 0.479733 0.039 Uiso 1 1 calc R U . . .
H85I H 0.594068 0.649536 0.434625 0.039 Uiso 1 1 calc R U . . .
Yb1D Yb 0.28395(2) 0.02603(2) 0.66466(2) 0.00857(2) Uani 1 1 d . . . . .
S1D S 0.20471(6) -0.00500(2) 0.58222(2) 0.02289(17) Uani 1 1 d . . . . .
S2D S 0.29272(6) 0.08140(2) 0.61311(2) 0.01636(15) Uani 1 1 d . . . . .
O1D O 0.35645(14) -0.04322(6) 0.65091(6) 0.0150(4) Uani 1 1 d . . . . .
O2D O 0.16939(14) -0.02731(6) 0.67655(6) 0.0144(4) Uani 1 1 d . . . . .
N1D N 0.42002(15) 0.04775(7) 0.70370(7) 0.0096(4) Uani 1 1 d . . . . .
N2D N 0.21901(15) 0.07025(7) 0.72046(7) 0.0079(4) Uani 1 1 d . . . . .
N3D N 0.1848(2) 0.05839(8) 0.54189(8) 0.0226(6) Uani 1 1 d . . . . .
C1D C 0.39565(18) 0.08389(8) 0.73529(8) 0.0092(5) Uani 1 1 d . . . . .
C2D C 0.29773(17) 0.09512(8) 0.74305(8) 0.0083(5) Uani 1 1 d . . . . .
C3D C 0.29453(18) 0.13594(8) 0.77610(8) 0.0087(5) Uani 1 1 d . . . . .
C4D C 0.39476(18) 0.14612(8) 0.78926(8) 0.0097(5) Uani 1 1 d . . . . .
C5D C 0.45998(18) 0.11551(8) 0.76524(8) 0.0088(5) Uani 1 1 d . . . . .
C6D C 0.55916(18) 0.12098(9) 0.77534(9) 0.0131(6) Uani 1 1 d . . . . .
H6DA H 0.605486 0.101069 0.760660 0.016 Uiso 1 1 calc R U . . .
C7D C 0.59163(19) 0.15674(9) 0.80799(9) 0.0164(6) Uani 1 1 d . . . . .
H7DA H 0.660372 0.160297 0.814700 0.020 Uiso 1 1 calc R U . . .
C8D C 0.52802(19) 0.18626(9) 0.83017(9) 0.0150(6) Uani 1 1 d . . . . .
H8DA H 0.552870 0.209995 0.851458 0.018 Uiso 1 1 calc R U . . .
C9D C 0.42432(19) 0.18131(9) 0.82124(9) 0.0124(5) Uani 1 1 d . . . . .
C10D C 0.3476(2) 0.20885(9) 0.84084(9) 0.0144(6) Uani 1 1 d . . . . .
H10D H 0.363692 0.233738 0.862604 0.017 Uiso 1 1 calc R U . . .
C11D C 0.2510(2) 0.19948(9) 0.82837(9) 0.0149(6) Uani 1 1 d . . . . .
H11D H 0.201043 0.218168 0.841875 0.018 Uiso 1 1 calc R U . . .
C12D C 0.22273(18) 0.16277(8) 0.79591(8) 0.0113(5) Uani 1 1 d . . . . .
H12D H 0.155016 0.156938 0.788069 0.014 Uiso 1 1 calc R U . . .
C13D C 0.52382(18) 0.03922(8) 0.69928(8) 0.0092(5) Uani 1 1 d . . . . .
C14D C 0.58304(19) 0.05826(8) 0.67319(8) 0.0105(5) Uani 1 1 d . . . . .
C15D C 0.6834(2) 0.04952(9) 0.66980(9) 0.0137(6) Uani 1 1 d . . . . .
H15D H 0.722215 0.062315 0.651613 0.016 Uiso 1 1 calc R U . . .
C16D C 0.72859(19) 0.02276(9) 0.69207(9) 0.0129(6) Uani 1 1 d . . . . .
C17D C 0.6695(2) 0.00410(9) 0.71805(9) 0.0143(6) Uani 1 1 d . . . . .
H17D H 0.699226 -0.014017 0.733928 0.017 Uiso 1 1 calc R U . . .
C18D C 0.5680(2) 0.01109(9) 0.72156(9) 0.0110(6) Uani 1 1 d . . . . .
C19D C 0.53893(19) 0.08967(8) 0.64894(9) 0.0110(5) Uani 1 1 d . . . . .
H19D H 0.465603 0.085067 0.648843 0.013 Uiso 1 1 calc R U . . .
C20D C 0.56752(19) 0.08136(9) 0.60197(9) 0.0131(6) Uani 1 1 d . . . . .
C21D C 0.5794(2) 0.03962(10) 0.57791(10) 0.0207(7) Uani 1 1 d . . . . .
H21D H 0.572816 0.016323 0.591236 0.025 Uiso 1 1 calc R U . . .
C22D C 0.6009(3) 0.03168(11) 0.53439(10) 0.0259(7) Uani 1 1 d . . . . .
H22D H 0.609164 0.003087 0.518404 0.031 Uiso 1 1 calc R U . . .
C23D C 0.6102(2) 0.06522(11) 0.51449(10) 0.0251(7) Uani 1 1 d . . . . .
H23D H 0.626379 0.059830 0.485061 0.030 Uiso 1 1 calc R U . . .
C24D C 0.5959(2) 0.10653(11) 0.53764(10) 0.0256(7) Uani 1 1 d . . . . .
H24D H 0.600132 0.129685 0.523997 0.031 Uiso 1 1 calc R U . . .
C25D C 0.5753(2) 0.11428(10) 0.58115(9) 0.0202(6) Uani 1 1 d . . . . .
H25D H 0.566417 0.142917 0.596875 0.024 Uiso 1 1 calc R U . . .
C26D C 0.5582(2) 0.13636(9) 0.67328(9) 0.0134(6) Uani 1 1 d . . . . .
C27D C 0.6534(2) 0.15340(9) 0.67961(10) 0.0199(6) Uani 1 1 d . . . . .
H27D H 0.707929 0.135718 0.669642 0.024 Uiso 1 1 calc R U . . .
C28D C 0.6700(2) 0.19590(10) 0.70029(11) 0.0277(7) Uani 1 1 d . . . . .
H28D H 0.735523 0.207425 0.703622 0.033 Uiso 1 1 calc R U . . .
C29D C 0.5912(3) 0.22176(10) 0.71617(10) 0.0260(7) Uani 1 1 d . . . . .
H29D H 0.602434 0.250902 0.730505 0.031 Uiso 1 1 calc R U . . .
C30D C 0.4970(2) 0.20473(10) 0.71091(9) 0.0229(7) Uani 1 1 d . . . . .
H30D H 0.442784 0.222099 0.722076 0.027 Uiso 1 1 calc R U . . .
C31D C 0.4800(2) 0.16223(9) 0.68936(9) 0.0178(6) Uani 1 1 d . . . . .
H31D H 0.414338 0.150912 0.685662 0.021 Uiso 1 1 calc R U . . .
C32D C 0.8375(2) 0.01290(9) 0.68775(10) 0.0190(6) Uani 1 1 d . . . . .
H32J H 0.859445 0.000545 0.711363 0.028 Uiso 1 1 calc R U . . .
H32K H 0.875338 0.039364 0.688659 0.028 Uiso 1 1 calc R U . . .
H32L H 0.848389 -0.007594 0.660433 0.028 Uiso 1 1 calc R U . . .
C33D C 0.50839(19) -0.01229(9) 0.74898(8) 0.0113(5) Uani 1 1 d . . . . .
H33D H 0.437764 -0.004608 0.745663 0.014 Uiso 1 1 calc R U . . .
C34D C 0.5127(2) -0.06125(9) 0.73330(9) 0.0118(6) Uani 1 1 d . . . . .
C35D C 0.5471(2) -0.08104(9) 0.69289(10) 0.0151(6) Uani 1 1 d . . . . .
H35D H 0.574605 -0.064046 0.675284 0.018 Uiso 1 1 calc R U . . .
C36D C 0.5418(2) -0.12537(10) 0.67805(10) 0.0180(6) Uani 1 1 d . . . . .
H36D H 0.565557 -0.138234 0.650418 0.022 Uiso 1 1 calc R U . . .
C37D C 0.5024(2) -0.15086(10) 0.70290(10) 0.0212(7) Uani 1 1 d . . . . .
H37D H 0.497691 -0.181067 0.692514 0.025 Uiso 1 1 calc R U . . .
C38D C 0.4697(2) -0.13122(10) 0.74365(10) 0.0211(7) Uani 1 1 d . . . . .
H38D H 0.443326 -0.148370 0.761337 0.025 Uiso 1 1 calc R U . . .
C39D C 0.4750(2) -0.08746(10) 0.75864(10) 0.0183(6) Uani 1 1 d . . . . .
H39D H 0.452794 -0.074855 0.786611 0.022 Uiso 1 1 calc R U . . .
C40D C 0.5351(2) 0.00397(9) 0.79634(9) 0.0145(6) Uani 1 1 d . . . . .
C41D C 0.6164(2) -0.01119(9) 0.81520(10) 0.0208(6) Uani 1 1 d . . . . .
H41D H 0.655764 -0.032875 0.798396 0.025 Uiso 1 1 calc R U . . .
C42D C 0.6405(3) 0.00494(11) 0.85812(11) 0.0268(8) Uani 1 1 d . . . . .
H42D H 0.696546 -0.005512 0.870378 0.032 Uiso 1 1 calc R U . . .
C43D C 0.5833(3) 0.03621(11) 0.88316(10) 0.0288(8) Uani 1 1 d . . . . .
H43D H 0.599645 0.047124 0.912600 0.035 Uiso 1 1 calc R U . . .
C44D C 0.5018(3) 0.05156(10) 0.86496(10) 0.0248(7) Uani 1 1 d . . . . .
H44D H 0.461935 0.072928 0.881966 0.030 Uiso 1 1 calc R U . . .
C45D C 0.4787(2) 0.03558(9) 0.82188(9) 0.0174(6) Uani 1 1 d . . . . .
H45D H 0.423304 0.046437 0.809581 0.021 Uiso 1 1 calc R U . . .
C46D C 0.12446(18) 0.07934(8) 0.73953(8) 0.0087(5) Uani 1 1 d . . . . .
C47D C 0.05410(19) 0.10258(8) 0.72142(8) 0.0090(5) Uani 1 1 d . . . . .
C48D C -0.03891(19) 0.10946(9) 0.73925(9) 0.0128(6) Uani 1 1 d . . . . .
H48D H -0.086885 0.123448 0.725764 0.015 Uiso 1 1 calc R U . . .
C49D C -0.0644(2) 0.09659(9) 0.77617(9) 0.0133(6) Uani 1 1 d . . . . .
C50D C 0.0075(2) 0.07591(9) 0.79501(9) 0.0124(6) Uani 1 1 d . . . . .
H50D H -0.006902 0.068253 0.821090 0.015 Uiso 1 1 calc R U . . .
C51D C 0.09965(19) 0.06611(8) 0.77688(8) 0.0091(5) Uani 1 1 d . . . . .
C52D C 0.08141(19) 0.12230(8) 0.68437(8) 0.0116(5) Uani 1 1 d . . . . .
H52D H 0.142012 0.107369 0.671536 0.014 Uiso 1 1 calc R U . . .
C53D C 0.0016(2) 0.11311(9) 0.64922(9) 0.0138(6) Uani 1 1 d . . . . .
C54D C -0.0669(2) 0.14262(10) 0.64243(9) 0.0185(6) Uani 1 1 d . . . . .
H54D H -0.064193 0.171075 0.659603 0.022 Uiso 1 1 calc R U . . .
C55D C -0.1398(2) 0.13074(11) 0.61053(10) 0.0251(7) Uani 1 1 d . . . . .
H55D H -0.185441 0.151412 0.605728 0.030 Uiso 1 1 calc R U . . .
C56D C -0.1466(2) 0.08960(11) 0.58597(10) 0.0275(8) Uani 1 1 d . . . . .
H56D H -0.198022 0.081495 0.565006 0.033 Uiso 1 1 calc R U . . .
C57D C -0.0782(3) 0.06020(11) 0.59201(10) 0.0305(8) Uani 1 1 d . . . . .
H57D H -0.081431 0.031821 0.574675 0.037 Uiso 1 1 calc R U . . .
C58D C -0.0045(2) 0.07185(10) 0.62338(9) 0.0213(7) Uani 1 1 d . . . . .
H58D H 0.042484 0.051287 0.627209 0.026 Uiso 1 1 calc R U . . .
C59D C 0.1105(2) 0.17002(9) 0.70002(9) 0.0129(6) Uani 1 1 d . . . . .
C60D C 0.1951(2) 0.18492(9) 0.68354(9) 0.0153(6) Uani 1 1 d . . . . .
H60D H 0.232739 0.165585 0.663110 0.018 Uiso 1 1 calc R U . . .
C61D C 0.2255(2) 0.22758(10) 0.69647(10) 0.0205(7) Uani 1 1 d . . . . .
H61D H 0.282559 0.237285 0.684398 0.025 Uiso 1 1 calc R U . . .
C62D C 0.1728(2) 0.25598(10) 0.72689(10) 0.0208(7) Uani 1 1 d . . . . .
H62D H 0.193559 0.285152 0.735804 0.025 Uiso 1 1 calc R U . . .
C63D C 0.0900(2) 0.24160(9) 0.74414(9) 0.0206(6) Uani 1 1 d . . . . .
H63D H 0.053970 0.260874 0.765271 0.025 Uiso 1 1 calc R U . . .
C64D C 0.0586(2) 0.19868(9) 0.73068(9) 0.0170(6) Uani 1 1 d . . . . .
H64D H 0.001248 0.189126 0.742673 0.020 Uiso 1 1 calc R U . . .
C65D C -0.1660(2) 0.10450(11) 0.79463(10) 0.0207(7) Uani 1 1 d . . . . .
H65J H -0.193986 0.077687 0.799269 0.031 Uiso 1 1 calc R U . . .
H65K H -0.208802 0.115090 0.774659 0.031 Uiso 1 1 calc R U . . .
H65L H -0.161333 0.125859 0.821974 0.031 Uiso 1 1 calc R U . . .
C66D C 0.1719(2) 0.04060(8) 0.79772(8) 0.0113(5) Uani 1 1 d . . . . .
H66D H 0.238830 0.044078 0.785981 0.014 Uiso 1 1 calc R U . . .
C67D C 0.17967(19) 0.05786(9) 0.84663(9) 0.0123(6) Uani 1 1 d . . . . .
C68D C 0.2425(2) 0.09273(9) 0.86362(9) 0.0174(6) Uani 1 1 d . . . . .
H68D H 0.279532 0.105653 0.844995 0.021 Uiso 1 1 calc R U . . .
C69D C 0.2511(2) 0.10874(10) 0.90782(10) 0.0219(7) Uani 1 1 d . . . . .
H69D H 0.294054 0.132530 0.919097 0.026 Uiso 1 1 calc R U . . .
C70D C 0.1978(2) 0.09027(10) 0.93530(9) 0.0205(7) Uani 1 1 d . . . . .
H70D H 0.203861 0.101363 0.965374 0.025 Uiso 1 1 calc R U . . .
C71D C 0.1356(2) 0.05557(10) 0.91887(9) 0.0189(6) Uani 1 1 d . . . . .
H71D H 0.098937 0.042673 0.937641 0.023 Uiso 1 1 calc R U . . .
C72D C 0.1267(2) 0.03956(9) 0.87481(9) 0.0156(6) Uani 1 1 d . . . . .
H72D H 0.083801 0.015718 0.863762 0.019 Uiso 1 1 calc R U . . .
C73D C 0.1477(2) -0.00733(9) 0.78781(8) 0.0125(6) Uani 1 1 d . . . . .
C74D C 0.2247(2) -0.03504(9) 0.79023(9) 0.0192(6) Uani 1 1 d . . . . .
H74D H 0.290859 -0.024190 0.793800 0.023 Uiso 1 1 calc R U . . .
C75D C 0.2066(3) -0.07825(10) 0.78751(10) 0.0252(7) Uani 1 1 d . . . . .
H75D H 0.260150 -0.096766 0.788714 0.030 Uiso 1 1 calc R U . . .
C76D C 0.1105(3) -0.09441(10) 0.78306(10) 0.0260(8) Uani 1 1 d . . . . .
H76D H 0.097342 -0.123581 0.782856 0.031 Uiso 1 1 calc R U . . .
C77D C 0.0341(3) -0.06765(10) 0.77892(10) 0.0240(7) Uani 1 1 d . . . . .
H77D H -0.031781 -0.078724 0.774757 0.029 Uiso 1 1 calc R U . . .
C78D C 0.0528(2) -0.02427(10) 0.78080(9) 0.0186(6) Uani 1 1 d . . . . .
H78D H -0.000303 -0.006322 0.777216 0.022 Uiso 1 1 calc R U . . .
C79D C 0.2235(2) 0.04622(9) 0.57515(9) 0.0155(6) Uani 1 1 d . . . . .
C80D C 0.1935(3) 0.10278(11) 0.53797(11) 0.0343(9) Uani 1 1 d . . . . .
H80J H 0.171375 0.104474 0.509256 0.052 Uiso 1 1 calc R U . . .
H80K H 0.262664 0.112529 0.542631 0.052 Uiso 1 1 calc R U . . .
H80L H 0.152227 0.121030 0.559403 0.052 Uiso 1 1 calc R U . . .
C81D C 0.1278(3) 0.02947(12) 0.50776(12) 0.0451(11) Uani 1 1 d . . . . .
H81J H 0.131432 0.000167 0.511614 0.068 Uiso 1 1 calc R U . . .
H81K H 0.155119 0.030568 0.479969 0.068 Uiso 1 1 calc R U . . .
H81L H 0.058603 0.038273 0.508809 0.068 Uiso 1 1 calc R U . . .
C82D C 0.3926(3) -0.06546(12) 0.61016(10) 0.0346(9) Uani 1 1 d . . . . .
H82J H 0.436054 -0.088472 0.613997 0.052 Uiso 1 1 calc R U . . .
H82K H 0.429836 -0.045387 0.597356 0.052 Uiso 1 1 calc R U . . .
H82L H 0.336699 -0.077711 0.591260 0.052 Uiso 1 1 calc R U . . .
C83D C 0.3062(2) -0.07099(10) 0.67410(11) 0.0251(7) Uani 1 1 d . . . . .
H83G H 0.320588 -0.060751 0.705158 0.030 Uiso 1 1 calc R U . . .
H83H H 0.330964 -0.100514 0.664691 0.030 Uiso 1 1 calc R U . . .
C84D C 0.1981(2) -0.07100(9) 0.66601(11) 0.0253(7) Uani 1 1 d . . . . .
H84G H 0.182130 -0.084298 0.635574 0.030 Uiso 1 1 calc R U . . .
H84H H 0.162931 -0.087309 0.684034 0.030 Uiso 1 1 calc R U . . .
C85D C 0.0641(2) -0.02335(10) 0.67238(10) 0.0227(7) Uani 1 1 d . . . . .
H85J H 0.030487 -0.039675 0.690376 0.034 Uiso 1 1 calc R U . . .
H85K H 0.043457 -0.034563 0.642422 0.034 Uiso 1 1 calc R U . . .
H85L H 0.046566 0.006887 0.681493 0.034 Uiso 1 1 calc R U . . .

loop_
_atom_site_aniso_label
_atom_site_aniso_U_11
_atom_site_aniso_U_22
_atom_site_aniso_U_33
_atom_site_aniso_U_23
_atom_site_aniso_U_13
_atom_site_aniso_U_12
Yb1A 0.01000(6) 0.01048(6) 0.01217(6) 0.00088(5) -0.00025(5) 0.00121(5)
S1A 0.0345(4) 0.0165(4) 0.0142(4) 0.0012(3) -0.0049(3) -0.0046(3)
S2A 0.0181(4) 0.0152(3) 0.0158(4) 0.0030(3) -0.0060(3) -0.0014(3)
O1A 0.0230(12) 0.0234(12) 0.0216(12) 0.0061(10) 0.0104(9) 0.0090(10)
O2A 0.0156(10) 0.0232(11) 0.0153(10) 0.0044(9) -0.0012(8) -0.0008(9)
N1A 0.0067(10) 0.0146(12) 0.0101(11) 0.0037(9) -0.0008(9) 0.0021(9)
N2A 0.0063(10) 0.0146(12) 0.0079(11) 0.0037(9) 0.0014(9) 0.0024(9)
N3A 0.0260(14) 0.0178(13) 0.0206(14) 0.0072(11) -0.0088(11) -0.0045(11)
C1A 0.0081(12) 0.0124(13) 0.0083(13) 0.0052(10) 0.0005(10) 0.0033(10)
C2A 0.0069(12) 0.0128(13) 0.0076(12) 0.0032(10) -0.0012(10) 0.0017(10)
C3A 0.0087(12) 0.0160(14) 0.0078(12) 0.0039(11) 0.0000(10) 0.0031(11)
C4A 0.0102(12) 0.0107(13) 0.0124(13) 0.0034(11) -0.0001(10) 0.0012(10)
C5A 0.0095(12) 0.0116(13) 0.0096(13) 0.0047(10) 0.0023(10) 0.0011(10)
C6A 0.0099(12) 0.0178(14) 0.0102(13) 0.0021(11) 0.0006(10) 0.0012(11)
C7A 0.0096(13) 0.0250(16) 0.0145(14) 0.0035(12) -0.0026(11) -0.0031(12)
C8A 0.0135(13) 0.0163(14) 0.0145(14) 0.0008(12) -0.0028(11) -0.0047(11)
C9A 0.0153(14) 0.0150(14) 0.0089(13) 0.0015(11) -0.0004(11) 0.0012(11)
C10A 0.0180(14) 0.0155(14) 0.0147(14) -0.0030(12) -0.0029(11) 0.0021(12)
C11A 0.0187(15) 0.0224(15) 0.0152(14) -0.0023(12) 0.0011(12) 0.0066(12)
C12A 0.0119(13) 0.0226(15) 0.0123(13) 0.0019(12) -0.0008(11) 0.0042(11)
C13A 0.0077(12) 0.0133(13) 0.0079(13) -0.0003(11) 0.0019(10) 0.0013(10)
C14A 0.0112(13) 0.0088(12) 0.0079(12) 0.0009(10) -0.0013(10) 0.0022(10)
C15A 0.0106(12) 0.0114(13) 0.0117(13) 0.0027(11) 0.0017(10) -0.0013(10)
C16A 0.0071(12) 0.0144(14) 0.0109(13) 0.0006(11) -0.0013(10) 0.0010(11)
C17A 0.0106(12) 0.0118(13) 0.0100(13) 0.0010(10) -0.0017(10) 0.0040(10)
C18A 0.0117(13) 0.0119(13) 0.0062(12) 0.0000(10) -0.0023(10) -0.0002(11)
C19A 0.0104(12) 0.0131(13) 0.0099(13) 0.0028(11) -0.0003(10) 0.0025(10)
C20A 0.0104(12) 0.0115(13) 0.0147(13) 0.0065(11) -0.0047(10) 0.0027(10)
C21A 0.0170(14) 0.0146(14) 0.0157(14) 0.0056(11) -0.0014(11) 0.0014(11)
C22A 0.0160(14) 0.0229(16) 0.0218(15) 0.0132(13) -0.0029(12) -0.0034(12)
C23A 0.0204(14) 0.0162(15) 0.0255(16) 0.0071(13) -0.0096(13) -0.0064(12)
C24A 0.0215(15) 0.0206(16) 0.0196(15) 0.0001(13) -0.0076(13) 0.0005(13)
C25A 0.0138(13) 0.0199(15) 0.0163(14) 0.0072(12) -0.0023(11) 0.0008(11)
C26A 0.0113(13) 0.0148(14) 0.0159(14) 0.0083(12) -0.0007(11) -0.0037(11)
C27A 0.0156(14) 0.0208(15) 0.0156(15) 0.0049(12) 0.0018(12) -0.0016(12)
C28A 0.0241(17) 0.0275(18) 0.0183(16) 0.0029(14) 0.0020(13) -0.0033(14)
C29A 0.0368(18) 0.0334(19) 0.0140(15) 0.0078(14) -0.0097(14) -0.0157(15)
C30A 0.0380(18) 0.0244(17) 0.0274(18) 0.0148(14) -0.0183(15) -0.0078(15)
C31A 0.0203(15) 0.0197(15) 0.0236(16) 0.0058(13) -0.0085(13) -0.0020(12)
C32A 0.0104(13) 0.0209(15) 0.0204(15) 0.0063(13) 0.0028(11) 0.0017(11)
C33A 0.0085(12) 0.0177(14) 0.0089(13) 0.0033(11) -0.0003(10) 0.0015(11)
C34A 0.0105(13) 0.0155(14) 0.0161(14) 0.0054(12) -0.0002(11) -0.0005(11)
C35A 0.0226(16) 0.0195(16) 0.0217(17) 0.0060(13) 0.0017(13) 0.0016(13)
C36A 0.038(2) 0.0166(16) 0.033(2) -0.0034(15) 0.0072(16) -0.0024(15)
C37A 0.0343(19) 0.0138(15) 0.048(2) 0.0081(16) 0.0105(17) 0.0024(14)
C38A 0.0281(17) 0.0255(17) 0.037(2) 0.0198(15) 0.0048(15) 0.0056(14)
C39A 0.0204(15) 0.0213(15) 0.0237(16) 0.0108(13) 0.0066(13) 0.0043(13)
C40A 0.0174(14) 0.0116(13) 0.0095(13) 0.0042(11) -0.0009(11) 0.0000(11)
C41A 0.0195(15) 0.0185(15) 0.0159(15) 0.0067(12) 0.0019(12) -0.0005(12)
C42A 0.0246(16) 0.0200(15) 0.0196(16) 0.0063(13) 0.0083(13) -0.0029(13)
C43A 0.0385(19) 0.0254(17) 0.0103(15) 0.0018(13) 0.0027(13) -0.0038(15)
C44A 0.0261(17) 0.0274(17) 0.0189(16) 0.0045(14) -0.0084(13) -0.0044(14)
C45A 0.0194(15) 0.0239(16) 0.0148(15) 0.0042(13) 0.0018(12) 0.0035(13)
C46A 0.0067(12) 0.0120(13) 0.0086(13) -0.0017(11) -0.0024(10) -0.0025(10)
C47A 0.0125(13) 0.0112(13) 0.0092(13) 0.0022(10) -0.0021(10) 0.0005(10)
C48A 0.0106(12) 0.0141(14) 0.0116(14) -0.0003(11) 0.0025(11) -0.0010(11)
C49A 0.0115(13) 0.0109(13) 0.0139(14) -0.0019(11) -0.0019(11) 0.0017(11)
C50A 0.0120(13) 0.0125(13) 0.0128(13) 0.0032(11) -0.0027(11) 0.0017(11)
C51A 0.0104(12) 0.0090(13) 0.0106(13) 0.0007(10) -0.0016(10) 0.0017(10)
C52A 0.0083(12) 0.0146(13) 0.0133(13) 0.0053(11) 0.0038(10) 0.0015(10)
C53A 0.0105(13) 0.0203(15) 0.0148(14) 0.0075(12) 0.0038(11) -0.0003(11)
C54A 0.0172(14) 0.0179(14) 0.0187(15) 0.0048(12) 0.0001(12) -0.0032(12)
C55A 0.0216(16) 0.0239(16) 0.0197(16) 0.0097(13) -0.0060(13) -0.0032(13)
C56A 0.0271(17) 0.0280(17) 0.0144(15) 0.0044(13) -0.0033(13) -0.0101(14)
C57A 0.0233(16) 0.0309(17) 0.0145(15) 0.0014(13) 0.0027(13) 0.0031(14)
C58A 0.0169(15) 0.0279(17) 0.0175(15) 0.0026(13) 0.0008(12) 0.0037(13)
C59A 0.0149(14) 0.0150(14) 0.0200(15) 0.0100(12) -0.0031(12) 0.0024(11)
C60A 0.0228(16) 0.0166(15) 0.0243(17) 0.0070(13) -0.0049(13) 0.0017(13)
C61A 0.0335(19) 0.0164(16) 0.042(2) 0.0070(15) -0.0200(17) 0.0003(14)
C62A 0.0291(19) 0.0237(18) 0.065(3) 0.0253(19) -0.0233(19) -0.0115(15)
C63A 0.0233(17) 0.042(2) 0.052(2) 0.037(2) -0.0060(16) -0.0045(16)
C64A 0.0239(16) 0.0299(17) 0.0254(17) 0.0159(15) -0.0026(14) -0.0005(14)
C65A 0.0109(14) 0.0225(16) 0.0273(17) 0.0050(14) 0.0018(12) 0.0058(12)
C66A 0.0088(12) 0.0121(13) 0.0149(14) 0.0053(11) 0.0011(11) 0.0019(10)
C67A 0.0124(13) 0.0144(14) 0.0108(13) 0.0023(11) 0.0011(11) 0.0050(11)
C68A 0.0285(17) 0.0170(15) 0.0148(15) 0.0053(12) 0.0000(13) -0.0006(13)
C69A 0.0300(17) 0.0192(15) 0.0163(15) -0.0002(12) -0.0076(13) -0.0031(13)
C70A 0.0295(17) 0.0237(16) 0.0135(14) 0.0046(13) -0.0079(13) -0.0011(14)
C71A 0.0276(17) 0.0301(17) 0.0225(16) 0.0177(14) -0.0045(14) -0.0047(14)
C72A 0.0207(14) 0.0249(16) 0.0193(15) 0.0097(13) -0.0042(12) -0.0067(12)
C73A 0.0145(13) 0.0118(13) 0.0138(13) 0.0073(11) -0.0029(11) 0.0011(11)
C74A 0.0229(16) 0.0151(14) 0.0213(16) 0.0047(12) 0.0048(13) 0.0004(12)
C75A 0.0324(18) 0.0147(15) 0.0218(16) 0.0008(13) 0.0027(14) 0.0013(13)
C76A 0.0273(16) 0.0174(15) 0.0242(16) 0.0056(13) -0.0110(13) -0.0073(13)
C77A 0.0147(14) 0.0279(17) 0.0333(18) 0.0104(15) -0.0056(13) -0.0039(13)
C78A 0.0156(14) 0.0190(15) 0.0208(15) 0.0048(12) 0.0001(12) 0.0027(12)
C79A 0.0144(14) 0.0157(14) 0.0209(15) 0.0046(12) -0.0026(12) 0.0039(12)
C80A 0.046(2) 0.0210(17) 0.036(2) 0.0087(15) -0.0192(17) -0.0153(16)
C81A 0.044(2) 0.0295(18) 0.0262(18) 0.0177(15) -0.0090(16) -0.0085(16)
C82A 0.054(3) 0.031(2) 0.059(3) 0.020(2) 0.036(2) 0.0208(19)
C83A 0.0258(17) 0.043(2) 0.0154(16) -0.0016(15) 0.0055(13) -0.0034(16)
C84A 0.0191(16) 0.038(2) 0.0295(18) 0.0200(16) -0.0004(14) -0.0020(14)
C85A 0.0165(15) 0.0276(17) 0.0334(19) 0.0051(15) -0.0090(14) 0.0000(13)
Yb1B 0.00899(5) 0.00980(6) 0.00638(5) 0.00031(4) -0.00082(4) 0.00050(4)
S1B 0.0161(3) 0.0152(3) 0.0127(3) 0.0040(3) -0.0052(3) -0.0037(3)
S2B 0.0164(3) 0.0192(4) 0.0114(3) 0.0055(3) -0.0040(3) -0.0061(3)
O1B 0.0151(10) 0.0157(10) 0.0148(10) 0.0021(8) 0.0019(8) 0.0037(8)
O2B 0.0143(10) 0.0153(10) 0.0194(11) 0.0068(9) -0.0017(8) 0.0000(8)
N1B 0.0078(10) 0.0109(11) 0.0065(10) 0.0001(9) 0.0015(8) 0.0028(9)
N2B 0.0075(10) 0.0117(11) 0.0098(11) 0.0001(9) 0.0006(9) 0.0014(9)
N3B 0.0183(12) 0.0166(12) 0.0115(11) 0.0049(10) -0.0024(10) -0.0006(10)
C1B 0.0103(12) 0.0092(13) 0.0087(12) 0.0037(10) -0.0004(10) 0.0018(10)
C2B 0.0101(12) 0.0090(12) 0.0081(12) 0.0015(10) 0.0026(10) 0.0017(10)
C3B 0.0115(12) 0.0131(14) 0.0143(14) 0.0013(11) 0.0015(11) -0.0009(11)
C4B 0.0105(12) 0.0112(13) 0.0086(12) -0.0003(10) 0.0008(10) -0.0001(10)
C5B 0.0112(12) 0.0087(12) 0.0111(13) 0.0015(10) 0.0008(10) 0.0000(10)
C6B 0.0125(13) 0.0138(14) 0.0137(13) 0.0002(11) 0.0004(11) 0.0022(11)
C7B 0.0095(12) 0.0229(16) 0.0188(15) 0.0005(12) -0.0034(11) -0.0024(11)
C8B 0.0153(13) 0.0165(15) 0.0153(14) -0.0032(12) -0.0039(11) -0.0013(11)
C9B 0.0138(13) 0.0129(14) 0.0164(15) 0.0003(11) -0.0017(11) 0.0000(11)
C10B 0.0162(13) 0.0151(15) 0.0200(16) -0.0094(12) 0.0008(12) 0.0001(12)
C11B 0.0171(14) 0.0151(15) 0.0286(17) -0.0057(13) 0.0038(13) 0.0067(12)
C12B 0.0098(12) 0.0190(15) 0.0185(15) -0.0011(12) -0.0007(11) -0.0003(11)
C13B 0.0077(12) 0.0096(13) 0.0081(12) -0.0032(10) -0.0006(10) 0.0001(10)
C14B 0.0134(13) 0.0099(13) 0.0098(13) 0.0017(10) 0.0009(10) 0.0007(10)
C15B 0.0129(13) 0.0152(14) 0.0144(14) 0.0033(11) -0.0018(11) 0.0033(11)
C16B 0.0112(13) 0.0131(13) 0.0133(13) -0.0013(11) -0.0006(11) 0.0029(11)
C17B 0.0104(12) 0.0166(14) 0.0136(14) 0.0027(11) 0.0016(11) -0.0015(11)
C18B 0.0112(12) 0.0094(12) 0.0108(12) 0.0006(10) 0.0000(10) 0.0017(10)
C19B 0.0108(13) 0.0153(14) 0.0134(13) 0.0048(11) 0.0009(11) 0.0026(11)
C20B 0.0167(14) 0.0188(14) 0.0125(13) 0.0065(12) 0.0024(11) -0.0035(12)
C21B 0.0359(18) 0.0224(16) 0.0187(16) 0.0052(13) -0.0006(14) 0.0024(14)
C22B 0.054(2) 0.0259(18) 0.0169(17) -0.0024(14) -0.0051(16) -0.0081(17)
C23B 0.039(2) 0.037(2) 0.0170(16) 0.0109(15) -0.0117(15) -0.0150(16)
C24B 0.0185(16) 0.041(2) 0.0262(18) 0.0178(16) -0.0058(13) -0.0068(15)
C25B 0.0191(15) 0.0293(17) 0.0148(14) 0.0108(13) -0.0015(12) -0.0027(13)
C26B 0.0095(12) 0.0197(15) 0.0106(13) 0.0043(11) -0.0025(11) 0.0022(11)
C27B 0.0188(15) 0.0241(16) 0.0100(13) 0.0046(12) -0.0022(11) -0.0012(12)
C28B 0.0165(14) 0.0267(16) 0.0176(15) 0.0102(13) -0.0044(12) -0.0015(12)
C29B 0.0187(15) 0.0156(15) 0.0246(16) 0.0047(13) -0.0065(13) -0.0013(12)
C30B 0.0140(14) 0.0189(15) 0.0181(15) 0.0009(12) -0.0038(12) 0.0060(12)
C31B 0.0118(13) 0.0184(15) 0.0161(14) 0.0068(12) 0.0003(11) 0.0028(11)
C32B 0.0110(13) 0.0205(15) 0.0243(16) 0.0065(13) 0.0001(12) 0.0045(12)
C33B 0.0116(13) 0.0149(14) 0.0118(13) 0.0030(11) 0.0030(11) -0.0002(11)
C34B 0.0083(12) 0.0181(15) 0.0120(13) 0.0026(12) 0.0017(11) -0.0006(11)
C35B 0.0216(15) 0.0169(15) 0.0205(15) 0.0032(12) 0.0010(13) 0.0042(12)
C36B 0.038(2) 0.0272(18) 0.0184(16) -0.0035(14) 0.0023(15) 0.0123(15)
C37B 0.0251(17) 0.037(2) 0.0098(14) -0.0027(14) 0.0031(13) 0.0043(15)
C38B 0.0240(16) 0.0299(18) 0.0157(15) 0.0087(14) 0.0001(13) -0.0022(14)
C39B 0.0189(15) 0.0178(15) 0.0185(15) 0.0060(12) 0.0022(12) 0.0008(12)
C40B 0.0185(14) 0.0145(14) 0.0096(13) 0.0033(11) 0.0011(11) 0.0019(11)
C41B 0.0222(15) 0.0189(15) 0.0127(14) 0.0071(12) 0.0023(12) 0.0060(12)
C42B 0.0390(19) 0.0172(15) 0.0178(15) 0.0019(13) -0.0010(14) 0.0104(14)
C43B 0.051(2) 0.0140(15) 0.0186(16) 0.0011(13) -0.0101(16) -0.0021(15)
C44B 0.0352(19) 0.0222(16) 0.0223(17) 0.0052(14) -0.0069(14) -0.0101(14)
C45B 0.0173(14) 0.0220(16) 0.0205(15) 0.0037(13) 0.0027(12) -0.0010(12)
C46B 0.0074(12) 0.0082(13) 0.0088(12) -0.0013(10) -0.0008(10) 0.0008(10)
C47B 0.0081(12) 0.0109(13) 0.0103(13) -0.0006(11) -0.0026(10) -0.0008(10)
C48B 0.0099(12) 0.0130(13) 0.0141(14) 0.0034(11) -0.0018(11) 0.0027(11)
C49B 0.0089(12) 0.0143(14) 0.0122(14) -0.0024(11) 0.0004(11) 0.0017(11)
C50B 0.0131(13) 0.0181(14) 0.0079(13) 0.0013(11) 0.0021(11) -0.0007(11)
C51B 0.0106(12) 0.0116(13) 0.0082(13) -0.0009(11) -0.0020(10) 0.0000(11)
C52B 0.0098(12) 0.0155(14) 0.0147(13) 0.0059(11) 0.0036(11) 0.0019(11)
C53B 0.0107(13) 0.0173(14) 0.0171(14) 0.0077(12) -0.0031(11) 0.0022(11)
C54B 0.0180(15) 0.0195(16) 0.0258(17) 0.0045(13) 0.0018(13) -0.0008(13)
C55B 0.0255(17) 0.0148(15) 0.0304(18) 0.0029(14) -0.0025(14) 0.0043(13)
C56B 0.0209(16) 0.0212(16) 0.0283(18) 0.0117(14) -0.0108(14) -0.0044(13)
C57B 0.0168(15) 0.0261(17) 0.0306(18) 0.0101(14) 0.0004(13) -0.0046(13)
C58B 0.0167(14) 0.0230(16) 0.0205(15) 0.0039(13) 0.0020(12) -0.0010(12)
C59B 0.0115(13) 0.0184(15) 0.0129(14) 0.0036(12) -0.0010(11) 0.0013(11)
C60B 0.0182(14) 0.0199(15) 0.0142(14) 0.0049(12) 0.0020(12) 0.0060(12)
C61B 0.0188(15) 0.0283(17) 0.0123(14) -0.0002(13) -0.0011(12) -0.0021(13)
C62B 0.0193(15) 0.040(2) 0.0219(17) 0.0113(15) -0.0060(13) 0.0028(14)
C63B 0.036(2) 0.040(2) 0.043(2) 0.0248(18) -0.0204(18) -0.0006(17)
C64B 0.0269(17) 0.0213(17) 0.040(2) 0.0192(15) -0.0150(15) -0.0022(14)
C65B 0.0093(13) 0.0258(16) 0.0164(15) 0.0044(13) 0.0025(11) 0.0039(12)
C66B 0.0130(13) 0.0139(14) 0.0106(13) 0.0033(11) 0.0022(11) 0.0031(11)
C67B 0.0199(15) 0.0167(14) 0.0148(15) 0.0070(12) -0.0054(12) 0.0017(12)
C68B 0.0341(19) 0.052(2) 0.0243(18) 0.0145(17) -0.0120(15) -0.0158(17)
C69B 0.057(3) 0.057(3) 0.042(2) 0.020(2) -0.030(2) -0.033(2)
C70B 0.076(3) 0.035(2) 0.0214(19) -0.0034(16) -0.025(2) -0.003(2)
C71B 0.044(2) 0.057(3) 0.0152(16) 0.0043(17) -0.0025(16) 0.026(2)
C72B 0.0210(16) 0.0395(19) 0.0116(14) -0.0004(14) -0.0045(12) 0.0096(14)
C73B 0.0207(15) 0.0157(14) 0.0090(13) 0.0014(11) -0.0003(11) 0.0019(12)
C74B 0.0285(17) 0.0218(16) 0.0241(16) 0.0052(14) -0.0046(14) 0.0043(14)
C75B 0.045(2) 0.0185(17) 0.040(2) 0.0058(16) -0.0082(18) 0.0096(16)
C76B 0.051(2) 0.0212(17) 0.0246(18) 0.0037(14) 0.0022(17) -0.0058(16)
C77B 0.0306(18) 0.0272(18) 0.0229(17) 0.0025(14) 0.0074(14) -0.0066(15)
C78B 0.0259(16) 0.0184(15) 0.0212(16) 0.0016(13) 0.0032(13) 0.0009(13)
C79B 0.0139(13) 0.0136(13) 0.0090(13) -0.0007(11) -0.0008(11) 0.0044(11)
C80B 0.0381(19) 0.0207(16) 0.0203(16) 0.0120(14) -0.0028(14) 0.0012(14)
C81B 0.0225(16) 0.040(2) 0.0161(15) 0.0084(15) -0.0085(13) -0.0009(15)
C82B 0.0287(18) 0.037(2) 0.032(2) 0.0075(16) 0.0153(16) 0.0176(16)
C83B 0.0209(15) 0.0101(14) 0.0272(17) 0.0021(13) -0.0102(13) -0.0003(12)
C84B 0.0201(15) 0.0123(14) 0.0333(18) 0.0105(13) -0.0041(14) 0.0000(12)
C85B 0.0125(13) 0.0232(16) 0.0175(14) 0.0043(12) 0.0027(11) -0.0027(12)
Yb1C 0.00943(5) 0.00899(6) 0.00935(5) -0.00027(4) -0.00208(4) 0.00087(4)
S1C 0.0208(4) 0.0170(4) 0.0166(4) 0.0026(3) -0.0066(3) -0.0060(3)
S2C 0.0219(4) 0.0157(4) 0.0243(4) 0.0083(3) -0.0120(3) -0.0033(3)
O1C 0.0180(10) 0.0214(11) 0.0138(10) 0.0013(9) 0.0004(8) 0.0027(9)
O2C 0.0198(11) 0.0223(11) 0.0166(11) 0.0055(9) -0.0054(9) 0.0033(9)
N1C 0.0096(11) 0.0087(11) 0.0089(11) 0.0010(9) -0.0006(9) 0.0021(9)
N2C 0.0073(10) 0.0119(11) 0.0092(11) 0.0040(9) 0.0002(9) 0.0007(9)
N3C 0.0194(13) 0.0144(12) 0.0226(14) 0.0056(11) -0.0009(11) -0.0022(10)
C1C 0.0089(12) 0.0122(13) 0.0046(12) 0.0015(10) 0.0005(10) 0.0001(10)
C2C 0.0109(12) 0.0093(13) 0.0057(12) 0.0020(10) -0.0003(10) 0.0000(10)
C3C 0.0106(12) 0.0102(13) 0.0097(13) 0.0014(11) 0.0002(10) 0.0021(10)
C4C 0.0116(13) 0.0135(13) 0.0087(13) 0.0008(11) -0.0007(10) 0.0020(11)
C5C 0.0084(12) 0.0105(13) 0.0100(13) 0.0023(10) -0.0011(10) -0.0001(10)
C6C 0.0117(13) 0.0157(14) 0.0132(14) -0.0013(11) 0.0009(11) -0.0016(11)
C7C 0.0096(13) 0.0232(16) 0.0182(15) -0.0020(13) -0.0019(12) -0.0036(12)
C8C 0.0166(14) 0.0187(15) 0.0134(14) -0.0031(12) -0.0031(12) -0.0038(12)
C9C 0.0129(13) 0.0154(14) 0.0117(14) 0.0001(11) -0.0018(11) 0.0007(11)
C10C 0.0189(15) 0.0194(15) 0.0123(14) -0.0042(12) 0.0001(12) 0.0033(12)
C11C 0.0114(13) 0.0224(15) 0.0123(14) -0.0020(12) 0.0024(11) 0.0036(12)
C12C 0.0128(13) 0.0140(14) 0.0106(13) 0.0028(11) 0.0018(11) 0.0022(11)
C13C 0.0110(13) 0.0117(13) 0.0063(12) -0.0026(10) -0.0002(10) 0.0009(11)
C14C 0.0102(13) 0.0114(13) 0.0111(13) -0.0025(11) -0.0007(11) 0.0013(11)
C15C 0.0133(13) 0.0189(14) 0.0126(14) 0.0050(12) 0.0017(11) -0.0030(11)
C16C 0.0110(13) 0.0183(14) 0.0103(13) -0.0035(11) -0.0028(11) -0.0004(11)
C17C 0.0124(13) 0.0162(14) 0.0120(13) -0.0017(11) -0.0073(11) 0.0047(11)
C18C 0.0138(13) 0.0121(13) 0.0076(12) -0.0016(10) -0.0025(10) 0.0026(11)
C19C 0.0097(12) 0.0162(14) 0.0110(13) 0.0046(11) 0.0005(10) 0.0009(11)
C20C 0.0161(14) 0.0163(14) 0.0109(13) 0.0064(11) -0.0046(11) -0.0008(11)
C21C 0.0186(15) 0.0199(15) 0.0187(15) 0.0058(13) -0.0016(12) 0.0003(12)
C22C 0.0355(19) 0.0229(17) 0.0189(16) -0.0005(14) -0.0002(14) 0.0010(15)
C23C 0.0414(19) 0.0180(16) 0.0246(17) 0.0029(14) -0.0108(15) -0.0070(15)
C24C 0.0333(18) 0.0240(18) 0.0246(17) 0.0104(14) -0.0036(15) -0.0122(14)
C25C 0.0245(15) 0.0231(16) 0.0165(15) 0.0082(13) -0.0014(12) -0.0059(13)
C26C 0.0104(13) 0.0161(14) 0.0167(15) 0.0042(12) -0.0009(11) -0.0055(11)
C27C 0.0184(14) 0.0195(15) 0.0190(15) 0.0072(12) -0.0054(12) 0.0025(12)
C28C 0.0239(16) 0.0264(17) 0.0140(14) 0.0106(13) -0.0069(12) -0.0031(13)
C29C 0.0239(15) 0.0323(18) 0.0115(14) 0.0030(13) -0.0047(12) -0.0062(14)
C30C 0.0197(15) 0.0206(16) 0.0163(15) -0.0010(13) 0.0022(12) -0.0011(13)
C31C 0.0156(14) 0.0186(15) 0.0130(14) 0.0056(12) -0.0015(12) -0.0007(12)
C32C 0.0117(14) 0.0272(17) 0.0255(17) 0.0047(14) -0.0009(12) 0.0023(12)
C33C 0.0142(13) 0.0173(14) 0.0130(14) 0.0045(12) -0.0022(11) 0.0025(11)
C34C 0.0108(13) 0.0145(14) 0.0170(15) 0.0022(12) -0.0079(11) 0.0019(11)
C35C 0.0199(15) 0.0213(15) 0.0152(15) 0.0013(12) -0.0038(12) 0.0001(13)
C36C 0.0284(17) 0.0191(16) 0.0266(18) -0.0041(14) -0.0023(14) 0.0054(14)
C37C 0.0302(18) 0.0163(16) 0.037(2) 0.0022(15) -0.0084(16) 0.0036(14)
C38C 0.0292(18) 0.0225(17) 0.0341(19) 0.0145(15) -0.0037(15) 0.0012(14)
C39C 0.0229(16) 0.0211(16) 0.0216(16) 0.0081(13) 0.0000(13) 0.0059(13)
C40C 0.0286(16) 0.0124(14) 0.0135(14) 0.0050(12) -0.0061(12) -0.0040(12)
C41C 0.0325(18) 0.0324(19) 0.0182(16) 0.0057(14) -0.0098(14) -0.0020(15)
C42C 0.046(2) 0.046(2) 0.0253(19) 0.0160(18) -0.0229(17) -0.0140(19)
C43C 0.060(3) 0.045(2) 0.0150(17) 0.0098(17) -0.0143(17) -0.029(2)
C44C 0.058(2) 0.0286(18) 0.0141(16) -0.0010(14) 0.0060(16) -0.0219(18)
C45C 0.0380(19) 0.0188(16) 0.0215(17) 0.0067(13) 0.0003(15) -0.0035(14)
C46C 0.0097(13) 0.0130(13) 0.0067(13) -0.0029(11) -0.0029(10) 0.0012(11)
C47C 0.0094(12) 0.0112(13) 0.0094(13) 0.0010(11) -0.0028(10) -0.0009(10)
C48C 0.0129(13) 0.0091(13) 0.0113(13) 0.0006(11) -0.0019(11) 0.0006(11)
C49C 0.0101(13) 0.0176(15) 0.0116(14) -0.0011(12) -0.0019(11) 0.0023(11)
C50C 0.0103(12) 0.0193(15) 0.0110(14) 0.0047(12) 0.0003(11) -0.0004(11)
C51C 0.0107(13) 0.0178(14) 0.0087(13) 0.0032(11) -0.0034(10) 0.0012(11)
C52C 0.0097(12) 0.0099(13) 0.0124(13) 0.0023(11) 0.0004(11) 0.0020(11)
C53C 0.0129(13) 0.0112(14) 0.0124(13) 0.0008(11) 0.0026(11) -0.0018(11)
C54C 0.0167(14) 0.0161(15) 0.0195(15) 0.0001(12) -0.0021(12) -0.0011(12)
C55C 0.0234(15) 0.0146(15) 0.0293(18) 0.0036(13) 0.0026(14) 0.0049(12)
C56C 0.0311(17) 0.0118(15) 0.0275(17) -0.0035(13) 0.0075(14) 0.0010(13)
C57C 0.0330(18) 0.0189(16) 0.0171(15) -0.0013(13) -0.0035(14) -0.0069(14)
C58C 0.0231(15) 0.0178(15) 0.0155(14) 0.0050(12) -0.0027(12) -0.0016(12)
C59C 0.0215(15) 0.0075(13) 0.0112(13) 0.0025(11) 0.0007(12) 0.0010(11)
C60C 0.0214(15) 0.0164(15) 0.0158(15) 0.0037(12) -0.0028(12) 0.0004(12)
C61C 0.0328(17) 0.0165(15) 0.0201(16) 0.0031(13) -0.0133(14) 0.0037(13)
C62C 0.046(2) 0.0169(16) 0.0103(14) 0.0011(12) -0.0061(14) 0.0045(15)
C63C 0.0363(19) 0.0244(17) 0.0144(15) 0.0077(13) 0.0086(14) 0.0051(14)
C64C 0.0272(16) 0.0145(14) 0.0140(14) 0.0035(12) 0.0022(12) 0.0029(12)
C65C 0.0130(14) 0.0231(16) 0.0255(17) 0.0059(14) 0.0057(13) 0.0048(12)
C66C 0.0101(12) 0.0163(14) 0.0146(14) 0.0082(11) 0.0018(11) 0.0014(11)
C67C 0.0113(13) 0.0166(15) 0.0175(15) 0.0059(12) 0.0013(11) 0.0023(11)
C68C 0.0255(16) 0.0151(14) 0.0149(14) 0.0047(12) 0.0007(12) 0.0014(12)
C69C 0.0247(16) 0.0189(15) 0.0165(15) 0.0021(12) -0.0036(13) 0.0007(13)
C70C 0.0308(18) 0.0260(18) 0.0302(19) 0.0080(15) -0.0083(15) -0.0119(15)
C71C 0.061(3) 0.056(3) 0.031(2) 0.030(2) -0.0181(19) -0.039(2)
C72C 0.044(2) 0.047(2) 0.0183(17) 0.0182(16) -0.0159(16) -0.0260(18)
C73C 0.0135(13) 0.0137(14) 0.0194(15) 0.0083(12) -0.0033(11) -0.0050(11)
C74C 0.0211(15) 0.0193(15) 0.0205(15) 0.0087(13) -0.0036(12) 0.0019(12)
C75C 0.0229(16) 0.0206(16) 0.0322(18) 0.0104(14) -0.0116(14) -0.0026(13)
C76C 0.0268(17) 0.0209(16) 0.0178(16) 0.0075(13) -0.0118(13) -0.0108(13)
C77C 0.0305(18) 0.0243(17) 0.0179(16) 0.0041(13) 0.0008(14) -0.0052(14)
C78C 0.0152(14) 0.0251(17) 0.0237(16) 0.0120(14) 0.0004(12) 0.0001(13)
C79C 0.0146(14) 0.0103(13) 0.0176(14) -0.0010(11) -0.0009(11) 0.0033(11)
C80C 0.0253(17) 0.0227(17) 0.040(2) 0.0111(15) -0.0054(15) -0.0129(14)
C81C 0.042(2) 0.0259(18) 0.0294(19) 0.0130(15) -0.0048(16) -0.0040(16)
C82C 0.033(2) 0.034(2) 0.031(2) 0.0034(16) 0.0098(16) 0.0178(17)
C83C 0.0244(16) 0.0358(19) 0.0083(14) -0.0017(13) -0.0020(12) -0.0039(15)
C84C 0.0300(18) 0.0315(18) 0.0234(17) 0.0160(15) -0.0067(14) -0.0019(15)
C85C 0.0196(16) 0.0287(17) 0.0300(18) 0.0087(15) -0.0052(14) 0.0104(14)
Yb1D 0.00779(5) 0.01038(6) 0.00664(5) 0.00018(4) -0.00077(4) 0.00089(4)
S1D 0.0386(5) 0.0142(4) 0.0143(4) 0.0012(3) -0.0115(3) -0.0050(3)
S2D 0.0193(4) 0.0181(4) 0.0120(3) 0.0051(3) -0.0054(3) -0.0058(3)
O1D 0.0136(10) 0.0154(10) 0.0140(10) -0.0009(8) 0.0029(8) 0.0030(8)
O2D 0.0110(9) 0.0154(10) 0.0149(10) -0.0004(8) 0.0009(8) -0.0008(8)
N1D 0.0069(10) 0.0110(11) 0.0087(11) -0.0023(9) 0.0009(9) 0.0004(9)
N2D 0.0062(9) 0.0107(11) 0.0064(10) 0.0013(8) -0.0008(8) 0.0003(8)
N3D 0.0302(15) 0.0225(14) 0.0159(13) 0.0071(11) -0.0100(11) -0.0081(12)
C1D 0.0093(11) 0.0096(13) 0.0088(12) 0.0024(10) -0.0005(10) 0.0018(10)
C2D 0.0071(11) 0.0093(12) 0.0081(12) 0.0014(10) -0.0005(10) 0.0005(10)
C3D 0.0088(11) 0.0105(13) 0.0073(12) 0.0028(10) -0.0003(10) 0.0000(10)
C4D 0.0090(11) 0.0120(13) 0.0081(12) 0.0023(10) -0.0013(10) 0.0011(10)
C5D 0.0076(11) 0.0110(13) 0.0073(12) 0.0013(10) -0.0012(10) 0.0003(10)
C6D 0.0088(12) 0.0150(14) 0.0145(14) 0.0016(11) -0.0013(11) 0.0012(11)
C7D 0.0084(12) 0.0188(15) 0.0197(15) 0.0001(12) -0.0026(11) 0.0000(11)
C8D 0.0149(13) 0.0140(14) 0.0127(14) -0.0033(11) -0.0039(11) -0.0040(11)
C9D 0.0119(12) 0.0126(13) 0.0116(13) 0.0011(10) -0.0023(11) -0.0012(11)
C10D 0.0176(13) 0.0108(13) 0.0114(13) -0.0041(11) -0.0017(11) -0.0019(11)
C11D 0.0157(13) 0.0139(13) 0.0129(13) -0.0017(11) 0.0016(11) 0.0026(11)
C12D 0.0062(11) 0.0124(13) 0.0149(13) 0.0023(11) -0.0013(10) -0.0012(10)
C13D 0.0068(12) 0.0103(13) 0.0082(12) -0.0022(10) -0.0003(10) 0.0015(10)
C14D 0.0105(13) 0.0099(13) 0.0100(13) 0.0002(11) -0.0019(10) 0.0026(10)
C15D 0.0123(13) 0.0125(13) 0.0149(14) 0.0005(11) 0.0027(11) -0.0004(11)
C16D 0.0068(12) 0.0143(14) 0.0167(14) 0.0016(11) -0.0007(11) 0.0039(11)
C17D 0.0123(13) 0.0133(14) 0.0170(14) 0.0032(11) -0.0055(11) 0.0035(11)
C18D 0.0112(13) 0.0101(13) 0.0103(13) -0.0007(11) -0.0014(11) 0.0013(11)
C19D 0.0075(12) 0.0127(13) 0.0144(13) 0.0064(11) 0.0014(10) 0.0008(10)
C20D 0.0066(12) 0.0200(15) 0.0132(13) 0.0049(12) -0.0020(10) 0.0002(11)
C21D 0.0276(17) 0.0206(16) 0.0140(15) 0.0047(13) -0.0014(13) -0.0030(14)
C22D 0.0341(19) 0.0253(18) 0.0151(16) -0.0011(14) -0.0016(14) -0.0002(15)
C23D 0.0287(17) 0.037(2) 0.0098(14) 0.0054(14) -0.0031(13) -0.0005(15)
C24D 0.0309(18) 0.0316(18) 0.0189(16) 0.0148(14) 0.0006(14) 0.0030(15)
C25D 0.0232(15) 0.0195(15) 0.0188(15) 0.0061(13) -0.0005(12) 0.0048(12)
C26D 0.0179(14) 0.0155(14) 0.0095(13) 0.0079(11) 0.0033(11) 0.0025(11)
C27D 0.0184(15) 0.0137(14) 0.0255(16) -0.0003(13) 0.0047(13) 0.0014(12)
C28D 0.0272(17) 0.0196(16) 0.0333(19) 0.0011(14) -0.0024(15) -0.0062(14)
C29D 0.0394(19) 0.0150(15) 0.0214(16) 0.0001(13) -0.0053(15) 0.0027(14)
C30D 0.0317(18) 0.0172(15) 0.0187(15) 0.0012(13) 0.0032(13) 0.0114(13)
C31D 0.0208(15) 0.0192(15) 0.0150(14) 0.0068(12) 0.0025(12) 0.0038(12)
C32D 0.0106(13) 0.0200(15) 0.0272(17) 0.0071(13) 0.0018(12) 0.0039(12)
C33D 0.0081(12) 0.0146(13) 0.0116(13) 0.0038(11) -0.0015(10) 0.0030(11)
C34D 0.0107(12) 0.0119(13) 0.0140(14) 0.0057(11) -0.0027(11) 0.0024(11)
C35D 0.0111(13) 0.0166(15) 0.0182(15) 0.0055(12) -0.0007(11) 0.0021(11)
C36D 0.0148(14) 0.0184(15) 0.0189(15) 0.0004(13) -0.0007(12) 0.0053(12)
C37D 0.0200(15) 0.0169(15) 0.0265(17) 0.0051(13) -0.0024(13) 0.0012(13)
C38D 0.0208(15) 0.0214(16) 0.0241(17) 0.0113(13) -0.0011(13) -0.0017(13)
C39D 0.0172(15) 0.0237(16) 0.0141(14) 0.0044(13) -0.0003(12) 0.0009(13)
C40D 0.0201(14) 0.0119(13) 0.0122(14) 0.0044(11) -0.0025(11) -0.0030(11)
C41D 0.0231(16) 0.0185(15) 0.0222(16) 0.0075(13) -0.0022(13) 0.0011(13)
C42D 0.0339(19) 0.0246(17) 0.0251(18) 0.0137(14) -0.0177(15) -0.0067(15)
C43D 0.047(2) 0.0255(17) 0.0125(15) 0.0032(14) -0.0085(15) -0.0094(16)
C44D 0.0369(19) 0.0222(16) 0.0134(15) 0.0003(13) 0.0020(14) -0.0010(15)
C45D 0.0211(15) 0.0190(15) 0.0118(14) 0.0031(12) -0.0015(12) 0.0004(12)
C46D 0.0069(11) 0.0078(12) 0.0099(13) -0.0011(10) 0.0004(10) -0.0018(10)
C47D 0.0092(12) 0.0092(12) 0.0081(12) 0.0013(10) -0.0022(10) -0.0011(10)
C48D 0.0081(12) 0.0150(14) 0.0140(14) 0.0006(11) -0.0008(10) 0.0031(11)
C49D 0.0081(13) 0.0153(14) 0.0143(14) -0.0009(12) -0.0019(11) -0.0001(11)
C50D 0.0137(13) 0.0144(14) 0.0091(13) 0.0028(11) -0.0003(11) 0.0003(11)
C51D 0.0086(12) 0.0090(13) 0.0084(13) -0.0007(10) -0.0012(10) 0.0003(10)
C52D 0.0094(12) 0.0131(13) 0.0116(13) 0.0013(11) 0.0007(10) 0.0042(10)
C53D 0.0156(14) 0.0186(15) 0.0083(13) 0.0056(11) 0.0004(11) 0.0001(12)
C54D 0.0162(14) 0.0219(16) 0.0180(15) 0.0056(13) -0.0011(12) 0.0024(12)
C55D 0.0150(14) 0.041(2) 0.0240(16) 0.0174(15) -0.0043(13) 0.0008(14)
C56D 0.0254(17) 0.043(2) 0.0174(16) 0.0148(15) -0.0094(13) -0.0165(15)
C57D 0.047(2) 0.0276(18) 0.0159(16) 0.0049(14) -0.0132(15) -0.0110(16)
C58D 0.0269(16) 0.0217(16) 0.0154(15) 0.0041(13) 0.0011(13) 0.0029(13)
C59D 0.0113(13) 0.0169(14) 0.0121(13) 0.0064(11) -0.0026(11) 0.0021(11)
C60D 0.0152(14) 0.0190(15) 0.0117(13) 0.0037(12) -0.0012(11) 0.0018(12)
C61D 0.0216(16) 0.0231(16) 0.0179(15) 0.0077(13) -0.0043(13) -0.0079(13)
C62D 0.0268(17) 0.0145(15) 0.0201(16) 0.0032(12) -0.0114(13) -0.0034(13)
C63D 0.0261(16) 0.0202(15) 0.0159(15) 0.0046(13) -0.0020(13) 0.0061(13)
C64D 0.0194(15) 0.0147(14) 0.0175(14) 0.0046(12) 0.0015(12) 0.0031(12)
C65D 0.0089(13) 0.0351(19) 0.0182(16) 0.0061(14) -0.0007(12) 0.0039(13)
C66D 0.0133(13) 0.0111(13) 0.0095(13) 0.0024(11) -0.0003(11) 0.0022(11)
C67D 0.0119(13) 0.0139(13) 0.0099(13) 0.0003(11) -0.0020(11) 0.0048(11)
C68D 0.0219(15) 0.0174(14) 0.0132(14) 0.0041(12) -0.0021(12) 0.0022(12)
C69D 0.0251(16) 0.0192(15) 0.0177(16) -0.0025(13) -0.0060(13) -0.0016(13)
C70D 0.0248(16) 0.0250(16) 0.0087(14) -0.0020(13) -0.0033(12) 0.0038(13)
C71D 0.0207(15) 0.0249(16) 0.0112(14) 0.0042(13) 0.0026(12) 0.0014(13)
C72D 0.0159(14) 0.0194(14) 0.0103(13) 0.0012(11) -0.0002(11) 0.0006(12)
C73D 0.0203(14) 0.0141(13) 0.0034(12) 0.0027(10) 0.0007(11) -0.0011(11)
C74D 0.0224(15) 0.0176(15) 0.0178(15) 0.0046(12) -0.0015(12) -0.0002(12)
C75D 0.0377(19) 0.0177(15) 0.0218(17) 0.0077(13) -0.0027(14) 0.0059(14)
C76D 0.052(2) 0.0111(14) 0.0135(15) 0.0012(12) -0.0007(15) -0.0058(15)
C77D 0.0315(18) 0.0220(16) 0.0154(16) -0.0010(13) -0.0043(13) -0.0099(14)
C78D 0.0237(16) 0.0188(15) 0.0129(14) 0.0033(12) 0.0003(12) 0.0018(13)
C79D 0.0160(14) 0.0167(15) 0.0138(14) 0.0034(12) -0.0005(11) 0.0016(12)
C80D 0.045(2) 0.032(2) 0.0308(19) 0.0193(17) -0.0134(17) -0.0088(17)
C81D 0.065(3) 0.040(2) 0.031(2) 0.0149(18) -0.035(2) -0.022(2)
C82D 0.041(2) 0.040(2) 0.0191(17) -0.0021(15) 0.0053(15) 0.0278(18)
C83D 0.0218(16) 0.0208(16) 0.0372(19) 0.0159(15) -0.0008(14) 0.0004(13)
C84D 0.0254(17) 0.0145(15) 0.0378(19) 0.0100(14) 0.0020(15) 0.0020(13)
C85D 0.0120(14) 0.0320(18) 0.0229(16) 0.0040(14) 0.0013(12) -0.0030(13)

loop_
_atom_type_symbol
_atom_type_description
_atom_type_scat_dispersion_real
_atom_type_scat_dispersion_imag
_atom_type_scat_source
C C 0.0033 0.0016 'International Tables Vol C Tables 4.2.6.8 and 6.1.1.4'
H H 0.0000 0.0000 'International Tables Vol C Tables 4.2.6.8 and 6.1.1.4'
N N 0.0061 0.0033 'International Tables Vol C Tables 4.2.6.8 and 6.1.1.4'
O O 0.0106 0.0060 'International Tables Vol C Tables 4.2.6.8 and 6.1.1.4'
S S 0.1246 0.1234 'International Tables Vol C Tables 4.2.6.8 and 6.1.1.4'
Yb Yb -0.3850 5.5486 'International Tables Vol C Tables 4.2.6.8 and 6.1.1.4'

loop_
_geom_angle_atom_site_label_1
_geom_angle_atom_site_label_2
_geom_angle_atom_site_label_3
_geom_angle
_geom_angle_site_symmetry_1
_geom_angle_site_symmetry_3
_geom_angle_publ_flag
N2A Yb1A O1A 130.44(7) . . ?
N2A Yb1A N1A 71.53(7) . . ?
O1A Yb1A N1A 88.12(8) . . ?
N2A Yb1A O2A 85.75(7) . . ?
O1A Yb1A O2A 67.96(7) . . ?
N1A Yb1A O2A 122.92(7) . . ?
N2A Yb1A S2A 98.96(6) . . ?
O1A Yb1A S2A 129.08(5) . . ?
N1A Yb1A S2A 98.35(6) . . ?
O2A Yb1A S2A 137.35(5) . . ?
N2A Yb1A S1A 135.55(6) . . ?
O1A Yb1A S1A 84.32(6) . . ?
N1A Yb1A S1A 146.49(5) . . ?
O2A Yb1A S1A 84.01(5) . . ?
S2A Yb1A S1A 63.02(2) . . ?
N2A Yb1A C2A 22.88(7) . . ?
O1A Yb1A C2A 123.35(7) . . ?
N1A Yb1A C2A 49.08(7) . . ?
O2A Yb1A C2A 102.37(6) . . ?
S2A Yb1A C2A 96.66(5) . . ?
S1A Yb1A C2A 152.13(5) . . ?
N2A Yb1A C1A 49.14(7) . . ?
O1A Yb1A C1A 106.88(7) . . ?
N1A Yb1A C1A 22.94(7) . . ?
O2A Yb1A C1A 117.55(7) . . ?
S2A Yb1A C1A 95.89(5) . . ?
S1A Yb1A C1A 158.04(5) . . ?
C2A Yb1A C1A 26.36(6) . . ?
C79A S1A Yb1A 87.42(10) . . ?
C79A S2A Yb1A 89.18(10) . . ?
C83A O1A C82A 112.7(3) . . ?
C83A O1A Yb1A 117.67(17) . . ?
C82A O1A Yb1A 121.0(2) . . ?
C84A O2A C85A 112.7(2) . . ?
C84A O2A Yb1A 106.66(16) . . ?
C85A O2A Yb1A 124.95(17) . . ?
C1A N1A C13A 116.9(2) . . ?
C1A N1A Yb1A 111.38(17) . . ?
C13A N1A Yb1A 131.26(17) . . ?
C2A N2A C46A 118.1(2) . . ?
C2A N2A Yb1A 112.13(16) . . ?
C46A N2A Yb1A 129.80(17) . . ?
C79A N3A C81A 121.9(3) . . ?
C79A N3A C80A 123.1(3) . . ?
C81A N3A C80A 114.8(3) . . ?
N1A C1A C2A 121.4(2) . . ?
N1A C1A C5A 130.9(2) . . ?
C2A C1A C5A 107.7(2) . . ?
N1A C1A Yb1A 45.68(13) . . ?
C2A C1A Yb1A 76.53(15) . . ?
C5A C1A Yb1A 170.12(18) . . ?
N2A C2A C1A 121.7(2) . . ?
N2A C2A C3A 130.5(2) . . ?
C1A C2A C3A 107.7(2) . . ?
N2A C2A Yb1A 45.00(12) . . ?
C1A C2A Yb1A 77.11(15) . . ?
C3A C2A Yb1A 171.09(19) . . ?
C12A C3A C4A 117.7(2) . . ?
C12A C3A C2A 135.6(3) . . ?
C4A C3A C2A 106.7(2) . . ?
C9A C4A C3A 124.3(2) . . ?
C9A C4A C5A 124.2(2) . . ?
C3A C4A C5A 111.5(2) . . ?
C6A C5A C4A 117.8(2) . . ?
C6A C5A C1A 135.8(2) . . ?
C4A C5A C1A 106.3(2) . . ?
C5A C6A C7A 118.9(3) . . ?
C5A C6A H6AA 120.6 . . ?
C7A C6A H6AA 120.6 . . ?
C8A C7A C6A 122.7(3) . . ?
C8A C7A H7AA 118.6 . . ?
C6A C7A H7AA 118.6 . . ?
C7A C8A C9A 120.1(3) . . ?
C7A C8A H8AA 119.9 . . ?
C9A C8A H8AA 119.9 . . ?
C4A C9A C8A 116.3(3) . . ?
C4A C9A C10A 116.4(3) . . ?
C8A C9A C10A 127.3(3) . . ?
C11A C10A C9A 119.9(3) . . ?
C11A C10A H10A 120.0 . . ?
C9A C10A H10A 120.0 . . ?
C10A C11A C12A 122.6(3) . . ?
C10A C11A H11A 118.7 . . ?
C12A C11A H11A 118.7 . . ?
C3A C12A C11A 119.1(3) . . ?
C3A C12A H12A 120.5 . . ?
C11A C12A H12A 120.5 . . ?
C14A C13A C18A 119.3(2) . . ?
C14A C13A N1A 121.0(2) . . ?
C18A C13A N1A 119.7(2) . . ?
C15A C14A C13A 118.8(2) . . ?
C15A C14A C19A 119.0(2) . . ?
C13A C14A C19A 122.2(2) . . ?
C16A C15A C14A 122.8(3) . . ?
C16A C15A H15A 118.6 . . ?
C14A C15A H15A 118.6 . . ?
C15A C16A C17A 117.7(2) . . ?
C15A C16A C32A 121.1(3) . . ?
C17A C16A C32A 121.2(2) . . ?
C16A C17A C18A 122.2(2) . . ?
C16A C17A H17A 118.9 . . ?
C18A C17A H17A 118.9 . . ?
C17A C18A C13A 119.1(3) . . ?
C17A C18A C33A 120.1(2) . . ?
C13A C18A C33A 120.7(2) . . ?
C14A C19A C20A 110.8(2) . . ?
C14A C19A C26A 114.5(2) . . ?
C20A C19A C26A 110.4(2) . . ?
C14A C19A H19A 106.9 . . ?
C20A C19A H19A 106.9 . . ?
C26A C19A H19A 106.9 . . ?
C25A C20A C21A 118.8(3) . . ?
C25A C20A C19A 119.1(2) . . ?
C21A C20A C19A 122.1(2) . . ?
C20A C21A C22A 120.9(3) . . ?
C20A C21A H21A 119.5 . . ?
C22A C21A H21A 119.5 . . ?
C23A C22A C21A 120.1(3) . . ?
C23A C22A H22A 120.0 . . ?
C21A C22A H22A 120.0 . . ?
C22A C23A C24A 119.4(3) . . ?
C22A C23A H23A 120.3 . . ?
C24A C23A H23A 120.3 . . ?
C25A C24A C23A 120.2(3) . . ?
C25A C24A H24A 119.9 . . ?
C23A C24A H24A 119.9 . . ?
C20A C25A C24A 120.7(3) . . ?
C20A C25A H25A 119.7 . . ?
C24A C25A H25A 119.7 . . ?
C27A C26A C31A 117.9(3) . . ?
C27A C26A C19A 123.7(2) . . ?
C31A C26A C19A 118.4(2) . . ?
C28A C27A C26A 120.8(3) . . ?
C28A C27A H27A 119.6 . . ?
C26A C27A H27A 119.6 . . ?
C29A C28A C27A 121.0(3) . . ?
C29A C28A H28A 119.5 . . ?
C27A C28A H28A 119.5 . . ?
C28A C29A C30A 119.1(3) . . ?
C28A C29A H29A 120.4 . . ?
C30A C29A H29A 120.4 . . ?
C31A C30A C29A 119.6(3) . . ?
C31A C30A H30A 120.2 . . ?
C29A C30A H30A 120.2 . . ?
C26A C31A C30A 121.6(3) . . ?
C26A C31A H31A 119.2 . . ?
C30A C31A H31A 119.2 . . ?
C16A C32A H32A 109.5 . . ?
C16A C32A H32B 109.5 . . ?
H32A C32A H32B 109.5 . . ?
C16A C32A H32C 109.5 . . ?
H32A C32A H32C 109.5 . . ?
H32B C32A H32C 109.5 . . ?
C40A C33A C34A 113.3(2) . . ?
C40A C33A C18A 110.1(2) . . ?
C34A C33A C18A 113.7(2) . . ?
C40A C33A H33A 106.4 . . ?
C34A C33A H33A 106.4 . . ?
C18A C33A H33A 106.4 . . ?
C39A C34A C35A 117.9(3) . . ?
C39A C34A C33A 121.6(3) . . ?
C35A C34A C33A 120.4(3) . . ?
C36A C35A C34A 120.5(3) . . ?
C36A C35A H35A 119.8 . . ?
C34A C35A H35A 119.8 . . ?
C37A C36A C35A 120.8(3) . . ?
C37A C36A H36A 119.6 . . ?
C35A C36A H36A 119.6 . . ?
C36A C37A C38A 120.0(3) . . ?
C36A C37A H37A 120.0 . . ?
C38A C37A H37A 120.0 . . ?
C37A C38A C39A 119.7(3) . . ?
C37A C38A H38A 120.1 . . ?
C39A C38A H38A 120.1 . . ?
C34A C39A C38A 121.0(3) . . ?
C34A C39A H39A 119.5 . . ?
C38A C39A H39A 119.5 . . ?
C41A C40A C45A 118.4(3) . . ?
C41A C40A C33A 121.1(2) . . ?
C45A C40A C33A 120.5(2) . . ?
C40A C41A C42A 120.8(3) . . ?
C40A C41A H41A 119.6 . . ?
C42A C41A H41A 119.6 . . ?
C43A C42A C41A 119.5(3) . . ?
C43A C42A H42A 120.3 . . ?
C41A C42A H42A 120.3 . . ?
C42A C43A C44A 120.4(3) . . ?
C42A C43A H43A 119.8 . . ?
C44A C43A H43A 119.8 . . ?
C43A C44A C45A 120.2(3) . . ?
C43A C44A H44A 119.9 . . ?
C45A C44A H44A 119.9 . . ?
C44A C45A C40A 120.6(3) . . ?
C44A C45A H45A 119.7 . . ?
C40A C45A H45A 119.7 . . ?
C47A C46A C51A 119.3(2) . . ?
C47A C46A N2A 120.5(2) . . ?
C51A C46A N2A 120.0(2) . . ?
C48A C47A C46A 119.1(2) . . ?
C48A C47A C52A 119.1(2) . . ?
C46A C47A C52A 121.8(2) . . ?
C49A C48A C47A 122.6(3) . . ?
C49A C48A H48A 118.7 . . ?
C47A C48A H48A 118.7 . . ?
C48A C49A C50A 117.5(2) . . ?
C48A C49A C65A 121.3(3) . . ?
C50A C49A C65A 121.2(3) . . ?
C49A C50A C51A 122.1(3) . . ?
C49A C50A H50A 119.0 . . ?
C51A C50A H50A 119.0 . . ?
C50A C51A C46A 119.4(3) . . ?
C50A C51A C66A 119.3(2) . . ?
C46A C51A C66A 121.2(2) . . ?
C59A C52A C47A 111.3(2) . . ?
C59A C52A C53A 112.7(2) . . ?
C47A C52A C53A 113.7(2) . . ?
C59A C52A H52A 106.2 . . ?
C47A C52A H52A 106.2 . . ?
C53A C52A H52A 106.2 . . ?
C54A C53A C58A 118.0(3) . . ?
C54A C53A C52A 119.1(3) . . ?
C58A C53A C52A 122.9(3) . . ?
C53A C54A C55A 121.0(3) . . ?
C53A C54A H54A 119.5 . . ?
C55A C54A H54A 119.5 . . ?
C56A C55A C54A 119.6(3) . . ?
C56A C55A H55A 120.2 . . ?
C54A C55A H55A 120.2 . . ?
C57A C56A C55A 120.3(3) . . ?
C57A C56A H56A 119.9 . . ?
C55A C56A H56A 119.9 . . ?
C56A C57A C58A 120.2(3) . . ?
C56A C57A H57A 119.9 . . ?
C58A C57A H57A 119.9 . . ?
C57A C58A C53A 120.9(3) . . ?
C57A C58A H58A 119.5 . . ?
C53A C58A H58A 119.5 . . ?
C64A C59A C60A 117.5(3) . . ?
C64A C59A C52A 124.0(3) . . ?
C60A C59A C52A 118.5(3) . . ?
C61A C60A C59A 121.1(3) . . ?
C61A C60A H60A 119.4 . . ?
C59A C60A H60A 119.4 . . ?
C62A C61A C60A 120.6(3) . . ?
C62A C61A H61A 119.7 . . ?
C60A C61A H61A 119.7 . . ?
C61A C62A C63A 119.5(3) . . ?
C61A C62A H62A 120.3 . . ?
C63A C62A H62A 120.3 . . ?
C62A C63A C64A 120.2(3) . . ?
C62A C63A H63A 119.9 . . ?
C64A C63A H63A 119.9 . . ?
C63A C64A C59A 121.2(3) . . ?
C63A C64A H64A 119.4 . . ?
C59A C64A H64A 119.4 . . ?
C49A C65A H65A 109.5 . . ?
C49A C65A H65B 109.5 . . ?
H65A C65A H65B 109.5 . . ?
C49A C65A H65C 109.5 . . ?
H65A C65A H65C 109.5 . . ?
H65B C65A H65C 109.5 . . ?
C51A C66A C73A 114.0(2) . . ?
C51A C66A C67A 111.1(2) . . ?
C73A C66A C67A 111.5(2) . . ?
C51A C66A H66A 106.6 . . ?
C73A C66A H66A 106.6 . . ?
C67A C66A H66A 106.6 . . ?
C72A C67A C68A 117.8(3) . . ?
C72A C67A C66A 122.9(3) . . ?
C68A C67A C66A 119.3(3) . . ?
C67A C68A C69A 120.5(3) . . ?
C67A C68A H68A 119.8 . . ?
C69A C68A H68A 119.8 . . ?
C70A C69A C68A 121.0(3) . . ?
C70A C69A H69A 119.5 . . ?
C68A C69A H69A 119.5 . . ?
C71A C70A C69A 118.9(3) . . ?
C71A C70A H70A 120.5 . . ?
C69A C70A H70A 120.5 . . ?
C70A C71A C72A 120.4(3) . . ?
C70A C71A H71A 119.8 . . ?
C72A C71A H71A 119.8 . . ?
C67A C72A C71A 121.4(3) . . ?
C67A C72A H72A 119.3 . . ?
C71A C72A H72A 119.3 . . ?
C78A C73A C74A 117.5(3) . . ?
C78A C73A C66A 120.5(3) . . ?
C74A C73A C66A 122.0(3) . . ?
C75A C74A C73A 120.9(3) . . ?
C75A C74A H74A 119.5 . . ?
C73A C74A H74A 119.5 . . ?
C76A C75A C74A 120.1(3) . . ?
C76A C75A H75A 119.9 . . ?
C74A C75A H75A 119.9 . . ?
C77A C76A C75A 119.7(3) . . ?
C77A C76A H76A 120.2 . . ?
C75A C76A H76A 120.2 . . ?
C76A C77A C78A 119.8(3) . . ?
C76A C77A H77A 120.1 . . ?
C78A C77A H77A 120.1 . . ?
C77A C78A C73A 121.9(3) . . ?
C77A C78A H78A 119.0 . . ?
C73A C78A H78A 119.0 . . ?
N3A C79A S2A 119.3(2) . . ?
N3A C79A S1A 121.2(2) . . ?
S2A C79A S1A 119.53(18) . . ?
N3A C80A H80A 109.5 . . ?
N3A C80A H80B 109.5 . . ?
H80A C80A H80B 109.5 . . ?
N3A C80A H80C 109.5 . . ?
H80A C80A H80C 109.5 . . ?
H80B C80A H80C 109.5 . . ?
N3A C81A H81A 109.5 . . ?
N3A C81A H81B 109.5 . . ?
H81A C81A H81B 109.5 . . ?
N3A C81A H81C 109.5 . . ?
H81A C81A H81C 109.5 . . ?
H81B C81A H81C 109.5 . . ?
O1A C82A H82A 109.5 . . ?
O1A C82A H82B 109.5 . . ?
H82A C82A H82B 109.5 . . ?
O1A C82A H82C 109.5 . . ?
H82A C82A H82C 109.5 . . ?
H82B C82A H82C 109.5 . . ?
O1A C83A C84A 107.2(3) . . ?
O1A C83A H83A 110.3 . . ?
C84A C83A H83A 110.3 . . ?
O1A C83A H83B 110.3 . . ?
C84A C83A H83B 110.3 . . ?
H83A C83A H83B 108.5 . . ?
O2A C84A C83A 110.8(3) . . ?
O2A C84A H84A 109.5 . . ?
C83A C84A H84A 109.5 . . ?
O2A C84A H84B 109.5 . . ?
C83A C84A H84B 109.5 . . ?
H84A C84A H84B 108.1 . . ?
O2A C85A H85A 109.5 . . ?
O2A C85A H85B 109.5 . . ?
H85A C85A H85B 109.5 . . ?
O2A C85A H85C 109.5 . . ?
H85A C85A H85C 109.5 . . ?
H85B C85A H85C 109.5 . . ?
N2B Yb1B N1B 81.00(8) . . ?
N2B Yb1B O2B 90.66(8) . . ?
N1B Yb1B O2B 115.03(7) . . ?
N2B Yb1B O1B 153.08(8) . . ?
N1B Yb1B O1B 91.01(7) . . ?
O2B Yb1B O1B 69.42(7) . . ?
N2B Yb1B S2B 102.53(6) . . ?
N1B Yb1B S2B 98.97(6) . . ?
O2B Yb1B S2B 145.14(5) . . ?
O1B Yb1B S2B 104.10(5) . . ?
N2B Yb1B S1B 112.46(6) . . ?
N1B Yb1B S1B 160.86(6) . . ?
O2B Yb1B S1B 79.52(5) . . ?
O1B Yb1B S1B 82.45(5) . . ?
S2B Yb1B S1B 65.62(2) . . ?
N2B Yb1B C2B 27.23(7) . . ?
N1B Yb1B C2B 54.44(7) . . ?
O2B Yb1B C2B 106.61(7) . . ?
O1B Yb1B C2B 141.11(7) . . ?
S2B Yb1B C2B 99.06(5) . . ?
S1B Yb1B C2B 136.04(5) . . ?
N2B Yb1B C1B 54.33(7) . . ?
N1B Yb1B C1B 27.28(7) . . ?
O2B Yb1B C1B 115.61(7) . . ?
O1B Yb1B C1B 117.35(7) . . ?
S2B Yb1B C1B 98.00(6) . . ?
S1B Yb1B C1B 157.80(5) . . ?
C2B Yb1B C1B 27.32(7) . . ?
N2B Yb1B C79B 106.15(7) . . ?
N1B Yb1B C79B 132.13(8) . . ?
O2B Yb1B C79B 112.19(7) . . ?
O1B Yb1B C79B 98.29(7) . . ?
S2B Yb1B C79B 33.22(5) . . ?
S1B Yb1B C79B 33.02(5) . . ?
C2B Yb1B C79B 117.66(7) . . ?
C1B Yb1B C79B 127.61(7) . . ?
C79B S1B Yb1B 85.49(9) . . ?
C79B S2B Yb1B 88.34(10) . . ?
C83B O1B C82B 112.4(2) . . ?
C83B O1B Yb1B 116.04(16) . . ?
C82B O1B Yb1B 118.08(18) . . ?
C85B O2B C84B 114.0(2) . . ?
C85B O2B Yb1B 124.36(17) . . ?
C84B O2B Yb1B 113.97(16) . . ?
C1B N1B C13B 115.7(2) . . ?
C1B N1B Yb1B 106.28(15) . . ?
C13B N1B Yb1B 136.62(16) . . ?
C2B N2B C46B 115.5(2) . . ?
C2B N2B Yb1B 107.27(15) . . ?
C46B N2B Yb1B 137.18(17) . . ?
C79B N3B C80B 122.3(3) . . ?
C79B N3B C81B 122.6(3) . . ?
C80B N3B C81B 115.0(2) . . ?
C2B C1B N1B 121.5(2) . . ?
C2B C1B C5B 108.7(2) . . ?
N1B C1B C5B 129.7(2) . . ?
C2B C1B Yb1B 75.61(15) . . ?
N1B C1B Yb1B 46.43(12) . . ?
C5B C1B Yb1B 171.63(19) . . ?
C1B C2B N2B 121.9(2) . . ?
C1B C2B C3B 109.1(2) . . ?
N2B C2B C3B 129.0(2) . . ?
C1B C2B Yb1B 77.07(15) . . ?
N2B C2B Yb1B 45.50(11) . . ?
C3B C2B Yb1B 169.47(19) . . ?
C12B C3B C4B 117.1(2) . . ?
C12B C3B C2B 137.0(2) . . ?
C4B C3B C2B 105.8(2) . . ?
C9B C4B C3B 124.5(2) . . ?
C9B C4B C5B 124.6(2) . . ?
C3B C4B C5B 110.9(2) . . ?
C6B C5B C4B 117.4(2) . . ?
C6B C5B C1B 137.1(2) . . ?
C4B C5B C1B 105.5(2) . . ?
C5B C6B C7B 119.0(2) . . ?
C5B C6B H6BA 120.5 . . ?
C7B C6B H6BA 120.5 . . ?
C8B C7B C6B 123.0(3) . . ?
C8B C7B H7BA 118.5 . . ?
C6B C7B H7BA 118.5 . . ?
C7B C8B C9B 119.5(3) . . ?
C7B C8B H8BA 120.2 . . ?
C9B C8B H8BA 120.2 . . ?
C4B C9B C10B 116.8(2) . . ?
C4B C9B C8B 116.5(2) . . ?
C10B C9B C8B 126.7(3) . . ?
C11B C10B C9B 119.5(3) . . ?
C11B C10B H10B 120.3 . . ?
C9B C10B H10B 120.3 . . ?
C10B C11B C12B 122.9(3) . . ?
C10B C11B H11B 118.6 . . ?
C12B C11B H11B 118.6 . . ?
C3B C12B C11B 119.2(2) . . ?
C3B C12B H12B 120.4 . . ?
C11B C12B H12B 120.4 . . ?
C18B C13B C14B 118.3(2) . . ?
C18B C13B N1B 121.7(2) . . ?
C14B C13B N1B 120.1(2) . . ?
C15B C14B C13B 119.5(3) . . ?
C15B C14B C19B 118.6(2) . . ?
C13B C14B C19B 122.0(2) . . ?
C16B C15B C14B 122.6(3) . . ?
C16B C15B H15B 118.7 . . ?
C14B C15B H15B 118.7 . . ?
C15B C16B C17B 117.9(2) . . ?
C15B C16B C32B 120.6(3) . . ?
C17B C16B C32B 121.4(3) . . ?
C16B C17B C18B 121.6(3) . . ?
C16B C17B H17B 119.2 . . ?
C18B C17B H17B 119.2 . . ?
C17B C18B C13B 120.1(2) . . ?
C17B C18B C33B 118.8(2) . . ?
C13B C18B C33B 121.1(2) . . ?
C14B C19B C26B 113.9(2) . . ?
C14B C19B C20B 110.0(2) . . ?
C26B C19B C20B 111.6(2) . . ?
C14B C19B H19B 107.0 . . ?
C26B C19B H19B 107.0 . . ?
C20B C19B H19B 107.0 . . ?
C25B C20B C21B 118.2(3) . . ?
C25B C20B C19B 122.2(3) . . ?
C21B C20B C19B 119.6(3) . . ?
C20B C21B C22B 120.5(3) . . ?
C20B C21B H21B 119.8 . . ?
C22B C21B H21B 119.8 . . ?
C23B C22B C21B 120.6(3) . . ?
C23B C22B H22B 119.7 . . ?
C21B C22B H22B 119.7 . . ?
C22B C23B C24B 119.8(3) . . ?
C22B C23B H23B 120.1 . . ?
C24B C23B H23B 120.1 . . ?
C23B C24B C25B 119.7(3) . . ?
C23B C24B H24B 120.1 . . ?
C25B C24B H24B 120.1 . . ?
C20B C25B C24B 121.2(3) . . ?
C20B C25B H25B 119.4 . . ?
C24B C25B H25B 119.4 . . ?
C27B C26B C31B 117.5(3) . . ?
C27B C26B C19B 119.4(2) . . ?
C31B C26B C19B 123.1(3) . . ?
C28B C27B C26B 121.6(3) . . ?
C28B C27B H27B 119.2 . . ?
C26B C27B H27B 119.2 . . ?
C27B C28B C29B 120.2(3) . . ?
C27B C28B H28B 119.9 . . ?
C29B C28B H28B 119.9 . . ?
C30B C29B C28B 119.1(3) . . ?
C30B C29B H29B 120.5 . . ?
C28B C29B H29B 120.5 . . ?
C29B C30B C31B 120.9(3) . . ?
C29B C30B H30B 119.6 . . ?
C31B C30B H30B 119.6 . . ?
C30B C31B C26B 120.7(3) . . ?
C30B C31B H31B 119.7 . . ?
C26B C31B H31B 119.7 . . ?
C16B C32B H32D 109.5 . . ?
C16B C32B H32E 109.5 . . ?
H32D C32B H32E 109.5 . . ?
C16B C32B H32F 109.5 . . ?
H32D C32B H32F 109.5 . . ?
H32E C32B H32F 109.5 . . ?
C40B C33B C18B 112.2(2) . . ?
C40B C33B C34B 112.5(2) . . ?
C18B C33B C34B 114.1(2) . . ?
C40B C33B H33B 105.7 . . ?
C18B C33B H33B 105.7 . . ?
C34B C33B H33B 105.7 . . ?
C39B C34B C35B 117.8(3) . . ?
C39B C34B C33B 119.3(3) . . ?
C35B C34B C33B 122.6(3) . . ?
C34B C35B C36B 120.6(3) . . ?
C34B C35B H35B 119.7 . . ?
C36B C35B H35B 119.7 . . ?
C37B C36B C35B 121.0(3) . . ?
C37B C36B H36B 119.5 . . ?
C35B C36B H36B 119.5 . . ?
C36B C37B C38B 118.9(3) . . ?
C36B C37B H37B 120.5 . . ?
C38B C37B H37B 120.5 . . ?
C37B C38B C39B 120.0(3) . . ?
C37B C38B H38B 120.0 . . ?
C39B C38B H38B 120.0 . . ?
C34B C39B C38B 121.6(3) . . ?
C34B C39B H39B 119.2 . . ?
C38B C39B H39B 119.2 . . ?
C45B C40B C41B 118.0(3) . . ?
C45B C40B C33B 122.2(3) . . ?
C41B C40B C33B 119.8(3) . . ?
C42B C41B C40B 121.0(3) . . ?
C42B C41B H41B 119.5 . . ?
C40B C41B H41B 119.5 . . ?
C43B C42B C41B 120.1(3) . . ?
C43B C42B H42B 119.9 . . ?
C41B C42B H42B 119.9 . . ?
C42B C43B C44B 120.3(3) . . ?
C42B C43B H43B 119.9 . . ?
C44B C43B H43B 119.9 . . ?
C43B C44B C45B 119.8(3) . . ?
C43B C44B H44B 120.1 . . ?
C45B C44B H44B 120.1 . . ?
C44B C45B C40B 120.8(3) . . ?
C44B C45B H45B 119.6 . . ?
C40B C45B H45B 119.6 . . ?
C47B C46B C51B 118.8(2) . . ?
C47B C46B N2B 120.5(2) . . ?
C51B C46B N2B 120.7(2) . . ?
C48B C47B C46B 119.5(2) . . ?
C48B C47B C52B 119.1(2) . . ?
C46B C47B C52B 121.3(2) . . ?
C49B C48B C47B 122.0(3) . . ?
C49B C48B H48B 119.0 . . ?
C47B C48B H48B 119.0 . . ?
C48B C49B C50B 117.9(2) . . ?
C48B C49B C65B 120.8(2) . . ?
C50B C49B C65B 121.3(3) . . ?
C49B C50B C51B 122.2(3) . . ?
C49B C50B H50B 118.9 . . ?
C51B C50B H50B 118.9 . . ?
C50B C51B C46B 119.3(2) . . ?
C50B C51B C66B 120.4(2) . . ?
C46B C51B C66B 120.3(2) . . ?
C47B C52B C53B 111.9(2) . . ?
C47B C52B C59B 111.6(2) . . ?
C53B C52B C59B 112.7(2) . . ?
C47B C52B H52B 106.7 . . ?
C53B C52B H52B 106.7 . . ?
C59B C52B H52B 106.7 . . ?
C58B C53B C54B 117.6(3) . . ?
C58B C53B C52B 120.0(3) . . ?
C54B C53B C52B 122.3(3) . . ?
C55B C54B C53B 120.9(3) . . ?
C55B C54B H54B 119.5 . . ?
C53B C54B H54B 119.5 . . ?
C56B C55B C54B 120.2(3) . . ?
C56B C55B H55B 119.9 . . ?
C54B C55B H55B 119.9 . . ?
C57B C56B C55B 119.8(3) . . ?
C57B C56B H56B 120.1 . . ?
C55B C56B H56B 120.1 . . ?
C56B C57B C58B 120.0(3) . . ?
C56B C57B H57B 120.0 . . ?
C58B C57B H57B 120.0 . . ?
C53B C58B C57B 121.5(3) . . ?
C53B C58B H58B 119.2 . . ?
C57B C58B H58B 119.2 . . ?
C60B C59B C64B 118.0(3) . . ?
C60B C59B C52B 119.0(3) . . ?
C64B C59B C52B 123.0(3) . . ?
C59B C60B C61B 121.2(3) . . ?
C59B C60B H60B 119.4 . . ?
C61B C60B H60B 119.4 . . ?
C62B C61B C60B 120.5(3) . . ?
C62B C61B H61B 119.8 . . ?
C60B C61B H61B 119.8 . . ?
C63B C62B C61B 119.1(3) . . ?
C63B C62B H62B 120.5 . . ?
C61B C62B H62B 120.5 . . ?
C62B C63B C64B 121.1(3) . . ?
C62B C63B H63B 119.4 . . ?
C64B C63B H63B 119.4 . . ?
C59B C64B C63B 120.2(3) . . ?
C59B C64B H64B 119.9 . . ?
C63B C64B H64B 119.9 . . ?
C49B C65B H65D 109.5 . . ?
C49B C65B H65E 109.5 . . ?
H65D C65B H65E 109.5 . . ?
C49B C65B H65F 109.5 . . ?
H65D C65B H65F 109.5 . . ?
H65E C65B H65F 109.5 . . ?
C73B C66B C67B 109.2(2) . . ?
C73B C66B C51B 114.4(2) . . ?
C67B C66B C51B 113.2(2) . . ?
C73B C66B H66B 106.5 . . ?
C67B C66B H66B 106.5 . . ?
C51B C66B H66B 106.5 . . ?
C68B C67B C72B 119.0(3) . . ?
C68B C67B C66B 119.4(3) . . ?
C72B C67B C66B 121.5(3) . . ?
C67B C68B C69B 120.8(4) . . ?
C67B C68B H68B 119.6 . . ?
C69B C68B H68B 119.6 . . ?
C70B C69B C68B 119.9(4) . . ?
C70B C69B H69B 120.1 . . ?
C68B C69B H69B 120.1 . . ?
C71B C70B C69B 119.7(3) . . ?
C71B C70B H70B 120.2 . . ?
C69B C70B H70B 120.2 . . ?
C70B C71B C72B 120.3(4) . . ?
C70B C71B H71B 119.9 . . ?
C72B C71B H71B 119.8 . . ?
C67B C72B C71B 120.2(3) . . ?
C67B C72B H72B 119.9 . . ?
C71B C72B H72B 119.9 . . ?
C78B C73B C74B 117.5(3) . . ?
C78B C73B C66B 126.1(3) . . ?
C74B C73B C66B 116.4(3) . . ?
C75B C74B C73B 121.1(3) . . ?
C75B C74B H74B 119.5 . . ?
C73B C74B H74B 119.5 . . ?
C76B C75B C74B 121.0(3) . . ?
C76B C75B H75B 119.5 . . ?
C74B C75B H75B 119.5 . . ?
C75B C76B C77B 118.9(3) . . ?
C75B C76B H76B 120.6 . . ?
C77B C76B H76B 120.6 . . ?
C76B C77B C78B 119.9(3) . . ?
C76B C77B H77B 120.0 . . ?
C78B C77B H77B 120.0 . . ?
C73B C78B C77B 121.6(3) . . ?
C73B C78B H78B 119.2 . . ?
C77B C78B H78B 119.2 . . ?
N3B C79B S1B 121.6(2) . . ?
N3B C79B S2B 120.1(2) . . ?
S1B C79B S2B 118.30(16) . . ?
N3B C79B Yb1B 167.40(19) . . ?
S1B C79B Yb1B 61.49(8) . . ?
S2B C79B Yb1B 58.44(8) . . ?
N3B C80B H80D 109.5 . . ?
N3B C80B H80E 109.5 . . ?
H80D C80B H80E 109.5 . . ?
N3B C80B H80F 109.5 . . ?
H80D C80B H80F 109.5 . . ?
H80E C80B H80F 109.5 . . ?
N3B C81B H81D 109.5 . . ?
N3B C81B H81E 109.5 . . ?
H81D C81B H81E 109.5 . . ?
N3B C81B H81F 109.5 . . ?
H81D C81B H81F 109.5 . . ?
H81E C81B H81F 109.5 . . ?
O1B C82B H82D 109.5 . . ?
O1B C82B H82E 109.5 . . ?
H82D C82B H82E 109.5 . . ?
O1B C82B H82F 109.5 . . ?
H82D C82B H82F 109.5 . . ?
H82E C82B H82F 109.5 . . ?
O1B C83B C84B 106.5(2) . . ?
O1B C83B H83C 110.4 . . ?
C84B C83B H83C 110.4 . . ?
O1B C83B H83D 110.4 . . ?
C84B C83B H83D 110.4 . . ?
H83C C83B H83D 108.6 . . ?
O2B C84B C83B 109.2(2) . . ?
O2B C84B H84C 109.8 . . ?
C83B C84B H84C 109.8 . . ?
O2B C84B H84D 109.8 . . ?
C83B C84B H84D 109.8 . . ?
H84C C84B H84D 108.3 . . ?
O2B C85B H85D 109.5 . . ?
O2B C85B H85E 109.5 . . ?
H85D C85B H85E 109.5 . . ?
O2B C85B H85F 109.5 . . ?
H85D C85B H85F 109.5 . . ?
H85E C85B H85F 109.5 . . ?
N2C Yb1C N1C 80.11(8) . . ?
N2C Yb1C O2C 89.21(7) . . ?
N1C Yb1C O2C 118.81(8) . . ?
N2C Yb1C O1C 146.93(8) . . ?
N1C Yb1C O1C 89.26(8) . . ?
O2C Yb1C O1C 68.61(7) . . ?
N2C Yb1C S2C 104.74(6) . . ?
N1C Yb1C S2C 94.13(6) . . ?
O2C Yb1C S2C 146.21(5) . . ?
O1C Yb1C S2C 107.21(5) . . ?
N2C Yb1C S1C 117.26(6) . . ?
N1C Yb1C S1C 155.29(6) . . ?
O2C Yb1C S1C 80.77(5) . . ?
O1C Yb1C S1C 84.17(5) . . ?
S2C Yb1C S1C 65.46(2) . . ?
N2C Yb1C C2C 27.16(7) . . ?
N1C Yb1C C2C 54.00(8) . . ?
O2C Yb1C C2C 107.80(7) . . ?
O1C Yb1C C2C 137.38(7) . . ?
S2C Yb1C C2C 97.29(5) . . ?
S1C Yb1C C2C 138.29(6) . . ?
N2C Yb1C C1C 53.90(8) . . ?
N1C Yb1C C1C 27.07(7) . . ?
O2C Yb1C C1C 118.48(7) . . ?
O1C Yb1C C1C 114.89(7) . . ?
S2C Yb1C C1C 94.11(5) . . ?
S1C Yb1C C1C 156.21(5) . . ?
C2C Yb1C C1C 27.11(7) . . ?
N2C Yb1C C79C 111.25(8) . . ?
N1C Yb1C C79C 126.66(8) . . ?
O2C Yb1C C79C 113.44(7) . . ?
O1C Yb1C C79C 100.26(7) . . ?
S2C Yb1C C79C 32.85(5) . . ?
S1C Yb1C C79C 33.02(5) . . ?
C2C Yb1C C79C 118.32(7) . . ?
C1C Yb1C C79C 124.70(7) . . ?
C79C S1C Yb1C 85.91(10) . . ?
C79C S2C Yb1C 89.17(10) . . ?
C82C O1C C83C 112.0(2) . . ?
C82C O1C Yb1C 118.73(19) . . ?
C83C O1C Yb1C 117.55(17) . . ?
C85C O2C C84C 114.4(2) . . ?
C85C O2C Yb1C 124.93(18) . . ?
C84C O2C Yb1C 114.21(16) . . ?
C1C N1C C13C 114.7(2) . . ?
C1C N1C Yb1C 107.22(16) . . ?
C13C N1C Yb1C 137.93(17) . . ?
C2C N2C C46C 115.5(2) . . ?
C2C N2C Yb1C 106.91(16) . . ?
C46C N2C Yb1C 137.41(17) . . ?
C79C N3C C81C 121.6(3) . . ?
C79C N3C C80C 122.6(3) . . ?
C81C N3C C80C 115.8(3) . . ?
C2C C1C N1C 121.2(2) . . ?
C2C C1C C5C 108.6(2) . . ?
N1C C1C C5C 130.2(2) . . ?
C2C C1C Yb1C 76.08(15) . . ?
N1C C1C Yb1C 45.71(12) . . ?
C5C C1C Yb1C 172.51(18) . . ?
C1C C2C N2C 121.5(2) . . ?
C1C C2C C3C 109.3(2) . . ?
N2C C2C C3C 129.2(2) . . ?
C1C C2C Yb1C 76.80(15) . . ?
N2C C2C Yb1C 45.93(12) . . ?
C3C C2C Yb1C 167.89(19) . . ?
C12C C3C C4C 117.2(2) . . ?
C12C C3C C2C 137.3(3) . . ?
C4C C3C C2C 105.5(2) . . ?
C9C C4C C5C 124.9(3) . . ?
C9C C4C C3C 124.4(2) . . ?
C5C C4C C3C 110.6(2) . . ?
C6C C5C C4C 117.0(2) . . ?
C6C C5C C1C 137.2(3) . . ?
C4C C5C C1C 105.7(2) . . ?
C5C C6C C7C 119.1(3) . . ?
C5C C6C H6CA 120.5 . . ?
C7C C6C H6CA 120.5 . . ?
C8C C7C C6C 123.1(3) . . ?
C8C C7C H7CA 118.5 . . ?
C6C C7C H7CA 118.5 . . ?
C7C C8C C9C 119.6(3) . . ?
C7C C8C H8CA 120.2 . . ?
C9C C8C H8CA 120.2 . . ?
C4C C9C C8C 116.4(3) . . ?
C4C C9C C10C 116.6(3) . . ?
C8C C9C C10C 127.0(3) . . ?
C11C C10C C9C 119.7(3) . . ?
C11C C10C H10C 120.2 . . ?
C9C C10C H10C 120.2 . . ?
C10C C11C C12C 122.8(3) . . ?
C10C C11C H11C 118.6 . . ?
C12C C11C H11C 118.6 . . ?
C3C C12C C11C 119.2(3) . . ?
C3C C12C H12C 120.4 . . ?
C11C C12C H12C 120.4 . . ?
C14C C13C C18C 118.6(2) . . ?
C14C C13C N1C 120.0(2) . . ?
C18C C13C N1C 121.4(2) . . ?
C15C C14C C13C 120.1(3) . . ?
C15C C14C C19C 118.1(3) . . ?
C13C C14C C19C 121.8(2) . . ?
C16C C15C C14C 122.2(3) . . ?
C16C C15C H15C 118.9 . . ?
C14C C15C H15C 118.9 . . ?
C17C C16C C15C 117.8(3) . . ?
C17C C16C C32C 122.5(3) . . ?
C15C C16C C32C 119.6(3) . . ?
C16C C17C C18C 122.5(3) . . ?
C16C C17C H17C 118.7 . . ?
C18C C17C H17C 118.7 . . ?
C17C C18C C13C 118.7(3) . . ?
C17C C18C C33C 120.5(2) . . ?
C13C C18C C33C 120.8(2) . . ?
C14C C19C C20C 110.7(2) . . ?
C14C C19C C26C 111.9(2) . . ?
C20C C19C C26C 114.0(2) . . ?
C14C C19C H19C 106.6 . . ?
C20C C19C H19C 106.6 . . ?
C26C C19C H19C 106.6 . . ?
C25C C20C C21C 117.7(3) . . ?
C25C C20C C19C 122.9(3) . . ?
C21C C20C C19C 119.3(3) . . ?
C22C C21C C20C 121.1(3) . . ?
C22C C21C H21C 119.5 . . ?
C20C C21C H21C 119.5 . . ?
C23C C22C C21C 120.0(3) . . ?
C23C C22C H22C 120.0 . . ?
C21C C22C H22C 120.0 . . ?
C24C C23C C22C 119.6(3) . . ?
C24C C23C H23C 120.2 . . ?
C22C C23C H23C 120.2 . . ?
C23C C24C C25C 120.2(3) . . ?
C23C C24C H24C 119.9 . . ?
C25C C24C H24C 119.9 . . ?
C24C C25C C20C 121.3(3) . . ?
C24C C25C H25C 119.4 . . ?
C20C C25C H25C 119.4 . . ?
C27C C26C C31C 117.6(3) . . ?
C27C C26C C19C 120.7(3) . . ?
C31C C26C C19C 121.6(3) . . ?
C26C C27C C28C 121.3(3) . . ?
C26C C27C H27C 119.4 . . ?
C28C C27C H27C 119.4 . . ?
C29C C28C C27C 119.9(3) . . ?
C29C C28C H28C 120.0 . . ?
C27C C28C H28C 120.0 . . ?
C28C C29C C30C 120.0(3) . . ?
C28C C29C H29C 120.0 . . ?
C30C C29C H29C 120.0 . . ?
C29C C30C C31C 119.6(3) . . ?
C29C C30C H30C 120.2 . . ?
C31C C30C H30C 120.2 . . ?
C30C C31C C26C 121.6(3) . . ?
C30C C31C H31C 119.2 . . ?
C26C C31C H31C 119.2 . . ?
C16C C32C H32G 109.5 . . ?
C16C C32C H32H 109.5 . . ?
H32G C32C H32H 109.5 . . ?
C16C C32C H32I 109.5 . . ?
H32G C32C H32I 109.5 . . ?
H32H C32C H32I 109.5 . . ?
C18C C33C C40C 114.1(2) . . ?
C18C C33C C34C 115.0(2) . . ?
C40C C33C C34C 109.5(2) . . ?
C18C C33C H33C 105.8 . . ?
C40C C33C H33C 105.8 . . ?
C34C C33C H33C 105.8 . . ?
C35C C34C C39C 117.4(3) . . ?
C35C C34C C33C 123.7(3) . . ?
C39C C34C C33C 118.9(3) . . ?
C36C C35C C34C 121.3(3) . . ?
C36C C35C H35C 119.4 . . ?
C34C C35C H35C 119.4 . . ?
C37C C36C C35C 120.4(3) . . ?
C37C C36C H36C 119.8 . . ?
C35C C36C H36C 119.8 . . ?
C36C C37C C38C 119.5(3) . . ?
C36C C37C H37C 120.2 . . ?
C38C C37C H37C 120.2 . . ?
C37C C38C C39C 120.3(3) . . ?
C37C C38C H38C 119.9 . . ?
C39C C38C H38C 119.9 . . ?
C38C C39C C34C 121.1(3) . . ?
C38C C39C H39C 119.4 . . ?
C34C C39C H39C 119.4 . . ?
C45C C40C C41C 118.8(3) . . ?
C45C C40C C33C 120.0(3) . . ?
C41C C40C C33C 121.1(3) . . ?
C40C C41C C42C 120.7(3) . . ?
C40C C41C H41C 119.7 . . ?
C42C C41C H41C 119.7 . . ?
C43C C42C C41C 119.4(3) . . ?
C43C C42C H42C 120.3 . . ?
C41C C42C H42C 120.3 . . ?
C44C C43C C42C 120.8(3) . . ?
C44C C43C H43C 119.6 . . ?
C42C C43C H43C 119.6 . . ?
C43C C44C C45C 119.6(3) . . ?
C43C C44C H44C 120.2 . . ?
C45C C44C H44C 120.2 . . ?
C40C C45C C44C 120.8(3) . . ?
C40C C45C H45C 119.6 . . ?
C44C C45C H45C 119.6 . . ?
C51C C46C C47C 118.9(2) . . ?
C51C C46C N2C 119.9(2) . . ?
C47C C46C N2C 121.2(2) . . ?
C48C C47C C46C 118.9(3) . . ?
C48C C47C C52C 119.6(2) . . ?
C46C C47C C52C 121.5(2) . . ?
C49C C48C C47C 122.4(3) . . ?
C49C C48C H48C 118.8 . . ?
C47C C48C H48C 118.8 . . ?
C50C C49C C48C 117.9(3) . . ?
C50C C49C C65C 121.3(3) . . ?
C48C C49C C65C 120.8(3) . . ?
C49C C50C C51C 122.0(3) . . ?
C49C C50C H50C 119.0 . . ?
C51C C50C H50C 119.0 . . ?
C50C C51C C46C 119.8(3) . . ?
C50C C51C C66C 119.8(3) . . ?
C46C C51C C66C 120.2(2) . . ?
C47C C52C C53C 112.8(2) . . ?
C47C C52C C59C 113.7(2) . . ?
C53C C52C C59C 109.6(2) . . ?
C47C C52C H52C 106.8 . . ?
C53C C52C H52C 106.8 . . ?
C59C C52C H52C 106.8 . . ?
C54C C53C C58C 117.7(3) . . ?
C54C C53C C52C 122.8(2) . . ?
C58C C53C C52C 119.4(3) . . ?
C55C C54C C53C 121.1(3) . . ?
C55C C54C H54C 119.5 . . ?
C53C C54C H54C 119.5 . . ?
C56C C55C C54C 120.4(3) . . ?
C56C C55C H55C 119.8 . . ?
C54C C55C H55C 119.8 . . ?
C57C C56C C55C 119.0(3) . . ?
C57C C56C H56C 120.5 . . ?
C55C C56C H56C 120.5 . . ?
C56C C57C C58C 120.9(3) . . ?
C56C C57C H57C 119.6 . . ?
C58C C57C H57C 119.6 . . ?
C57C C58C C53C 121.0(3) . . ?
C57C C58C H58C 119.5 . . ?
C53C C58C H58C 119.5 . . ?
C64C C59C C60C 118.3(3) . . ?
C64C C59C C52C 118.9(3) . . ?
C60C C59C C52C 122.5(3) . . ?
C61C C60C C59C 120.4(3) . . ?
C61C C60C H60C 119.8 . . ?
C59C C60C H60C 119.8 . . ?
C62C C61C C60C 120.7(3) . . ?
C62C C61C H61C 119.7 . . ?
C60C C61C H61C 119.7 . . ?
C61C C62C C63C 119.5(3) . . ?
C61C C62C H62C 120.2 . . ?
C63C C62C H62C 120.2 . . ?
C62C C63C C64C 119.7(3) . . ?
C62C C63C H63C 120.2 . . ?
C64C C63C H63C 120.2 . . ?
C59C C64C C63C 121.3(3) . . ?
C59C C64C H64C 119.3 . . ?
C63C C64C H64C 119.3 . . ?
C49C C65C H65G 109.5 . . ?
C49C C65C H65H 109.5 . . ?
H65G C65C H65H 109.5 . . ?
C49C C65C H65I 109.5 . . ?
H65G C65C H65I 109.5 . . ?
H65H C65C H65I 109.5 . . ?
C73C C66C C51C 110.5(2) . . ?
C73C C66C C67C 115.1(2) . . ?
C51C C66C C67C 112.6(2) . . ?
C73C C66C H66C 106.0 . . ?
C51C C66C H66C 106.0 . . ?
C67C C66C H66C 106.0 . . ?
C72C C67C C68C 117.0(3) . . ?
C72C C67C C66C 123.2(3) . . ?
C68C C67C C66C 119.6(3) . . ?
C69C C68C C67C 121.6(3) . . ?
C69C C68C H68C 119.2 . . ?
C67C C68C H68C 119.2 . . ?
C70C C69C C68C 120.2(3) . . ?
C70C C69C H69C 119.9 . . ?
C68C C69C H69C 119.9 . . ?
C69C C70C C71C 119.2(3) . . ?
C69C C70C H70C 120.4 . . ?
C71C C70C H70C 120.4 . . ?
C70C C71C C72C 120.3(3) . . ?
C70C C71C H71C 119.8 . . ?
C72C C71C H71C 119.8 . . ?
C67C C72C C71C 121.5(3) . . ?
C67C C72C H72C 119.2 . . ?
C71C C72C H72C 119.2 . . ?
C78C C73C C74C 117.8(3) . . ?
C78C C73C C66C 122.5(3) . . ?
C74C C73C C66C 119.7(3) . . ?
C73C C74C C75C 121.1(3) . . ?
C73C C74C H74C 119.4 . . ?
C75C C74C H74C 119.4 . . ?
C76C C75C C74C 119.7(3) . . ?
C76C C75C H75C 120.2 . . ?
C74C C75C H75C 120.2 . . ?
C77C C76C C75C 120.1(3) . . ?
C77C C76C H76C 120.0 . . ?
C75C C76C H76C 120.0 . . ?
C76C C77C C78C 119.9(3) . . ?
C76C C77C H77C 120.0 . . ?
C78C C77C H77C 120.0 . . ?
C77C C78C C73C 121.4(3) . . ?
C77C C78C H78C 119.3 . . ?
C73C C78C H78C 119.3 . . ?
N3C C79C S2C 120.2(2) . . ?
N3C C79C S1C 121.8(2) . . ?
S2C C79C S1C 118.00(17) . . ?
N3C C79C Yb1C 169.6(2) . . ?
S2C C79C Yb1C 57.98(9) . . ?
S1C C79C Yb1C 61.07(9) . . ?
N3C C80C H80G 109.5 . . ?
N3C C80C H80H 109.5 . . ?
H80G C80C H80H 109.5 . . ?
N3C C80C H80I 109.5 . . ?
H80G C80C H80I 109.5 . . ?
H80H C80C H80I 109.5 . . ?
N3C C81C H81G 109.5 . . ?
N3C C81C H81H 109.5 . . ?
H81G C81C H81H 109.5 . . ?
N3C C81C H81I 109.5 . . ?
H81G C81C H81I 109.5 . . ?
H81H C81C H81I 109.5 . . ?
O1C C82C H82G 109.5 . . ?
O1C C82C H82H 109.5 . . ?
H82G C82C H82H 109.5 . . ?
O1C C82C H82I 109.5 . . ?
H82G C82C H82I 109.5 . . ?
H82H C82C H82I 109.5 . . ?
O1C C83C C84C 106.2(2) . . ?
O1C C83C H83E 110.5 . . ?
C84C C83C H83E 110.5 . . ?
O1C C83C H83F 110.5 . . ?
C84C C83C H83F 110.5 . . ?
H83E C83C H83F 108.7 . . ?
O2C C84C C83C 108.9(2) . . ?
O2C C84C H84E 109.9 . . ?
C83C C84C H84E 109.9 . . ?
O2C C84C H84F 109.9 . . ?
C83C C84C H84F 109.9 . . ?
H84E C84C H84F 108.3 . . ?
O2C C85C H85G 109.5 . . ?
O2C C85C H85H 109.5 . . ?
H85G C85C H85H 109.5 . . ?
O2C C85C H85I 109.5 . . ?
H85G C85C H85I 109.5 . . ?
H85H C85C H85I 109.5 . . ?
N2D Yb1D N1D 80.02(7) . . ?
N2D Yb1D O1D 136.04(7) . . ?
N1D Yb1D O1D 84.92(7) . . ?
N2D Yb1D O2D 87.14(7) . . ?
N1D Yb1D O2D 124.91(8) . . ?
O1D Yb1D O2D 68.41(7) . . ?
N2D Yb1D S2D 97.21(6) . . ?
N1D Yb1D S2D 98.41(6) . . ?
O1D Yb1D S2D 125.87(5) . . ?
O2D Yb1D S2D 136.45(5) . . ?
N2D Yb1D S1D 129.36(6) . . ?
N1D Yb1D S1D 145.84(6) . . ?
O1D Yb1D S1D 82.63(5) . . ?
O2D Yb1D S1D 79.07(5) . . ?
S2D Yb1D S1D 64.77(2) . . ?
N2D Yb1D C2D 27.26(7) . . ?
N1D Yb1D C2D 53.87(7) . . ?
O1D Yb1D C2D 128.50(7) . . ?
O2D Yb1D C2D 108.20(7) . . ?
S2D Yb1D C2D 92.90(5) . . ?
S1D Yb1D C2D 148.79(5) . . ?
N2D Yb1D C1D 54.15(7) . . ?
N1D Yb1D C1D 26.88(7) . . ?
O1D Yb1D C1D 108.81(7) . . ?
O2D Yb1D C1D 122.36(7) . . ?
S2D Yb1D C1D 93.66(6) . . ?
S1D Yb1D C1D 157.98(6) . . ?
C2D Yb1D C1D 27.24(6) . . ?
N2D Yb1D C79D 113.58(8) . . ?
N1D Yb1D C79D 127.29(8) . . ?
O1D Yb1D C79D 108.43(7) . . ?
O2D Yb1D C79D 107.01(7) . . ?
S2D Yb1D C79D 32.40(5) . . ?
S1D Yb1D C79D 32.73(5) . . ?
C2D Yb1D C79D 120.59(7) . . ?
C1D Yb1D C79D 126.04(7) . . ?
C79D S1D Yb1D 86.44(10) . . ?
C79D S2D Yb1D 89.70(10) . . ?
C82D O1D C83D 113.7(3) . . ?
C82D O1D Yb1D 124.36(19) . . ?
C83D O1D Yb1D 111.26(16) . . ?
C84D O2D C85D 111.6(2) . . ?
C84D O2D Yb1D 118.60(16) . . ?
C85D O2D Yb1D 122.35(17) . . ?
C1D N1D C13D 115.6(2) . . ?
C1D N1D Yb1D 107.23(15) . . ?
C13D N1D Yb1D 135.82(16) . . ?
C2D N2D C46D 114.5(2) . . ?
C2D N2D Yb1D 106.67(15) . . ?
C46D N2D Yb1D 138.85(16) . . ?
C79D N3D C81D 123.1(3) . . ?
C79D N3D C80D 121.5(3) . . ?
C81D N3D C80D 115.4(3) . . ?
C2D C1D N1D 121.0(2) . . ?
C2D C1D C5D 108.5(2) . . ?
N1D C1D C5D 130.4(2) . . ?
C2D C1D Yb1D 75.92(14) . . ?
N1D C1D Yb1D 45.89(11) . . ?
C5D C1D Yb1D 170.71(19) . . ?
C1D C2D N2D 121.8(2) . . ?
C1D C2D C3D 109.2(2) . . ?
N2D C2D C3D 129.0(2) . . ?
C1D C2D Yb1D 76.84(14) . . ?
N2D C2D Yb1D 46.07(11) . . ?
C3D C2D Yb1D 166.70(18) . . ?
C12D C3D C4D 118.1(2) . . ?
C12D C3D C2D 136.5(2) . . ?
C4D C3D C2D 105.4(2) . . ?
C9D C4D C3D 124.1(2) . . ?
C9D C4D C5D 124.8(2) . . ?
C3D C4D C5D 111.1(2) . . ?
C6D C5D C4D 117.2(2) . . ?
C6D C5D C1D 137.1(2) . . ?
C4D C5D C1D 105.7(2) . . ?
C5D C6D C7D 119.2(2) . . ?
C5D C6D H6DA 120.4 . . ?
C7D C6D H6DA 120.4 . . ?
C8D C7D C6D 122.7(2) . . ?
C8D C7D H7DA 118.6 . . ?
C6D C7D H7DA 118.6 . . ?
C7D C8D C9D 119.8(2) . . ?
C7D C8D H8DA 120.1 . . ?
C9D C8D H8DA 120.1 . . ?
C4D C9D C8D 116.2(2) . . ?
C4D C9D C10D 116.3(2) . . ?
C8D C9D C10D 127.5(2) . . ?
C11D C10D C9D 120.2(2) . . ?
C11D C10D H10D 119.9 . . ?
C9D C10D H10D 119.9 . . ?
C10D C11D C12D 122.3(2) . . ?
C10D C11D H11D 118.8 . . ?
C12D C11D H11D 118.8 . . ?
C3D C12D C11D 119.0(2) . . ?
C3D C12D H12D 120.5 . . ?
C11D C12D H12D 120.5 . . ?
C14D C13D C18D 118.8(2) . . ?
C14D C13D N1D 121.5(2) . . ?
C18D C13D N1D 119.8(2) . . ?
C15D C14D C13D 120.0(2) . . ?
C15D C14D C19D 119.2(2) . . ?
C13D C14D C19D 120.8(2) . . ?
C16D C15D C14D 122.1(3) . . ?
C16D C15D H15D 118.9 . . ?
C14D C15D H15D 118.9 . . ?
C15D C16D C17D 117.5(2) . . ?
C15D C16D C32D 121.8(3) . . ?
C17D C16D C32D 120.6(3) . . ?
C16D C17D C18D 122.3(3) . . ?
C16D C17D H17D 118.9 . . ?
C18D C17D H17D 118.9 . . ?
C17D C18D C13D 119.2(3) . . ?
C17D C18D C33D 118.7(2) . . ?
C13D C18D C33D 122.1(2) . . ?
C20D C19D C14D 114.5(2) . . ?
C20D C19D C26D 112.7(2) . . ?
C14D C19D C26D 111.3(2) . . ?
C20D C19D H19D 105.9 . . ?
C14D C19D H19D 105.9 . . ?
C26D C19D H19D 105.9 . . ?
C25D C20D C21D 117.8(3) . . ?
C25D C20D C19D 121.5(3) . . ?
C21D C20D C19D 120.4(3) . . ?
C20D C21D C22D 120.7(3) . . ?
C20D C21D H21D 119.6 . . ?
C22D C21D H21D 119.6 . . ?
C23D C22D C21D 120.3(3) . . ?
C23D C22D H22D 119.8 . . ?
C21D C22D H22D 119.8 . . ?
C24D C23D C22D 119.5(3) . . ?
C24D C23D H23D 120.2 . . ?
C22D C23D H23D 120.2 . . ?
C23D C24D C25D 119.9(3) . . ?
C23D C24D H24D 120.1 . . ?
C25D C24D H24D 120.1 . . ?
C20D C25D C24D 121.7(3) . . ?
C20D C25D H25D 119.2 . . ?
C24D C25D H25D 119.2 . . ?
C31D C26D C27D 118.7(3) . . ?
C31D C26D C19D 120.3(3) . . ?
C27D C26D C19D 121.0(2) . . ?
C28D C27D C26D 120.7(3) . . ?
C28D C27D H27D 119.6 . . ?
C26D C27D H27D 119.6 . . ?
C27D C28D C29D 120.2(3) . . ?
C27D C28D H28D 119.9 . . ?
C29D C28D H28D 119.9 . . ?
C30D C29D C28D 119.2(3) . . ?
C30D C29D H29D 120.4 . . ?
C28D C29D H29D 120.4 . . ?
C29D C30D C31D 120.6(3) . . ?
C29D C30D H30D 119.7 . . ?
C31D C30D H30D 119.7 . . ?
C26D C31D C30D 120.5(3) . . ?
C26D C31D H31D 119.8 . . ?
C30D C31D H31D 119.8 . . ?
C16D C32D H32J 109.5 . . ?
C16D C32D H32K 109.5 . . ?
H32J C32D H32K 109.5 . . ?
C16D C32D H32L 109.5 . . ?
H32J C32D H32L 109.5 . . ?
H32K C32D H32L 109.5 . . ?
C18D C33D C40D 111.3(2) . . ?
C18D C33D C34D 112.8(2) . . ?
C40D C33D C34D 113.4(2) . . ?
C18D C33D H33D 106.2 . . ?
C40D C33D H33D 106.2 . . ?
C34D C33D H33D 106.2 . . ?
C35D C34D C39D 117.8(3) . . ?
C35D C34D C33D 122.1(3) . . ?
C39D C34D C33D 119.9(2) . . ?
C36D C35D C34D 120.8(3) . . ?
C36D C35D H35D 119.6 . . ?
C34D C35D H35D 119.6 . . ?
C37D C36D C35D 120.9(3) . . ?
C37D C36D H36D 119.6 . . ?
C35D C36D H36D 119.6 . . ?
C36D C37D C38D 118.4(3) . . ?
C36D C37D H37D 120.8 . . ?
C38D C37D H37D 120.8 . . ?
C39D C38D C37D 121.1(3) . . ?
C39D C38D H38D 119.4 . . ?
C37D C38D H38D 119.4 . . ?
C38D C39D C34D 120.9(3) . . ?
C38D C39D H39D 119.5 . . ?
C34D C39D H39D 119.5 . . ?
C45D C40D C41D 118.1(3) . . ?
C45D C40D C33D 119.7(2) . . ?
C41D C40D C33D 122.2(3) . . ?
C42D C41D C40D 121.0(3) . . ?
C42D C41D H41D 119.5 . . ?
C40D C41D H41D 119.5 . . ?
C43D C42D C41D 120.2(3) . . ?
C43D C42D H42D 119.9 . . ?
C41D C42D H42D 119.9 . . ?
C42D C43D C44D 119.6(3) . . ?
C42D C43D H43D 120.2 . . ?
C44D C43D H43D 120.2 . . ?
C45D C44D C43D 119.8(3) . . ?
C45D C44D H44D 120.1 . . ?
C43D C44D H44D 120.1 . . ?
C44D C45D C40D 121.3(3) . . ?
C44D C45D H45D 119.4 . . ?
C40D C45D H45D 119.4 . . ?
C51D C46D C47D 118.6(2) . . ?
C51D C46D N2D 121.1(2) . . ?
C47D C46D N2D 120.4(2) . . ?
C48D C47D C46D 119.5(2) . . ?
C48D C47D C52D 119.6(2) . . ?
C46D C47D C52D 120.7(2) . . ?
C47D C48D C49D 122.4(3) . . ?
C47D C48D H48D 118.8 . . ?
C49D C48D H48D 118.8 . . ?
C48D C49D C50D 117.4(2) . . ?
C48D C49D C65D 121.0(3) . . ?
C50D C49D C65D 121.6(3) . . ?
C51D C50D C49D 122.2(3) . . ?
C51D C50D H50D 118.9 . . ?
C49D C50D H50D 118.9 . . ?
C50D C51D C46D 119.7(2) . . ?
C50D C51D C66D 119.2(2) . . ?
C46D C51D C66D 121.1(2) . . ?
C47D C52D C53D 111.3(2) . . ?
C47D C52D C59D 111.7(2) . . ?
C53D C52D C59D 114.2(2) . . ?
C47D C52D H52D 106.4 . . ?
C53D C52D H52D 106.4 . . ?
C59D C52D H52D 106.4 . . ?
C54D C53D C58D 118.2(3) . . ?
C54D C53D C52D 124.4(3) . . ?
C58D C53D C52D 117.3(3) . . ?
C53D C54D C55D 120.3(3) . . ?
C53D C54D H54D 119.8 . . ?
C55D C54D H54D 119.8 . . ?
C56D C55D C54D 120.9(3) . . ?
C56D C55D H55D 119.6 . . ?
C54D C55D H55D 119.6 . . ?
C55D C56D C57D 119.3(3) . . ?
C55D C56D H56D 120.4 . . ?
C57D C56D H56D 120.4 . . ?
C56D C57D C58D 120.3(3) . . ?
C56D C57D H57D 119.9 . . ?
C58D C57D H57D 119.9 . . ?
C53D C58D C57D 121.0(3) . . ?
C53D C58D H58D 119.5 . . ?
C57D C58D H58D 119.5 . . ?
C64D C59D C60D 118.2(3) . . ?
C64D C59D C52D 123.4(3) . . ?
C60D C59D C52D 118.4(2) . . ?
C61D C60D C59D 121.1(3) . . ?
C61D C60D H60D 119.4 . . ?
C59D C60D H60D 119.4 . . ?
C62D C61D C60D 120.2(3) . . ?
C62D C61D H61D 119.9 . . ?
C60D C61D H61D 119.9 . . ?
C63D C62D C61D 119.4(3) . . ?
C63D C62D H62D 120.3 . . ?
C61D C62D H62D 120.3 . . ?
C62D C63D C64D 120.4(3) . . ?
C62D C63D H63D 119.8 . . ?
C64D C63D H63D 119.8 . . ?
C59D C64D C63D 120.6(3) . . ?
C59D C64D H64D 119.7 . . ?
C63D C64D H64D 119.7 . . ?
C49D C65D H65J 109.5 . . ?
C49D C65D H65K 109.5 . . ?
H65J C65D H65K 109.5 . . ?
C49D C65D H65L 109.5 . . ?
H65J C65D H65L 109.5 . . ?
H65K C65D H65L 109.5 . . ?
C73D C66D C51D 113.6(2) . . ?
C73D C66D C67D 108.9(2) . . ?
C51D C66D C67D 112.1(2) . . ?
C73D C66D H66D 107.3 . . ?
C51D C66D H66D 107.3 . . ?
C67D C66D H66D 107.3 . . ?
C72D C67D C68D 118.4(3) . . ?
C72D C67D C66D 122.3(2) . . ?
C68D C67D C66D 119.3(3) . . ?
C67D C68D C69D 120.4(3) . . ?
C67D C68D H68D 119.8 . . ?
C69D C68D H68D 119.8 . . ?
C70D C69D C68D 120.5(3) . . ?
C70D C69D H69D 119.7 . . ?
C68D C69D H69D 119.7 . . ?
C69D C70D C71D 119.7(3) . . ?
C69D C70D H70D 120.1 . . ?
C71D C70D H70D 120.1 . . ?
C70D C71D C72D 119.9(3) . . ?
C70D C71D H71D 120.0 . . ?
C72D C71D H71D 120.0 . . ?
C71D C72D C67D 121.2(3) . . ?
C71D C72D H72D 119.4 . . ?
C67D C72D H72D 119.4 . . ?
C78D C73D C74D 118.2(3) . . ?
C78D C73D C66D 123.7(3) . . ?
C74D C73D C66D 117.8(2) . . ?
C75D C74D C73D 121.1(3) . . ?
C75D C74D H74D 119.4 . . ?
C73D C74D H74D 119.4 . . ?
C76D C75D C74D 120.1(3) . . ?
C76D C75D H75D 119.9 . . ?
C74D C75D H75D 119.9 . . ?
C77D C76D C75D 119.2(3) . . ?
C77D C76D H76D 120.4 . . ?
C75D C76D H76D 120.4 . . ?
C76D C77D C78D 120.5(3) . . ?
C76D C77D H77D 119.7 . . ?
C78D C77D H77D 119.7 . . ?
C73D C78D C77D 120.6(3) . . ?
C73D C78D H78D 119.7 . . ?
C77D C78D H78D 119.7 . . ?
N3D C79D S2D 120.5(2) . . ?
N3D C79D S1D 121.7(2) . . ?
S2D C79D S1D 117.79(17) . . ?
N3D C79D Yb1D 169.5(2) . . ?
S2D C79D Yb1D 57.90(9) . . ?
S1D C79D Yb1D 60.83(9) . . ?
N3D C80D H80J 109.5 . . ?
N3D C80D H80K 109.5 . . ?
H80J C80D H80K 109.5 . . ?
N3D C80D H80L 109.5 . . ?
H80J C80D H80L 109.5 . . ?
H80K C80D H80L 109.5 . . ?
N3D C81D H81J 109.5 . . ?
N3D C81D H81K 109.5 . . ?
H81J C81D H81K 109.5 . . ?
N3D C81D H81L 109.5 . . ?
H81J C81D H81L 109.5 . . ?
H81K C81D H81L 109.5 . . ?
O1D C82D H82J 109.5 . . ?
O1D C82D H82K 109.5 . . ?
H82J C82D H82K 109.5 . . ?
O1D C82D H82L 109.5 . . ?
H82J C82D H82L 109.5 . . ?
H82K C82D H82L 109.5 . . ?
O1D C83D C84D 110.0(2) . . ?
O1D C83D H83G 109.7 . . ?
C84D C83D H83G 109.7 . . ?
O1D C83D H83H 109.7 . . ?
C84D C83D H83H 109.7 . . ?
H83G C83D H83H 108.2 . . ?
O2D C84D C83D 106.5(2) . . ?
O2D C84D H84G 110.4 . . ?
C83D C84D H84G 110.4 . . ?
O2D C84D H84H 110.4 . . ?
C83D C84D H84H 110.4 . . ?
H84G C84D H84H 108.6 . . ?
O2D C85D H85J 109.5 . . ?
O2D C85D H85K 109.5 . . ?
H85J C85D H85K 109.5 . . ?
O2D C85D H85L 109.5 . . ?
H85J C85D H85L 109.5 . . ?
H85K C85D H85L 109.5 . . ?

loop_
_geom_bond_atom_site_label_1
_geom_bond_atom_site_label_2
_geom_bond_distance
_geom_bond_site_symmetry_2
_geom_bond_publ_flag
Yb1A N2A 2.430(2) . ?
Yb1A O1A 2.444(2) . ?
Yb1A N1A 2.452(2) . ?
Yb1A O2A 2.5044(19) . ?
Yb1A S2A 2.8238(8) . ?
Yb1A S1A 2.8721(8) . ?
Yb1A C2A 3.184(3) . ?
Yb1A C1A 3.192(3) . ?
S1A C79A 1.728(3) . ?
S2A C79A 1.718(3) . ?
O1A C83A 1.423(4) . ?
O1A C82A 1.430(4) . ?
O2A C84A 1.432(4) . ?
O2A C85A 1.436(3) . ?
N1A C1A 1.336(3) . ?
N1A C13A 1.438(3) . ?
N2A C2A 1.336(3) . ?
N2A C46A 1.432(3) . ?
N3A C79A 1.329(4) . ?
N3A C81A 1.460(4) . ?
N3A C80A 1.467(4) . ?
C1A C2A 1.454(3) . ?
C1A C5A 1.480(4) . ?
C2A C3A 1.473(4) . ?
C3A C12A 1.377(4) . ?
C3A C4A 1.421(4) . ?
C4A C9A 1.394(4) . ?
C4A C5A 1.424(4) . ?
C5A C6A 1.373(4) . ?
C6A C7A 1.420(4) . ?
C6A H6AA 0.9500 . ?
C7A C8A 1.368(4) . ?
C7A H7AA 0.9500 . ?
C8A C9A 1.418(4) . ?
C8A H8AA 0.9500 . ?
C9A C10A 1.422(4) . ?
C10A C11A 1.371(4) . ?
C10A H10A 0.9500 . ?
C11A C12A 1.420(4) . ?
C11A H11A 0.9500 . ?
C12A H12A 0.9500 . ?
C13A C14A 1.410(4) . ?
C13A C18A 1.414(4) . ?
C14A C15A 1.395(4) . ?
C14A C19A 1.523(4) . ?
C15A C16A 1.383(4) . ?
C15A H15A 0.9500 . ?
C16A C17A 1.389(4) . ?
C16A C32A 1.505(4) . ?
C17A C18A 1.397(4) . ?
C17A H17A 0.9500 . ?
C18A C33A 1.529(4) . ?
C19A C20A 1.532(4) . ?
C19A C26A 1.533(4) . ?
C19A H19A 1.0000 . ?
C20A C25A 1.386(4) . ?
C20A C21A 1.389(4) . ?
C21A C22A 1.391(4) . ?
C21A H21A 0.9500 . ?
C22A C23A 1.384(4) . ?
C22A H22A 0.9500 . ?
C23A C24A 1.394(4) . ?
C23A H23A 0.9500 . ?
C24A C25A 1.391(4) . ?
C24A H24A 0.9500 . ?
C25A H25A 0.9500 . ?
C26A C27A 1.390(4) . ?
C26A C31A 1.390(4) . ?
C27A C28A 1.386(4) . ?
C27A H27A 0.9500 . ?
C28A C29A 1.379(4) . ?
C28A H28A 0.9500 . ?
C29A C30A 1.392(5) . ?
C29A H29A 0.9500 . ?
C30A C31A 1.393(4) . ?
C30A H30A 0.9500 . ?
C31A H31A 0.9500 . ?
C32A H32A 0.9800 . ?
C32A H32B 0.9800 . ?
C32A H32C 0.9800 . ?
C33A C40A 1.518(4) . ?
C33A C34A 1.527(4) . ?
C33A H33A 1.0000 . ?
C34A C39A 1.381(4) . ?
C34A C35A 1.403(4) . ?
C35A C36A 1.382(4) . ?
C35A H35A 0.9500 . ?
C36A C37A 1.365(5) . ?
C36A H36A 0.9500 . ?
C37A C38A 1.376(5) . ?
C37A H37A 0.9500 . ?
C38A C39A 1.399(4) . ?
C38A H38A 0.9500 . ?
C39A H39A 0.9500 . ?
C40A C41A 1.386(4) . ?
C40A C45A 1.401(4) . ?
C41A C42A 1.404(4) . ?
C41A H41A 0.9500 . ?
C42A C43A 1.373(4) . ?
C42A H42A 0.9500 . ?
C43A C44A 1.380(4) . ?
C43A H43A 0.9500 . ?
C44A C45A 1.381(4) . ?
C44A H44A 0.9500 . ?
C45A H45A 0.9500 . ?
C46A C47A 1.404(4) . ?
C46A C51A 1.408(4) . ?
C47A C48A 1.400(4) . ?
C47A C52A 1.523(4) . ?
C48A C49A 1.382(4) . ?
C48A H48A 0.9500 . ?
C49A C50A 1.394(4) . ?
C49A C65A 1.502(4) . ?
C50A C51A 1.396(4) . ?
C50A H50A 0.9500 . ?
C51A C66A 1.519(4) . ?
C52A C59A 1.517(4) . ?
C52A C53A 1.525(4) . ?
C52A H52A 1.0000 . ?
C53A C54A 1.393(4) . ?
C53A C58A 1.398(4) . ?
C54A C55A 1.399(4) . ?
C54A H54A 0.9500 . ?
C55A C56A 1.382(4) . ?
C55A H55A 0.9500 . ?
C56A C57A 1.372(4) . ?
C56A H56A 0.9500 . ?
C57A C58A 1.389(4) . ?
C57A H57A 0.9500 . ?
C58A H58A 0.9500 . ?
C59A C64A 1.389(4) . ?
C59A C60A 1.401(4) . ?
C60A C61A 1.383(4) . ?
C60A H60A 0.9500 . ?
C61A C62A 1.369(5) . ?
C61A H61A 0.9500 . ?
C62A C63A 1.386(5) . ?
C62A H62A 0.9500 . ?
C63A C64A 1.389(4) . ?
C63A H63A 0.9500 . ?
C64A H64A 0.9500 . ?
C65A H65A 0.9800 . ?
C65A H65B 0.9800 . ?
C65A H65C 0.9800 . ?
C66A C73A 1.527(4) . ?
C66A C67A 1.540(4) . ?
C66A H66A 1.0000 . ?
C67A C72A 1.382(4) . ?
C67A C68A 1.393(4) . ?
C68A C69A 1.393(4) . ?
C68A H68A 0.9500 . ?
C69A C70A 1.377(4) . ?
C69A H69A 0.9500 . ?
C70A C71A 1.373(4) . ?
C70A H70A 0.9500 . ?
C71A C72A 1.395(4) . ?
C71A H71A 0.9500 . ?
C72A H72A 0.9500 . ?
C73A C78A 1.385(4) . ?
C73A C74A 1.394(4) . ?
C74A C75A 1.390(4) . ?
C74A H74A 0.9500 . ?
C75A C76A 1.380(4) . ?
C75A H75A 0.9500 . ?
C76A C77A 1.378(4) . ?
C76A H76A 0.9500 . ?
C77A C78A 1.381(4) . ?
C77A H77A 0.9500 . ?
C78A H78A 0.9500 . ?
C80A H80A 0.9800 . ?
C80A H80B 0.9800 . ?
C80A H80C 0.9800 . ?
C81A H81A 0.9800 . ?
C81A H81B 0.9800 . ?
C81A H81C 0.9800 . ?
C82A H82A 0.9800 . ?
C82A H82B 0.9800 . ?
C82A H82C 0.9800 . ?
C83A C84A 1.496(5) . ?
C83A H83A 0.9900 . ?
C83A H83B 0.9900 . ?
C84A H84A 0.9900 . ?
C84A H84B 0.9900 . ?
C85A H85A 0.9800 . ?
C85A H85B 0.9800 . ?
C85A H85C 0.9800 . ?
Yb1B N2B 2.193(2) . ?
Yb1B N1B 2.230(2) . ?
Yb1B O2B 2.364(2) . ?
Yb1B O1B 2.3642(19) . ?
Yb1B S2B 2.6851(7) . ?
Yb1B S1B 2.7765(7) . ?
Yb1B C2B 2.935(3) . ?
Yb1B C1B 2.954(3) . ?
Yb1B C79B 3.150(3) . ?
S1B C79B 1.722(3) . ?
S2B C79B 1.726(3) . ?
O1B C83B 1.437(3) . ?
O1B C82B 1.437(4) . ?
O2B C85B 1.443(3) . ?
O2B C84B 1.455(3) . ?
N1B C1B 1.411(3) . ?
N1B C13B 1.438(3) . ?
N2B C2B 1.407(3) . ?
N2B C46B 1.428(3) . ?
N3B C79B 1.323(3) . ?
N3B C80B 1.464(4) . ?
N3B C81B 1.466(4) . ?
C1B C2B 1.391(3) . ?
C1B C5B 1.481(4) . ?
C2B C3B 1.470(4) . ?
C3B C12B 1.374(4) . ?
C3B C4B 1.424(4) . ?
C4B C9B 1.385(4) . ?
C4B C5B 1.424(3) . ?
C5B C6B 1.374(4) . ?
C6B C7B 1.423(4) . ?
C6B H6BA 0.9500 . ?
C7B C8B 1.366(4) . ?
C7B H7BA 0.9500 . ?
C8B C9B 1.429(4) . ?
C8B H8BA 0.9500 . ?
C9B C10B 1.422(4) . ?
C10B C11B 1.364(4) . ?
C10B H10B 0.9500 . ?
C11B C12B 1.422(4) . ?
C11B H11B 0.9500 . ?
C12B H12B 0.9500 . ?
C13B C18B 1.407(4) . ?
C13B C14B 1.420(4) . ?
C14B C15B 1.400(4) . ?
C14B C19B 1.517(4) . ?
C15B C16B 1.373(4) . ?
C15B H15B 0.9500 . ?
C16B C17B 1.397(4) . ?
C16B C32B 1.517(4) . ?
C17B C18B 1.401(3) . ?
C17B H17B 0.9500 . ?
C18B C33B 1.527(4) . ?
C19B C26B 1.525(4) . ?
C19B C20B 1.542(4) . ?
C19B H19B 1.0000 . ?
C20B C25B 1.384(4) . ?
C20B C21B 1.393(4) . ?
C21B C22B 1.393(4) . ?
C21B H21B 0.9500 . ?
C22B C23B 1.374(5) . ?
C22B H22B 0.9500 . ?
C23B C24B 1.377(5) . ?
C23B H23B 0.9500 . ?
C24B C25B 1.398(4) . ?
C24B H24B 0.9500 . ?
C25B H25B 0.9500 . ?
C26B C27B 1.396(4) . ?
C26B C31B 1.402(4) . ?
C27B C28B 1.384(4) . ?
C27B H27B 0.9500 . ?
C28B C29B 1.391(4) . ?
C28B H28B 0.9500 . ?
C29B C30B 1.379(4) . ?
C29B H29B 0.9500 . ?
C30B C31B 1.392(4) . ?
C30B H30B 0.9500 . ?
C31B H31B 0.9500 . ?
C32B H32D 0.9800 . ?
C32B H32E 0.9800 . ?
C32B H32F 0.9800 . ?
C33B C40B 1.520(4) . ?
C33B C34B 1.528(4) . ?
C33B H33B 1.0000 . ?
C34B C39B 1.388(4) . ?
C34B C35B 1.389(4) . ?
C35B C36B 1.398(4) . ?
C35B H35B 0.9500 . ?
C36B C37B 1.377(5) . ?
C36B H36B 0.9500 . ?
C37B C38B 1.386(4) . ?
C37B H37B 0.9500 . ?
C38B C39B 1.395(4) . ?
C38B H38B 0.9500 . ?
C39B H39B 0.9500 . ?
C40B C45B 1.391(4) . ?
C40B C41B 1.400(4) . ?
C41B C42B 1.380(4) . ?
C41B H41B 0.9500 . ?
C42B C43B 1.369(5) . ?
C42B H42B 0.9500 . ?
C43B C44B 1.383(5) . ?
C43B H43B 0.9500 . ?
C44B C45B 1.388(4) . ?
C44B H44B 0.9500 . ?
C45B H45B 0.9500 . ?
C46B C47B 1.412(4) . ?
C46B C51B 1.416(4) . ?
C47B C48B 1.396(4) . ?
C47B C52B 1.523(4) . ?
C48B C49B 1.389(4) . ?
C48B H48B 0.9500 . ?
C49B C50B 1.390(4) . ?
C49B C65B 1.515(4) . ?
C50B C51B 1.392(4) . ?
C50B H50B 0.9500 . ?
C51B C66B 1.534(4) . ?
C52B C53B 1.524(4) . ?
C52B C59B 1.533(4) . ?
C52B H52B 1.0000 . ?
C53B C58B 1.390(4) . ?
C53B C54B 1.397(4) . ?
C54B C55B 1.391(4) . ?
C54B H54B 0.9500 . ?
C55B C56B 1.385(4) . ?
C55B H55B 0.9500 . ?
C56B C57B 1.373(4) . ?
C56B H56B 0.9500 . ?
C57B C58B 1.393(4) . ?
C57B H57B 0.9500 . ?
C58B H58B 0.9500 . ?
C59B C60B 1.385(4) . ?
C59B C64B 1.393(4) . ?
C60B C61B 1.388(4) . ?
C60B H60B 0.9500 . ?
C61B C62B 1.378(4) . ?
C61B H61B 0.9500 . ?
C62B C63B 1.367(5) . ?
C62B H62B 0.9500 . ?
C63B C64B 1.398(4) . ?
C63B H63B 0.9500 . ?
C64B H64B 0.9500 . ?
C65B H65D 0.9800 . ?
C65B H65E 0.9800 . ?
C65B H65F 0.9800 . ?
C66B C73B 1.530(4) . ?
C66B C67B 1.531(4) . ?
C66B H66B 1.0000 . ?
C67B C68B 1.381(4) . ?
C67B C72B 1.383(4) . ?
C68B C69B 1.386(5) . ?
C68B H68B 0.9500 . ?
C69B C70B 1.380(6) . ?
C69B H69B 0.9500 . ?
C70B C71B 1.378(6) . ?
C70B H70B 0.9500 . ?
C71B C72B 1.389(4) . ?
C71B H71B 0.9500 . ?
C72B H72B 0.9500 . ?
C73B C78B 1.372(4) . ?
C73B C74B 1.396(4) . ?
C74B C75B 1.385(5) . ?
C74B H74B 0.9500 . ?
C75B C76B 1.372(5) . ?
C75B H75B 0.9500 . ?
C76B C77B 1.381(5) . ?
C76B H76B 0.9500 . ?
C77B C78B 1.403(4) . ?
C77B H77B 0.9500 . ?
C78B H78B 0.9500 . ?
C80B H80D 0.9800 . ?
C80B H80E 0.9800 . ?
C80B H80F 0.9800 . ?
C81B H81D 0.9800 . ?
C81B H81E 0.9800 . ?
C81B H81F 0.9800 . ?
C82B H82D 0.9800 . ?
C82B H82E 0.9800 . ?
C82B H82F 0.9800 . ?
C83B C84B 1.487(4) . ?
C83B H83C 0.9900 . ?
C83B H83D 0.9900 . ?
C84B H84C 0.9900 . ?
C84B H84D 0.9900 . ?
C85B H85D 0.9800 . ?
C85B H85E 0.9800 . ?
C85B H85F 0.9800 . ?
Yb1C N2C 2.211(2) . ?
Yb1C N1C 2.213(2) . ?
Yb1C O2C 2.3688(19) . ?
Yb1C O1C 2.373(2) . ?
Yb1C S2C 2.6824(8) . ?
Yb1C S1C 2.7756(8) . ?
Yb1C C2C 2.945(3) . ?
Yb1C C1C 2.953(3) . ?
Yb1C C79C 3.163(3) . ?
S1C C79C 1.728(3) . ?
S2C C79C 1.716(3) . ?
O1C C82C 1.429(4) . ?
O1C C83C 1.433(3) . ?
O2C C85C 1.434(4) . ?
O2C C84C 1.450(4) . ?
N1C C1C 1.407(3) . ?
N1C C13C 1.429(3) . ?
N2C C2C 1.405(3) . ?
N2C C46C 1.429(3) . ?
N3C C79C 1.328(4) . ?
N3C C81C 1.460(4) . ?
N3C C80C 1.464(4) . ?
C1C C2C 1.383(4) . ?
C1C C5C 1.476(4) . ?
C2C C3C 1.467(4) . ?
C3C C12C 1.390(4) . ?
C3C C4C 1.427(4) . ?
C4C C9C 1.383(4) . ?
C4C C5C 1.419(4) . ?
C5C C6C 1.381(4) . ?
C6C C7C 1.416(4) . ?
C6C H6CA 0.9500 . ?
C7C C8C 1.363(4) . ?
C7C H7CA 0.9500 . ?
C8C C9C 1.428(4) . ?
C8C H8CA 0.9500 . ?
C9C C10C 1.431(4) . ?
C10C C11C 1.372(4) . ?
C10C H10C 0.9500 . ?
C11C C12C 1.411(4) . ?
C11C H11C 0.9500 . ?
C12C H12C 0.9500 . ?
C13C C14C 1.397(4) . ?
C13C C18C 1.429(4) . ?
C14C C15C 1.392(4) . ?
C14C C19C 1.520(4) . ?
C15C C16C 1.382(4) . ?
C15C H15C 0.9500 . ?
C16C C17C 1.382(4) . ?
C16C C32C 1.517(4) . ?
C17C C18C 1.399(4) . ?
C17C H17C 0.9500 . ?
C18C C33C 1.521(4) . ?
C19C C20C 1.531(4) . ?
C19C C26C 1.537(4) . ?
C19C H19C 1.0000 . ?
C20C C25C 1.387(4) . ?
C20C C21C 1.397(4) . ?
C21C C22C 1.386(4) . ?
C21C H21C 0.9500 . ?
C22C C23C 1.382(5) . ?
C22C H22C 0.9500 . ?
C23C C24C 1.379(5) . ?
C23C H23C 0.9500 . ?
C24C C25C 1.383(4) . ?
C24C H24C 0.9500 . ?
C25C H25C 0.9500 . ?
C26C C27C 1.389(4) . ?
C26C C31C 1.389(4) . ?
C27C C28C 1.389(4) . ?
C27C H27C 0.9500 . ?
C28C C29C 1.375(4) . ?
C28C H28C 0.9500 . ?
C29C C30C 1.383(4) . ?
C29C H29C 0.9500 . ?
C30C C31C 1.385(4) . ?
C30C H30C 0.9500 . ?
C31C H31C 0.9500 . ?
C32C H32G 0.9800 . ?
C32C H32H 0.9800 . ?
C32C H32I 0.9800 . ?
C33C C40C 1.530(4) . ?
C33C C34C 1.541(4) . ?
C33C H33C 1.0000 . ?
C34C C35C 1.393(4) . ?
C34C C39C 1.394(4) . ?
C35C C36C 1.387(4) . ?
C35C H35C 0.9500 . ?
C36C C37C 1.370(5) . ?
C36C H36C 0.9500 . ?
C37C C38C 1.380(5) . ?
C37C H37C 0.9500 . ?
C38C C39C 1.388(4) . ?
C38C H38C 0.9500 . ?
C39C H39C 0.9500 . ?
C40C C45C 1.384(4) . ?
C40C C41C 1.393(4) . ?
C41C C42C 1.397(4) . ?
C41C H41C 0.9500 . ?
C42C C43C 1.379(6) . ?
C42C H42C 0.9500 . ?
C43C C44C 1.377(5) . ?
C43C H43C 0.9500 . ?
C44C C45C 1.395(4) . ?
C44C H44C 0.9500 . ?
C45C H45C 0.9500 . ?
C46C C51C 1.408(4) . ?
C46C C47C 1.412(4) . ?
C47C C48C 1.402(4) . ?
C47C C52C 1.514(4) . ?
C48C C49C 1.385(4) . ?
C48C H48C 0.9500 . ?
C49C C50C 1.381(4) . ?
C49C C65C 1.516(4) . ?
C50C C51C 1.396(4) . ?
C50C H50C 0.9500 . ?
C51C C66C 1.526(4) . ?
C52C C53C 1.532(4) . ?
C52C C59C 1.533(4) . ?
C52C H52C 1.0000 . ?
C53C C54C 1.391(4) . ?
C53C C58C 1.395(4) . ?
C54C C55C 1.390(4) . ?
C54C H54C 0.9500 . ?
C55C C56C 1.385(4) . ?
C55C H55C 0.9500 . ?
C56C C57C 1.377(4) . ?
C56C H56C 0.9500 . ?
C57C C58C 1.385(4) . ?
C57C H57C 0.9500 . ?
C58C H58C 0.9500 . ?
C59C C64C 1.382(4) . ?
C59C C60C 1.395(4) . ?
C60C C61C 1.386(4) . ?
C60C H60C 0.9500 . ?
C61C C62C 1.381(5) . ?
C61C H61C 0.9500 . ?
C62C C63C 1.381(5) . ?
C62C H62C 0.9500 . ?
C63C C64C 1.394(4) . ?
C63C H63C 0.9500 . ?
C64C H64C 0.9500 . ?
C65C H65G 0.9800 . ?
C65C H65H 0.9800 . ?
C65C H65I 0.9800 . ?
C66C C73C 1.521(4) . ?
C66C C67C 1.530(4) . ?
C66C H66C 1.0000 . ?
C67C C72C 1.374(4) . ?
C67C C68C 1.390(4) . ?
C68C C69C 1.382(4) . ?
C68C H68C 0.9500 . ?
C69C C70C 1.360(4) . ?
C69C H69C 0.9500 . ?
C70C C71C 1.376(5) . ?
C70C H70C 0.9500 . ?
C71C C72C 1.382(5) . ?
C71C H71C 0.9500 . ?
C72C H72C 0.9500 . ?
C73C C78C 1.389(4) . ?
C73C C74C 1.392(4) . ?
C74C C75C 1.393(4) . ?
C74C H74C 0.9500 . ?
C75C C76C 1.379(5) . ?
C75C H75C 0.9500 . ?
C76C C77C 1.377(4) . ?
C76C H76C 0.9500 . ?
C77C C78C 1.385(4) . ?
C77C H77C 0.9500 . ?
C78C H78C 0.9500 . ?
C80C H80G 0.9800 . ?
C80C H80H 0.9800 . ?
C80C H80I 0.9800 . ?
C81C H81G 0.9800 . ?
C81C H81H 0.9800 . ?
C81C H81I 0.9800 . ?
C82C H82G 0.9800 . ?
C82C H82H 0.9800 . ?
C82C H82I 0.9800 . ?
C83C C84C 1.494(4) . ?
C83C H83E 0.9900 . ?
C83C H83F 0.9900 . ?
C84C H84E 0.9900 . ?
C84C H84F 0.9900 . ?
C85C H85G 0.9800 . ?
C85C H85H 0.9800 . ?
C85C H85I 0.9800 . ?
Yb1D N2D 2.211(2) . ?
Yb1D N1D 2.220(2) . ?
Yb1D O1D 2.3917(19) . ?
Yb1D O2D 2.3941(19) . ?
Yb1D S2D 2.7047(7) . ?
Yb1D S1D 2.7933(7) . ?
Yb1D C2D 2.941(2) . ?
Yb1D C1D 2.952(3) . ?
Yb1D C79D 3.193(3) . ?
S1D C79D 1.729(3) . ?
S2D C79D 1.711(3) . ?
O1D C82D 1.433(3) . ?
O1D C83D 1.457(4) . ?
O2D C84D 1.425(3) . ?
O2D C85D 1.438(3) . ?
N1D C1D 1.398(3) . ?
N1D C13D 1.437(3) . ?
N2D C2D 1.406(3) . ?
N2D C46D 1.430(3) . ?
N3D C79D 1.325(4) . ?
N3D C81D 1.461(4) . ?
N3D C80D 1.464(4) . ?
C1D C2D 1.388(3) . ?
C1D C5D 1.484(3) . ?
C2D C3D 1.482(3) . ?
C3D C12D 1.369(3) . ?
C3D C4D 1.424(3) . ?
C4D C9D 1.386(3) . ?
C4D C5D 1.424(3) . ?
C5D C6D 1.374(3) . ?
C6D C7D 1.420(4) . ?
C6D H6DA 0.9500 . ?
C7D C8D 1.368(4) . ?
C7D H7DA 0.9500 . ?
C8D C9D 1.426(3) . ?
C8D H8DA 0.9500 . ?
C9D C10D 1.428(4) . ?
C10D C11D 1.369(4) . ?
C10D H10D 0.9500 . ?
C11D C12D 1.421(3) . ?
C11D H11D 0.9500 . ?
C12D H12D 0.9500 . ?
C13D C14D 1.402(4) . ?
C13D C18D 1.413(4) . ?
C14D C15D 1.390(4) . ?
C14D C19D 1.535(4) . ?
C15D C16D 1.385(4) . ?
C15D H15D 0.9500 . ?
C16D C17D 1.392(4) . ?
C16D C32D 1.512(4) . ?
C17D C18D 1.394(4) . ?
C17D H17D 0.9500 . ?
C18D C33D 1.519(4) . ?
C19D C20D 1.527(4) . ?
C19D C26D 1.536(4) . ?
C19D H19D 1.0000 . ?
C20D C25D 1.382(4) . ?
C20D C21D 1.394(4) . ?
C21D C22D 1.398(4) . ?
C21D H21D 0.9500 . ?
C22D C23D 1.382(5) . ?
C22D H22D 0.9500 . ?
C23D C24D 1.378(4) . ?
C23D H23D 0.9500 . ?
C24D C25D 1.395(4) . ?
C24D H24D 0.9500 . ?
C25D H25D 0.9500 . ?
C26D C31D 1.383(4) . ?
C26D C27D 1.385(4) . ?
C27D C28D 1.384(4) . ?
C27D H27D 0.9500 . ?
C28D C29D 1.388(4) . ?
C28D H28D 0.9500 . ?
C29D C30D 1.371(4) . ?
C29D H29D 0.9500 . ?
C30D C31D 1.392(4) . ?
C30D H30D 0.9500 . ?
C31D H31D 0.9500 . ?
C32D H32J 0.9800 . ?
C32D H32K 0.9800 . ?
C32D H32L 0.9800 . ?
C33D C40D 1.525(4) . ?
C33D C34D 1.537(4) . ?
C33D H33D 1.0000 . ?
C34D C35D 1.395(4) . ?
C34D C39D 1.398(4) . ?
C35D C36D 1.392(4) . ?
C35D H35D 0.9500 . ?
C36D C37D 1.379(4) . ?
C36D H36D 0.9500 . ?
C37D C38D 1.395(4) . ?
C37D H37D 0.9500 . ?
C38D C39D 1.375(4) . ?
C38D H38D 0.9500 . ?
C39D H39D 0.9500 . ?
C40D C45D 1.392(4) . ?
C40D C41D 1.395(4) . ?
C41D C42D 1.387(4) . ?
C41D H41D 0.9500 . ?
C42D C43D 1.384(5) . ?
C42D H42D 0.9500 . ?
C43D C44D 1.390(4) . ?
C43D H43D 0.9500 . ?
C44D C45D 1.388(4) . ?
C44D H44D 0.9500 . ?
C45D H45D 0.9500 . ?
C46D C51D 1.409(4) . ?
C46D C47D 1.418(4) . ?
C47D C48D 1.389(4) . ?
C47D C52D 1.523(4) . ?
C48D C49D 1.392(4) . ?
C48D H48D 0.9500 . ?
C49D C50D 1.394(4) . ?
C49D C65D 1.506(4) . ?
C50D C51D 1.392(4) . ?
C50D H50D 0.9500 . ?
C51D C66D 1.529(4) . ?
C52D C53D 1.525(4) . ?
C52D C59D 1.540(4) . ?
C52D H52D 1.0000 . ?
C53D C54D 1.386(4) . ?
C53D C58D 1.389(4) . ?
C54D C55D 1.394(4) . ?
C54D H54D 0.9500 . ?
C55D C56D 1.372(5) . ?
C55D H55D 0.9500 . ?
C56D C57D 1.375(5) . ?
C56D H56D 0.9500 . ?
C57D C58D 1.390(4) . ?
C57D H57D 0.9500 . ?
C58D H58D 0.9500 . ?
C59D C64D 1.387(4) . ?
C59D C60D 1.393(4) . ?
C60D C61D 1.389(4) . ?
C60D H60D 0.9500 . ?
C61D C62D 1.384(4) . ?
C61D H61D 0.9500 . ?
C62D C63D 1.378(4) . ?
C62D H62D 0.9500 . ?
C63D C64D 1.402(4) . ?
C63D H63D 0.9500 . ?
C64D H64D 0.9500 . ?
C65D H65J 0.9800 . ?
C65D H65K 0.9800 . ?
C65D H65L 0.9800 . ?
C66D C73D 1.527(4) . ?
C66D C67D 1.540(4) . ?
C66D H66D 1.0000 . ?
C67D C72D 1.392(4) . ?
C67D C68D 1.394(4) . ?
C68D C69D 1.395(4) . ?
C68D H68D 0.9500 . ?
C69D C70D 1.381(4) . ?
C69D H69D 0.9500 . ?
C70D C71D 1.383(4) . ?
C70D H70D 0.9500 . ?
C71D C72D 1.391(4) . ?
C71D H71D 0.9500 . ?
C72D H72D 0.9500 . ?
C73D C78D 1.381(4) . ?
C73D C74D 1.393(4) . ?
C74D C75D 1.389(4) . ?
C74D H74D 0.9500 . ?
C75D C76D 1.385(5) . ?
C75D H75D 0.9500 . ?
C76D C77D 1.378(5) . ?
C76D H76D 0.9500 . ?
C77D C78D 1.400(4) . ?
C77D H77D 0.9500 . ?
C78D H78D 0.9500 . ?
C80D H80J 0.9800 . ?
C80D H80K 0.9800 . ?
C80D H80L 0.9800 . ?
C81D H81J 0.9800 . ?
C81D H81K 0.9800 . ?
C81D H81L 0.9800 . ?
C82D H82J 0.9800 . ?
C82D H82K 0.9800 . ?
C82D H82L 0.9800 . ?
C83D C84D 1.482(4) . ?
C83D H83G 0.9900 . ?
C83D H83H 0.9900 . ?
C84D H84G 0.9900 . ?
C84D H84H 0.9900 . ?
C85D H85J 0.9800 . ?
C85D H85K 0.9800 . ?
C85D H85L 0.9800 . ?
